data_7134579
loop_
_publ_author_name
'Tanioka, Masaru'
'Kitamura, Fumino'
'Oyama, Masaya'
'Chen, Shiyu'
'Ohishi, Yuki'
'Yamada, Tsuyoshi'
'Matsuya, Yuji'

_publ_section_title
;
 Design strategy for tautomerization-based small panchromatic molecules
;
_journal_issue 51
_journal_name_full 'Chemical Communications'
_journal_page_first 9298
_journal_page_last 9301
_journal_paper_doi 10.1039/D5CC01507C
_journal_volume 61
_journal_year 2025
_chemical_absolute_configuration ad
_chemical_formula_moiety 'C28 H29 N2 O3, C2 H F3 O2, C2 F3 O2'
_chemical_formula_sum 'C32 H30 F6 N2 O7'
_chemical_formula_weight 668.58
_chemical_name_common 'compound 1'
_chemical_name_systematic 'bridged rhodamine'
_space_group_crystal_system monoclinic
_space_group_IT_number 7
_space_group_name_Hall 'P -2yc'
_space_group_name_H-M_alt 'P 1 c 1'
_atom_sites_solution_hydrogens geom
_atom_sites_solution_primary iterative
_audit_creation_date 2025-05-15
_audit_creation_method
;
Olex2 1.5
(compiled 2025.04.05 svn.rf049d14d for OlexSys, GUI svn.r7224)
;
_audit_update_record
;
2025-05-19 deposited with the CCDC.	2025-05-21 downloaded from the CCDC.
;
_cell_angle_alpha 90
_cell_angle_beta 105.4720(10)
_cell_angle_gamma 90
_cell_formula_units_Z 12
_cell_length_a 10.37180(10)
_cell_length_b 56.7017(7)
_cell_length_c 16.5454(2)
_cell_measurement_reflns_used 41372
_cell_measurement_temperature 103.15
_cell_measurement_theta_max 68.2510
_cell_measurement_theta_min 3.0710
_cell_volume 9377.71(19)
_computing_cell_refinement 'CrysAlisPro 1.171.40.80a (Rigaku OD, 2020)'
_computing_data_collection 'CrysAlisPro 1.171.40.80a (Rigaku OD, 2020)'
_computing_data_reduction 'CrysAlisPro 1.171.40.80a (Rigaku OD, 2020)'
_computing_molecular_graphics 'Olex2 1.5 (Dolomanov et al., 2009)'
_computing_publication_material 'Olex2 1.5 (Dolomanov et al., 2009)'
_computing_structure_refinement 'SHELXL 2019/3 (Sheldrick, 2015)'
_computing_structure_solution 'olex2.solve 1.5 (Bourhis et al., 2015)'
_diffrn_ambient_temperature 103.15
_diffrn_detector_area_resol_mean 10.0000
_diffrn_detector_type HyPix3000
_diffrn_measured_fraction_theta_full 0.998
_diffrn_measured_fraction_theta_max 0.991
_diffrn_measurement_details
;
List of Runs (angles in degrees, time in seconds):

  # Type    Start    End  Width  t~exp~   \w     \q     \k     \f   Frames
#--------------------------------------------------------------------------
  1  \w    -25.00   4.00   0.25    0.50    --   40.40 -37.00 -60.00  116
  2  \w      5.00  31.00   0.25    0.50    --   40.40 -37.00 -60.00  104
  3  \w     77.00 103.00   0.25    3.00    --   96.04-117.00-180.00  104
  4  \w     89.00 126.00   0.25    3.00    --   96.04 -86.00 -60.00  148
  5  \w     69.00 110.00   0.25    3.00    --   96.04-117.00   0.00  164
  6  \w     66.00 110.00   0.25    3.00    --   96.04-117.00  90.00  176
  7  \w     76.00 101.00   0.25    3.00    --   96.04-117.00 120.00  100
  8  \w     36.00  92.00   0.25    0.50    --   40.40-138.00  60.00  224
  9  \w     34.00  71.00   0.25    3.00    --   96.04-117.00 120.00  148
 10  \w     39.00 105.00   0.25    3.00    --   96.04 -77.00  90.00  264
 11  \w     33.00  75.00   0.25    3.00    --   96.04-117.00  60.00  168
 12  \w     30.00  56.00   0.25    3.00    --   96.04 -68.00  30.00  104
 13  \w     30.00  64.00   0.25    3.00    --   96.04-117.00   0.00  136
 14  \w     26.00  76.00   0.25    3.00    --   96.04 -86.00 -60.00  200
 15  \w     31.00  73.00   0.25    3.00    --   96.04-117.00-120.00  168
 16  \w     30.00  73.00   0.25    3.00    --   96.04-117.00-180.00  172
 17  \w     28.00  59.00   0.25    3.00    --   96.04-144.00-180.00  124
 18  \w    -30.00  30.00   0.25    0.50    --   40.40 -25.00   0.00  240
 19  \w     80.00 163.00   0.25    3.00    --   96.04  50.00  60.00  332
 20  \w    120.00 162.00   0.25    3.00    --   96.04 117.00 120.00  168
 21  \w     78.00 159.00   0.25    3.00    --   96.04  59.00  30.00  324
 22  \w    106.00 131.00   0.25    3.00    --   96.04 117.00 -90.00  100
 23  \w     75.00 145.00   0.25    3.00    --   96.04  77.00 -30.00  280
 24  \w     72.00 163.00   0.25    3.00    --   96.04  68.00   0.00  364
 25  \w     28.00  83.00   0.25    3.00    --   96.04 -68.00 150.00  220
 26  \w     19.00  99.00   0.25    0.50    --   40.40-138.00 150.00  320
 27  \w    -20.00  16.00   0.25    0.50    --  -40.71  25.00  60.00  144
 28  \w    -24.00  30.00   0.25    0.50    --  -40.71  25.00 150.00  216
 29  \w    -22.00   3.00   0.25    0.50    --  -40.71 104.00  30.00  100
 30  \w    -49.00  -8.00   0.25    0.50    --  -40.71 104.00 -30.00  164
 31  \w    -55.00  25.00   0.25    0.50    --  -40.71  50.00 -60.00  320
 32  \w    -29.00  -3.00   0.25    0.50    --  -40.71  25.00-150.00  104
 33  \w    -14.00  17.00   0.25    0.50    --  -40.71  25.00-180.00  124
 34  \w    -30.00  30.00   0.25    0.50    --  -40.71  25.00-120.00  240
 35  \w      5.00  30.00   0.25    0.50    --  -40.71  12.00 -60.00  100
 36  \w    -46.00 -21.00   0.25    0.50    --  -40.71 104.00-180.00  100
 37  \w    -67.00 -36.00   0.25    0.50    --  -40.71 104.00-150.00  124
 38  \w    -57.00 -32.00   0.25    3.00    --  -96.35  50.00 -60.00  100
 39  \w    -57.00 -31.00   0.25    3.00    --  -96.35  50.00-120.00  104
 40  \w    -57.00 -32.00   0.25    3.00    --  -96.35  50.00-150.00  100
 41  \w    -74.00 -49.00   0.25    0.50    --  -40.71 104.00-180.00  100
 42  \w    -89.00 -29.00   0.25    3.00    --  -96.35  96.00-150.00  240
 43  \w    -79.00 -54.00   0.25    0.50    --  -40.71 104.00 -30.00  100
 44  \w   -105.00 -32.00   0.25    3.00    --  -96.35 117.00-150.00  292
 45  \w   -115.00 -49.00   0.25    3.00    --  -96.35 144.00-150.00  264
 46  \w    -57.00 -32.00   0.25    3.00    --  -96.35  50.00  90.00  100
 47  \w    -57.00 -32.00   0.25    3.00    --  -96.35  50.00 150.00  100
 48  \w    -58.00 -33.00   0.25    0.50    --  -40.71 -63.00  90.00  100
 49  \w    -51.00 -25.00   0.25    0.50    --  -40.71 -63.00 120.00  104
 50  \w    -96.00 -71.00   0.25    0.50    --  -40.71 -63.00 120.00  100
 51  \w   -107.00 -82.00   0.25    0.50    --  -40.71 -63.00  90.00  100
 52  \w   -142.00-117.00   0.25    3.00    --  -96.35-117.00 -30.00  100
 53  \w   -161.00 -94.00   0.25    3.00    --  -96.35 -59.00 -60.00  268
 54  \w    -71.00 -24.00   0.25    0.50    --  -40.71 -63.00 -60.00  188
 55  \w    -21.00   4.00   0.25    0.50    --   40.40 -12.00 -60.00  100
 56  \w     57.00  82.00   0.25    0.50    --   40.40  63.00-150.00  100
 57  \w   -110.00 -85.00   0.25    3.00    --  -96.35 -59.00-180.00  100
 58  \w   -159.00-125.00   0.25    3.00    --  -96.35 -59.00-180.00  136
 59  \w   -157.00 -95.00   0.25    3.00    --  -96.35 -42.00 150.00  248
;
_diffrn_measurement_device 'four-circle diffractometer'
_diffrn_measurement_device_type 'XtaLAB Synergy, Single source at home/near, HyPix3000'
_diffrn_measurement_method '\w scans'
_diffrn_radiation_type CuK\a
_diffrn_radiation_wavelength 1.54184
_diffrn_reflns_av_R_equivalents 0.0414
_diffrn_reflns_av_unetI/netI 0.0404
_diffrn_reflns_Laue_measured_fraction_full 0.998
_diffrn_reflns_Laue_measured_fraction_max 0.991
_diffrn_reflns_limit_h_max 12
_diffrn_reflns_limit_h_min -9
_diffrn_reflns_limit_k_max 68
_diffrn_reflns_limit_k_min -68
_diffrn_reflns_limit_l_max 19
_diffrn_reflns_limit_l_min -19
_diffrn_reflns_number 84863
_diffrn_reflns_point_group_measured_fraction_full 0.718
_diffrn_reflns_point_group_measured_fraction_max 0.712
_diffrn_reflns_theta_full 67.684
_diffrn_reflns_theta_max 68.481
_diffrn_reflns_theta_min 2.879
_exptl_absorpt_coefficient_mu 1.070
_exptl_absorpt_correction_T_max 1.000
_exptl_absorpt_correction_T_min 0.805
_exptl_absorpt_correction_type gaussian
_exptl_absorpt_process_details
;
CrysAlisPro 1.171.40.80a (Rigaku Oxford Diffraction, 2020)
Numerical absorption correction based on gaussian integration over
			a multifaceted crystal model
Empirical absorption correction using spherical harmonics,
 implemented in SCALE3 ABSPACK scaling algorithm.
;
_exptl_crystal_colour 'metallic greenish black'
_exptl_crystal_colour_lustre metallic
_exptl_crystal_colour_modifier greenish
_exptl_crystal_colour_primary black
_exptl_crystal_density_diffrn 1.421
_exptl_crystal_description block
_exptl_crystal_F_000 4152
_exptl_crystal_size_max 0.596
_exptl_crystal_size_mid 0.173
_exptl_crystal_size_min 0.128
_refine_diff_density_max 0.909
_refine_diff_density_min -0.491
_refine_diff_density_rms 0.070
_refine_ls_abs_structure_details
;
 Flack x determined using 5714 quotients [(I+)-(I-)]/[(I+)+(I-)]
 (Parsons, Flack and Wagner, Acta Cryst. B69 (2013) 249-259).
;
_refine_ls_abs_structure_Flack 0.35(9)
_refine_ls_extinction_method none
_refine_ls_goodness_of_fit_ref 1.039
_refine_ls_hydrogen_treatment constr
_refine_ls_matrix_type full
_refine_ls_number_parameters 2732
_refine_ls_number_reflns 24581
_refine_ls_number_restraints 1244
_refine_ls_restrained_S_all 1.071
_refine_ls_R_factor_all 0.0745
_refine_ls_R_factor_gt 0.0706
_refine_ls_shift/su_max 0.003
_refine_ls_shift/su_mean 0.000
_refine_ls_structure_factor_coef Fsqd
_refine_ls_weighting_details 'w=1/[\s^2^(Fo^2^)+(0.1484P)^2^+3.6439P] where P=(Fo^2^+2Fc^2^)/3'
_refine_ls_weighting_scheme calc
_refine_ls_wR_factor_gt 0.2003
_refine_ls_wR_factor_ref 0.2057
_reflns_Friedel_coverage 0.434
_reflns_Friedel_fraction_full 0.437
_reflns_Friedel_fraction_max 0.432
_reflns_number_gt 22512
_reflns_number_total 24581
_reflns_threshold_expression 'I > 2\s(I)'
_cod_data_source_file d5cc01507c4.cif
_cod_data_source_block exp_196
_cod_depositor_comments 'Adding full bibliography for 7134578--7134579.cif.'
_cod_database_code 7134579
_shelx_shelxl_version_number 2019/3
_chemical_oxdiff_formula 'C11 H10 N O'
_shelx_space_group_comment
;
The symmetry employed for this shelxl refinement is uniquely defined
by the following loop, which should always be used as a source of
symmetry information in preference to the above space-group names.
They are only intended as comments.
;
_olex2_refinement_description
;
1. Others
 Fixed Uiso: H14(0.121) H16(0.123) H18(0.087) H20(0.065) H22(0.284) H24(0.123)
 H2AA(0.047) H2A(0.069) H4A(0.05) H5A(0.041) H12A(0.041) H15A(0.042)
 H16A(0.048) H17A(0.054) H18A(0.046) H21G(0.076) H21H(0.076) H22J(0.128)
 H22K(0.128) H22L(0.128) H23G(0.086) H23H(0.086) H24J(0.138) H24K(0.138)
 H24L(0.138) H25G(0.063) H25H(0.063) H26J(0.099) H26K(0.099) H26L(0.099)
 H27G(0.063) H27H(0.063) H28J(0.103) H28K(0.103) H28L(0.103) H1B(0.064)
 H2B(0.038) H4B(0.036) H5B(0.035) H12B(0.041) H15B(0.034) H16B(0.041)
 H17B(0.042) H18B(0.041) H21I(0.056) H21J(0.056) H22M(0.097) H22N(0.097)
 H22O(0.097) H23I(0.046) H23J(0.046) H24M(0.079) H24N(0.079) H24O(0.079)
 H25I(0.055) H25J(0.055) H26M(0.082) H26N(0.082) H26O(0.082) H27I(0.06)
 H27J(0.06) H28M(0.095) H28N(0.095) H28O(0.095) H2CA(0.043) H2C(0.056)
 H4C(0.046) H5C(0.039) H12C(0.04) H15C(0.035) H16C(0.04) H17C(0.044) H18C(0.04)
 H21A(0.07) H21B(0.07) H22A(0.118) H22B(0.118) H22C(0.118) H23A(0.066)
 H23B(0.066) H24A(0.077) H24B(0.077) H24C(0.077) H25A(0.059) H25B(0.059)
 H26A(0.095) H26B(0.095) H26C(0.095) H27A(0.059) H27B(0.059) H28A(0.091)
 H28B(0.091) H28C(0.091) H29A(0.069) H29B(0.069) H30A(0.095) H30B(0.095)
 H30C(0.095) H2DA(0.041) H2D(0.077) H4D(0.043) H5D(0.038) H12D(0.056)
 H15D(0.041) H16D(0.047) H17D(0.055) H18D(0.053) H21C(0.062) H21D(0.062)
 H22D(0.113) H22E(0.113) H22F(0.113) H23C(0.062) H23D(0.062) H24D(0.091)
 H24E(0.091) H24F(0.091) H25C(0.084) H25D(0.084) H26D(0.13) H26E(0.13)
 H26F(0.13) H27C(0.075) H27D(0.075) H28D(0.113) H28E(0.113) H28F(0.113)
 H29C(0.08) H29D(0.08) H30D(0.156) H30E(0.156) H30F(0.156) H1E(0.091)
 H2E(0.067) H4E(0.076) H5E(0.059) H12E(0.053) H15E(0.053) H16E(0.06)
 H17E(0.062) H18E(0.057) H21K(0.104) H21L(0.104) H22P(0.165) H22Q(0.165)
 H22R(0.165) H23K(0.157) H23L(0.157) H24P(0.252) H24Q(0.252) H24R(0.252)
 H25K(0.089) H25L(0.089) H26P(0.145) H26Q(0.145) H26R(0.145) H27K(0.095)
 H27L(0.095) H28P(0.154) H28Q(0.154) H28R(0.154) H2FA(0.063) H2F(0.072)
 H4F(0.062) H5F(0.049) H12F(0.054) H15F(0.039) H16F(0.046) H17F(0.048)
 H18F(0.046) H21E(0.106) H21F(0.106) H22G(0.148) H22H(0.148) H22I(0.148)
 H23E(0.11) H23F(0.11) H24G(0.2) H24H(0.2) H24I(0.2) H25E(0.091) H25F(0.091)
 H26G(0.129) H26H(0.129) H26I(0.129) H27E(0.092) H27F(0.092) H28G(0.137)
 H28H(0.137) H28I(0.137)
 Fixed X: H14(0.24705) H16(0.752544) H18(1.120986) H20(0.636164) H22(1.188304)
 H24(0.287994) H2AA(0.936086) H2A(0.905245) H4A(0.898489) H5A(0.883928)
 H12A(0.982378) H15A(0.746421) H16A(0.694088) H17A(0.73483) H18A(0.817926)
 H21G(0.992368) H21H(0.962898) H22J(0.729872) H22K(0.757444) H22L(0.808581)
 H23G(0.938953) H23H(0.958042) H24J(0.757459) H24K(0.727674) H24L(0.705855)
 H25G(1.077654) H25H(1.073382) H26J(0.8425) H26K(0.845201) H26L(0.918355)
 H27G(0.943763) H27H(0.914017) H28J(1.147) H28K(1.174337) H28L(1.09397)
 H1B(0.660081) H2B(0.459181) H4B(0.333876) H5B(0.39406) H12B(0.560529)
 H15B(0.535027) H16B(0.565826) H17B(0.589589) H18B(0.603527) H21I(0.461487)
 H21J(0.505263) H22M(0.246074) H22N(0.355995) H22O(0.287253) H23I(0.28692)
 H23J(0.264525) H24M(0.407267) H24N(0.473659) H24O(0.517746) H25I(0.626887)
 H25J(0.620127) H26M(0.39266) H26N(0.433518) H26O(0.38601) H27I(0.532533)
 H27J(0.499755) H28M(0.763953) H28N(0.680314) H28O(0.726781) H2CA(0.254524)
 H2C(0.271539) H4C(0.232817) H5C(0.219651) H12C(0.314576) H15C(0.093056)
 H16C(0.056075) H17C(0.123955) H18C(0.20437) H21A(0.210774) H21B(0.201187)
 H22A(0.445301) H22B(0.394565) H22C(0.436623) H23A(0.163936) H23B(0.195644)
 H24A(0.369764) H24B(0.436775) H24C(0.391602) H25A(0.320506) H25B(0.386391)
 H26A(0.528859) H26B(0.536742) H26C(0.593221) H27A(0.34984) H27B(0.308189)
 H28A(0.532039) H28B(0.57675) H28C(0.51985) H29A(0.323693) H29B(0.317226)
 H30A(0.155946) H30B(0.070671) H30C(0.098751) H2DA(0.899936) H2D(0.760393)
 H4D(1.041771) H5D(0.988872) H12D(0.783441) H15D(0.846989) H16D(0.826835)
 H17D(0.81591) H18D(0.800054) H21C(0.851576) H21D(0.905291) H22D(1.053785)
 H22E(0.998203) H22F(1.116722) H23C(1.110572) H23D(1.079865) H24D(0.900406)
 H24E(0.979753) H24F(0.865349) H25C(0.715534) H25D(0.728236) H26D(0.959047)
 H26E(0.913507) H26F(0.947646) H27C(0.621923) H27D(0.633911) H28D(0.767992)
 H28E(0.837564) H28F(0.86758) H29C(0.853565) H29D(0.858488) H30D(0.709143)
 H30E(0.647742) H30F(0.612505) H1E(0.439205) H2E(0.474142) H4E(0.506243)
 H5E(0.50936) H12E(0.406903) H15E(0.635738) H16E(0.681066) H17E(0.623802)
 H18E(0.533439) H21K(0.422787) H21L(0.451403) H22P(0.606557) H22Q(0.655584)
 H22R(0.682214) H23K(0.492058) H23L(0.463917) H24P(0.71149) H24Q(0.686804)
 H24R(0.662971) H25K(0.311597) H25L(0.306896) H26P(0.479602) H26Q(0.54734)
 H26R(0.54968) H27K(0.45026) H27L(0.425827) H28P(0.265165) H28Q(0.193007)
 H28R(0.211257) H2FA(0.15641) H2F(0.125398) H4F(0.173186) H5F(0.169085)
 H12F(0.086392) H15F(0.292661) H16F(0.31672) H17F(0.237747) H18F(0.151752)
 H21E(0.216972) H21F(0.210445) H22G(-0.015805) H22H(0.029678) H22I(-0.027177)
 H23E(0.09759) H23F(0.101882) H24G(0.342219) H24H(0.265871) H24I(0.326677)
 H25E(-0.000117) H25F(0.071232) H26G(-0.208479) H26H(-0.151524) H26I(-0.140251)
 H27E(0.08262) H27F(0.05015) H28G(-0.124075) H28H(-0.181403) H28I(-0.154022)
 Fixed Y: H14(0.098196) H16(0.248577) H18(0.03139) H20(0.253025) H22(0.37613)
 H24(0.475435) H2AA(0.050454) H2A(0.193536) H4A(0.071104) H5A(0.109273)
 H12A(0.100096) H15A(0.13198) H16A(0.165376) H17A(0.202951) H18A(0.2065)
 H21G(0.018187) H21H(-0.000428) H22J(0.001824) H22K(0.02097) H22L(-0.005574)
 H23G(0.010801) H23H(0.038001) H24J(0.02289) H24K(0.044044) H24L(0.017313)
 H25G(0.120548) H25H(0.104937) H26J(0.10005) H26K(0.116016) H26L(0.090911)
 H27G(0.154803) H27H(0.169762) H28J(0.176727) H28K(0.162383) H28L(0.186778)
 H1B(0.143766) H2B(0.222842) H4B(0.165183) H5B(0.141492) H12B(0.220847)
 H15B(0.120542) H16B(0.080218) H17B(0.061757) H18B(0.084228) H21I(0.239207)
 H21J(0.23728) H22M(0.251432) H22N(0.268716) H22O(0.248954) H23I(0.214271)
 H23J(0.189112) H24M(0.187821) H24N(0.175928) H24O(0.201873) H25I(0.23841)
 H25J(0.240163) H26M(0.234574) H26N(0.258618) H26O(0.236385) H27I(0.181669)
 H27J(0.207789) H28M(0.189039) H28N(0.191168) H28O(0.214476) H2CA(0.041034)
 H2C(0.172004) H4C(0.078617) H5C(0.113087) H12C(0.073455) H15C(0.13556)
 H16C(0.174264) H17C(0.205663) H18C(0.198879) H21A(0.000077) H21B(0.012799)
 H22A(0.003644) H22B(-0.010368) H22C(0.016782) H23A(0.045717) H23B(0.01795)
 H24A(0.03352) H24B(0.029095) H24C(0.055115) H25A(0.067789) H25B(0.077063)
 H26A(0.072495) H26B(0.053989) H26C(0.080177) H27A(0.113405) H27B(0.133767)
 H28A(0.13921) H28B(0.117687) H28C(0.141386) H29A(0.022992) H29B(0.051156)
 H30A(0.040915) H30B(0.047046) H30C(0.020125) H2DA(0.276621) H2D(0.375126)
 H4D(0.332011) H5D(0.357364) H12D(0.281878) H15D(0.379065) H16D(0.420029)
 H17D(0.440031) H18D(0.418199) H21C(0.261846) H21D(0.258368) H22D(0.248018)
 H22E(0.228976) H22F(0.246398) H23C(0.306944) H23D(0.281832) H24D(0.320526)
 H24E(0.311139) H24F(0.295248) H25C(0.264167) H25D(0.264118) H26D(0.268998)
 H26E(0.245998) H26F(0.26982) H27C(0.293124) H27D(0.320088) H28D(0.317123)
 H28E(0.293684) H28F(0.31857) H29C(0.320987) H29D(0.294377) H30D(0.310364)
 H30E(0.327066) H30F(0.299536) H1E(0.314957) H2E(0.449023) H4E(0.424257)
 H5E(0.386526) H12E(0.40282) H15E(0.363666) H16E(0.328203) H17E(0.292557)
 H18E(0.291569) H21K(0.479991) H21L(0.497949) H22P(0.503555) H22Q(0.476824)
 H22R(0.495349) H23K(0.485156) H23L(0.458103) H24P(0.477745) H24Q(0.450145)
 H24R(0.468298) H25K(0.400097) H25L(0.385679) H26P(0.414638) H26Q(0.389077)
 H26R(0.40412) H27K(0.334349) H27L(0.350686) H28P(0.319393) H28Q(0.344584)
 H28R(0.329958) H2FA(0.458812) H2F(0.329797) H4F(0.418389) H5F(0.385056)
 H12F(0.430327) H15F(0.361654) H16F(0.322427) H17F(0.292421) H18F(0.302387)
 H21E(0.485597) H21F(0.497385) H22G(0.484478) H22H(0.510889) H22I(0.49428)
 H23E(0.446961) H23F(0.475092) H24G(0.448096) H24H(0.45487) H24I(0.475179)
 H25E(0.430542) H25F(0.438405) H26G(0.426488) H26H(0.451969) H26I(0.430639)
 H27E(0.373313) H27F(0.395055) H28G(0.365609) H28H(0.390727) H28I(0.370693)
 Fixed Z: H14(-0.899448) H16(0.074195) H18(-0.280838) H20(-0.440066) H22(-
 0.02319) H24(-0.561489) H2AA(-0.445812) H2A(-0.341028) H4A(-0.686921) H5A(-
 0.649202) H12A(-0.233906) H15A(-0.662539) H16A(-0.744361) H17A(-0.684603)
 H18A(-0.539635) H21G(-0.48232) H21H(-0.557609) H22J(-0.568983) H22K(-0.495286)
 H22L(-0.4755) H23G(-0.688111) H23H(-0.70797) H24J(-0.795241) H24K(-0.738772)
 H24L(-0.714327) H25G(-0.03544) H25H(-0.116758) H26J(-0.140355) H26K(-0.060159)
 H26L(-0.048459) H27G(-0.050114) H27H(-0.135056) H28J(-0.111358) H28K(-0.02514)
 H28L(-0.035713) H1B(-0.204443) H2B(-0.633193) H4B(-0.781043) H5B(-0.66613)
 H12B(-0.358065) H15B(-0.618889) H16B(-0.604786) H17B(-0.475966) H18B(-0.35679)
 H21I(-0.834772) H21J(-0.734725) H22M(-0.83146) H22N(-0.77517) H22O(-0.73149)
 H23I(-0.913392) H23J(-0.875355) H24M(-0.971049) H24N(-0.881938) H24O(-
 0.901766) H25I(-0.253039) H25J(-0.157714) H26M(-0.297318) H26N(-0.246256)
 H26O(-0.201989) H27I(-0.134762) H27J(-0.10921) H28M(-0.074292) H28N(-0.006127)
 H28O(-0.045123) H2CA(-0.507412) H2C(-0.27269) H4C(-0.719865) H5C(-0.649716)
 H12C(-0.257214) H15C(-0.640296) H16C(-0.688709) H17C(-0.595495) H18C(-
 0.453763) H21A(-0.665234) H21B(-0.580756) H22A(-0.623232) H22B(-0.553549)
 H22C(-0.539239) H23A(-0.785737) H23B(-0.775892) H24A(-0.825684) H24B(-
 0.727953) H24C(-0.761171) H25A(-0.14037) H25B(-0.047325) H26A(-0.170778) H26B(-
 0.096586) H26C(-0.075455) H27A(-0.018144) H27B(-0.087079) H28A(-0.086585)
 H28B(-0.022671) H28C(0.007531) H29A(-0.754742) H29B(-0.752584) H30A(-0.87378)
 H30B(-0.808923) H30C(-0.827798) H2DA(-0.237535) H2D(-0.624758) H4D(-0.082011)
 H5D(-0.193431) H12D(-0.513155) H15D(-0.236765) H16D(-0.24348) H17D(-0.368257)
 H18D(-0.49127) H21C(-0.135593) H21D(-0.03638) H22D(-0.154478) H22E(-0.10077)
 H22F(-0.05519) H23C(0.007429) H23D(0.04234) H24D(0.010961) H24E(0.101836)
 H24F(0.04255) H25C(-0.621897) H25D(-0.716118) H26D(-0.667259) H26E(-0.626032)
 H26F(-0.572729) H27C(-0.782691) H27D(-0.750674) H28D(-0.841948) H28E(-
 0.796609) H28F(-0.749723) H29C(-0.724249) H29D(-0.75639) H30D(-0.865146) H30E(-
 0.806833) H30F(-0.813706) H1E(-0.58618) H2E(-0.390711) H4E(-0.155299) H5E(-
 0.202247) H12E(-0.614717) H15E(-0.195565) H16E(-0.121873) H17E(-0.188947)
 H18E(-0.3346) H21K(-0.352239) H21L(-0.274868) H22P(-0.354042) H22Q(-0.336551)
 H22R(-0.26092) H23K(-0.141538) H23L(-0.124827) H24P(-0.119636) H24Q(-0.110111)
 H24R(-0.041447) H25K(-0.735473) H25L(-0.819362) H26P(-0.798696) H26Q(-
 0.790053) H26R(-0.707833) H27K(-0.73075) H27L(-0.812212) H28P(-0.831793) H28Q(-
 0.842276) H28R(-0.757238) H2FA(-0.323231) H2F(-0.578932) H4F(-0.118391) H5F(-
 0.196604) H12F(-0.581177) H15F(-0.212768) H16F(-0.172655) H17F(-0.269636)
 H18F(-0.411421) H21E(-0.244274) H21F(-0.157589) H22G(-0.290088) H22H(-
 0.262294) H22I(-0.201547) H23E(-0.074917) H23F(-0.068918) H24G(-0.027099)
 H24H(0.04192) H24I(-0.004142) H25E(-0.791202) H25F(-0.696776) H26G(-0.759618)
 H26H(-0.726729) H26I(-0.661872) H27E(-0.758623) H27F(-0.822588) H28G(-
 0.855359) H28H(-0.837632) H28I(-0.766961)
;
_olex2_submission_special_instructions 'No special instructions were received'
_oxdiff_exptl_absorpt_empirical_details
;
Empirical correction (ABSPACK) includes:
- Absorption correction using spherical harmonics
- Frame scaling
;
_oxdiff_exptl_absorpt_empirical_full_max 1.464
_oxdiff_exptl_absorpt_empirical_full_min 0.711

loop_
_space_group_symop_operation_xyz
'x, y, z'
'x, -y, z+1/2'

loop_
_atom_site_label
_atom_site_type_symbol
_atom_site_fract_x
_atom_site_fract_y
_atom_site_fract_z
_atom_site_U_iso_or_equiv
_atom_site_adp_type
_atom_site_occupancy
_atom_site_site_symmetry_order
_atom_site_calc_flag
_atom_site_refinement_flags_posn
_atom_site_refinement_flags_adp
_atom_site_refinement_flags_occupancy
_atom_site_disorder_assembly
_atom_site_disorder_group
C1 C 0.9137(10) 0.13159(19) 0.1399(6) 0.066(2) Uani 0.666(8) 1 d D U P C 1
F1 F 0.8426(7) 0.14509(17) 0.0786(4) 0.0736(19) Uani 0.666(8) 1 d D U P C 1
O1 O 1.1250(8) 0.12076(18) 0.2028(5) 0.086(3) Uani 0.666(8) 1 d D U P C 1
C2 C 1.0624(10) 0.1329(2) 0.1458(6) 0.061(2) Uani 0.666(8) 1 d D U P C 1
F2 F 0.8627(9) 0.10975(15) 0.1196(6) 0.087(2) Uani 0.666(8) 1 d D U P C 1
O2 O 1.1064(9) 0.14549(19) 0.0994(5) 0.069(2) Uani 0.666(8) 1 d D U P C 1
C3 C 0.4106(11) 0.2757(2) -0.0136(6) 0.118(3) Uani 1 1 d D U . . .
F3 F 0.8847(11) 0.1388(2) 0.2088(6) 0.076(3) Uani 0.666(8) 1 d D U P C 1
O3 O 0.6110(7) 0.27170(12) -0.0517(4) 0.0815(17) Uani 1 1 d D U . . .
C4 C 0.5575(7) 0.27044(13) 0.0042(4) 0.0600(16) Uani 1 1 d D U . . .
F4 F 0.3518(10) 0.2539(2) -0.0114(9) 0.246(7) Uani 1 1 d D U . . .
O4 O 0.6057(7) 0.26496(13) 0.0789(4) 0.095(2) Uani 1 1 d D U . . .
C5 C 0.4673(6) 0.02339(10) -0.3194(4) 0.0461(13) Uani 1 1 d . . . . .
F5 F 0.3727(8) 0.2867(2) 0.0442(5) 0.177(4) Uani 1 1 d D U . . .
O5 O 0.2793(4) 0.03048(7) -0.2701(3) 0.0455(9) Uani 1 1 d . . . . .
C6 C 0.3147(6) 0.02194(10) -0.3323(4) 0.0459(14) Uani 1 1 d . . . . .
F6 F 0.3478(6) 0.28257(11) -0.0868(4) 0.1034(19) Uani 1 1 d D U . . .
O6 O 0.2473(5) 0.01333(8) -0.3972(3) 0.0552(11) Uani 1 1 d . . . . .
C7 C 1.0145(7) 0.24127(10) -0.3728(5) 0.0527(16) Uani 1 1 d . . . . .
F7 F 0.5028(4) 0.04482(9) -0.3316(5) 0.106(2) Uani 1 1 d . . . . .
O7 O 0.8426(4) 0.23924(7) -0.3041(3) 0.0473(9) Uani 1 1 d . . . . .
C8 C 0.8666(6) 0.24169(9) -0.3714(4) 0.0435(13) Uani 1 1 d . . . . .
F8 F 0.5350(4) 0.01781(10) -0.2426(3) 0.0773(13) Uani 1 1 d . . . . .
O8 O 0.7849(4) 0.24568(7) -0.4435(3) 0.0467(9) Uani 1 1 d . . . . .
C9 C 0.4207(15) 0.3654(3) -0.0136(8) 0.114(4) Uani 0.664(7) 1 d D U P D 1
F9 F 0.5111(5) 0.00878(12) -0.3687(4) 0.103(2) Uani 1 1 d . . . . .
O9 O 0.4170(15) 0.3777(3) -0.0753(7) 0.127(4) Uani 0.664(7) 1 d D U P D 1
C10 C 0.5493(15) 0.3506(3) 0.0204(8) 0.127(4) Uani 0.664(7) 1 d D U P D 1
F10 F 1.0614(5) 0.26375(7) -0.3633(4) 0.0867(17) Uani 1 1 d . . . . .
O10 O 0.3351(12) 0.3616(3) 0.0229(8) 0.118(4) Uani 0.664(7) 1 d D U P D 1
C11 C -0.0598(8) 0.48111(13) -0.5057(6) 0.087(2) Uani 1 1 d D U . . .
F11 F 1.0914(4) 0.22863(8) -0.3118(3) 0.0691(11) Uani 1 1 d . . . . .
O11 O 0.1626(6) 0.48886(10) -0.4269(5) 0.0858(18) Uani 1 1 d D U . . .
C12 C 0.0944(8) 0.48133(12) -0.4937(6) 0.072(2) Uani 1 1 d D U . . .
F12 F 1.0320(4) 0.23369(6) -0.4459(3) 0.0619(10) Uani 1 1 d . . . . .
O12 O 0.1258(5) 0.47304(9) -0.5547(4) 0.0728(16) Uani 1 1 d D U . . .
C13 C 0.5532(9) 0.09779(18) -0.8291(5) 0.077(2) Uani 1 1 d . U . . .
F13 F 0.6503(10) 0.3599(2) -0.0085(6) 0.129(4) Uani 0.664(7) 1 d D U P D 1
O13 O 0.3841(7) 0.11215(13) -0.7781(4) 0.104(2) Uani 1 1 d . U . . .
C14 C 0.4037(8) 0.10083(13) -0.8356(4) 0.0615(16) Uani 1 1 d . U . . .
F14 F 0.5934(10) 0.3537(3) 0.1034(6) 0.129(4) Uani 0.664(7) 1 d D U P D 1
O14 O 0.3220(6) 0.09181(12) -0.8940(4) 0.0806(16) Uani 1 1 d . U . . .
H14 H 0.247050 0.098196 -0.899448 0.121 Uiso 1 1 calc R U . . .
C15 C 0.9570(8) 0.21399(15) 0.1579(5) 0.0661(19) Uani 1 1 d . . . . .
F15 F 0.5301(17) 0.3273(3) -0.0069(10) 0.196(6) Uani 0.664(7) 1 d D U P D 1
O15 O 0.7544(7) 0.22212(15) 0.1837(5) 0.101(2) Uani 1 1 d . . . . .
C16 C 0.8334(7) 0.22931(12) 0.1478(4) 0.0507(14) Uani 1 1 d . . . . .
F16 F -0.1003(6) 0.46013(13) -0.4960(7) 0.183(5) Uani 1 1 d D U . . .
O16 O 0.8291(6) 0.24713(10) 0.1074(4) 0.0823(17) Uani 1 1 d . . . . .
H16 H 0.752544 0.248577 0.074195 0.123 Uiso 1 1 calc R U . . .
C17 C 0.8499(6) 0.04478(10) -0.2508(4) 0.0488(14) Uani 1 1 d . . . . .
F17 F -0.0994(8) 0.4941(2) -0.4543(6) 0.177(4) Uani 1 1 d D U . . .
O17 O 1.0657(4) 0.06098(8) -0.1974(3) 0.0521(10) Uani 1 1 d . . . . .
C18 C 1.0007(6) 0.04618(10) -0.2429(4) 0.0440(13) Uani 1 1 d . . . . .
F18 F -0.1260(5) 0.48833(13) -0.5788(4) 0.117(2) Uani 1 1 d D U . . .
O18 O 1.0379(4) 0.03046(7) -0.2878(4) 0.0581(12) Uani 1 1 d . . . . .
H18 H 1.120986 0.031390 -0.280838 0.087 Uiso 1 1 calc R U . . .
C19 C 0.3288(7) 0.25940(12) -0.5064(5) 0.0556(16) Uani 1 1 d . . . . .
F19 F 0.6207(8) 0.09017(16) -0.7593(4) 0.137(3) Uani 1 1 d . U . . .
O19 O 0.5048(5) 0.26201(7) -0.5752(3) 0.0507(10) Uani 1 1 d . . . . .
C20 C 0.4802(6) 0.25963(10) -0.5080(4) 0.0464(14) Uani 1 1 d . . . . .
F20 F 0.5752(5) 0.08615(11) -0.8911(3) 0.0849(14) Uani 1 1 d . U . . .
O20 O 0.5584(4) 0.25544(6) -0.4356(3) 0.0433(9) Uani 1 1 d . . . . .
H20 H 0.636164 0.253025 -0.440066 0.065 Uiso 1 1 calc R U . . .
C21 C 0.9122(13) 0.3964(2) -0.0319(6) 0.123(3) Uani 1 1 d D U . . .
F21 F 0.6069(7) 0.12019(13) -0.8306(4) 0.114(2) Uani 1 1 d . U . . .
O21 O 1.1256(11) 0.40506(16) 0.0406(6) 0.128(3) Uani 1 1 d D U . . .
C22 C 1.0594(12) 0.3908(2) 0.0003(6) 0.109(3) Uani 1 1 d D U . . .
F22 F 1.0189(6) 0.21872(15) 0.0982(4) 0.123(3) Uani 1 1 d . . . . .
O22 O 1.1065(13) 0.3738(2) -0.0283(9) 0.189(5) Uani 1 1 d D U . . .
H22 H 1.188304 0.376130 -0.023190 0.284 Uiso 1 1 calc R U . . .
C23 C 0.5498(7) 0.45773(14) -0.5852(7) 0.075(3) Uani 1 1 d . . . . .
F23 F 1.0475(5) 0.21884(11) 0.2324(3) 0.0910(16) Uani 1 1 d . . . . .
O23 O 0.3291(5) 0.44360(12) -0.6422(4) 0.0810(18) Uani 1 1 d . . . . .
C24 C 0.3980(7) 0.45694(14) -0.5903(6) 0.065(2) Uani 1 1 d . . . . .
F24 F 0.9308(9) 0.19160(9) 0.1599(4) 0.123(3) Uani 1 1 d . . . . .
O24 O 0.3670(5) 0.47084(10) -0.5412(5) 0.0819(18) Uani 1 1 d . . . . .
H24 H 0.287994 0.475435 -0.561489 0.123 Uiso 1 1 calc R U . . .
F25 F 0.7956(4) 0.06531(6) -0.2449(3) 0.0632(11) Uani 1 1 d . . . . .
F26 F 0.7816(4) 0.03542(12) -0.3221(4) 0.107(2) Uani 1 1 d . . . . .
F27 F 0.8272(5) 0.03131(9) -0.1907(4) 0.0951(19) Uani 1 1 d . . . . .
F28 F 0.3096(4) 0.26616(7) -0.4333(3) 0.0623(10) Uani 1 1 d . . . . .
F29 F 0.2554(4) 0.27342(8) -0.5674(3) 0.0701(11) Uani 1 1 d . . . . .
F30 F 0.2818(4) 0.23754(7) -0.5211(4) 0.0811(15) Uani 1 1 d . . . . .
F31 F 0.8382(13) 0.3769(2) -0.0521(9) 0.236(6) Uani 1 1 d D U . . .
F32 F 0.8633(9) 0.40924(17) 0.0223(4) 0.142(3) Uani 1 1 d D U . . .
F33 F 0.8832(13) 0.4094(3) -0.0998(5) 0.218(5) Uani 1 1 d D U . . .
F34 F 0.5950(5) 0.43698(9) -0.6008(4) 0.0891(17) Uani 1 1 d . . . . .
F35 F 0.6229(5) 0.46342(15) -0.5094(5) 0.129(3) Uani 1 1 d . . . . .
F36 F 0.5741(5) 0.47240(11) -0.6396(6) 0.140(3) Uani 1 1 d . . . . .
C1' C 0.930(2) 0.1211(4) 0.1519(11) 0.077(3) Uani 0.334(8) 1 d D U P C 2
F1' F 0.8378(18) 0.1283(4) 0.0846(10) 0.099(5) Uani 0.334(8) 1 d D U P C 2
O1' O 1.1032(13) 0.1002(3) 0.1248(8) 0.057(3) Uani 0.334(8) 1 d D U P C 2
C2' C 1.067(2) 0.1200(3) 0.1338(15) 0.070(3) Uani 0.334(8) 1 d D U P C 2
F2' F 0.888(2) 0.1003(4) 0.1730(15) 0.114(5) Uani 0.334(8) 1 d D U P C 2
O2' O 1.125(2) 0.1384(4) 0.1335(16) 0.088(5) Uani 0.334(8) 1 d D U P C 2
F3' F 0.928(2) 0.1330(5) 0.2189(11) 0.090(5) Uani 0.334(8) 1 d D U P C 2
C9' C 0.462(2) 0.3766(5) 0.0038(16) 0.131(4) Uani 0.336(7) 1 d D U P D 2
O9' O 0.400(4) 0.3696(8) -0.1431(19) 0.184(9) Uani 0.336(7) 1 d D U P D 2
C10' C 0.389(3) 0.3619(7) -0.0741(17) 0.135(5) Uani 0.336(7) 1 d D U P D 2
O10' O 0.273(2) 0.3614(5) -0.0628(11) 0.111(5) Uani 0.336(7) 1 d D U P D 2
F13' F 0.541(3) 0.3943(5) -0.0131(18) 0.170(8) Uani 0.336(7) 1 d D U P D 2
F14' F 0.359(3) 0.3861(6) 0.0327(15) 0.158(7) Uani 0.336(7) 1 d D U P D 2
F15' F 0.558(2) 0.3653(5) 0.0640(13) 0.126(5) Uani 0.336(7) 1 d D U P D 2
C1A C 0.9158(5) 0.08556(8) -0.4678(3) 0.0309(10) Uani 1 1 d . . . . .
N1A N 0.9159(6) 0.03290(9) -0.5955(4) 0.0572(14) Uani 1 1 d . . . . .
O1A O 0.9568(5) 0.17778(7) -0.2515(3) 0.0469(10) Uani 1 1 d . . . . .
C2A C 0.9228(5) 0.06220(9) -0.4882(4) 0.0390(11) Uani 1 1 d . . . . .
H2AA H 0.936086 0.050454 -0.445812 0.047 Uiso 1 1 calc R U . . .
N2A N 0.9946(5) 0.13763(9) -0.1447(3) 0.0425(10) Uani 1 1 d . . . . .
O2A O 0.8968(4) 0.19459(6) -0.3928(3) 0.0457(9) Uani 1 1 d . . . . .
H2A H 0.905245 0.193536 -0.341028 0.069 Uiso 1 1 calc R U . . .
C3A C 0.9104(5) 0.05572(10) -0.5717(4) 0.0448(13) Uani 1 1 d . . . . .
O3A O 0.9336(3) 0.08948(6) -0.3835(2) 0.0307(7) Uani 1 1 d . . . . .
C4A C 0.8996(6) 0.07461(10) -0.6306(4) 0.0420(12) Uani 1 1 d . . . . .
H4A H 0.898489 0.071104 -0.686921 0.050 Uiso 1 1 calc R U . . .
C5A C 0.8909(5) 0.09739(9) -0.6078(3) 0.0341(10) Uani 1 1 d . . . . .
H5A H 0.883928 0.109273 -0.649202 0.041 Uiso 1 1 calc R U . . .
C6A C 0.8916(4) 0.10446(8) -0.5252(3) 0.0282(9) Uani 1 1 d . . . . .
C7A C 0.8759(4) 0.12777(8) -0.4966(3) 0.0239(8) Uani 1 1 d . . . . .
C8A C 0.9073(4) 0.13101(8) -0.4095(3) 0.0272(9) Uani 1 1 d . . . . .
C9A C 0.9125(5) 0.15362(8) -0.3710(3) 0.0289(9) Uani 1 1 d . . . . .
C10A C 0.9445(5) 0.15649(9) -0.2838(3) 0.0337(10) Uani 1 1 d . . . . .
C11A C 0.9688(5) 0.13584(10) -0.2284(3) 0.0336(10) Uani 1 1 d . . . . .
C12A C 0.9650(5) 0.11391(10) -0.2676(3) 0.0340(10) Uani 1 1 d . . . . .
H12A H 0.982378 0.100096 -0.233906 0.041 Uiso 1 1 calc R U . . .
C13A C 0.9366(4) 0.11169(8) -0.3539(3) 0.0270(9) Uani 1 1 d . . . . .
C14A C 0.8300(4) 0.14859(8) -0.5511(3) 0.0266(9) Uani 1 1 d . . . . .
C15A C 0.7665(5) 0.14706(10) -0.6373(3) 0.0346(10) Uani 1 1 d . . . . .
H15A H 0.746421 0.131980 -0.662539 0.042 Uiso 1 1 calc R U . . .
C16A C 0.7330(5) 0.16693(11) -0.6857(3) 0.0404(12) Uani 1 1 d . . . . .
H16A H 0.694088 0.165376 -0.744361 0.048 Uiso 1 1 calc R U . . .
C17A C 0.7551(5) 0.18928(11) -0.6504(4) 0.0448(13) Uani 1 1 d . . . . .
H17A H 0.734830 0.202951 -0.684603 0.054 Uiso 1 1 calc R U . . .
C18A C 0.8070(5) 0.19132(10) -0.5649(4) 0.0385(11) Uani 1 1 d . . . . .
H18A H 0.817926 0.206500 -0.539635 0.046 Uiso 1 1 calc R U . . .
C19A C 0.8442(5) 0.17099(8) -0.5142(3) 0.0302(10) Uani 1 1 d . . . . .
C20A C 0.8882(5) 0.17429(8) -0.4242(3) 0.0316(10) Uani 1 1 d . . . . .
C21A C 0.9272(7) 0.01366(11) -0.5355(6) 0.0634(19) Uani 1 1 d . . . . .
H21G H 0.992368 0.018187 -0.482320 0.076 Uiso 1 1 calc R U . . .
H21H H 0.962898 -0.000428 -0.557609 0.076 Uiso 1 1 calc R U . . .
C22A C 0.7936(9) 0.00712(14) -0.5172(8) 0.086(3) Uani 1 1 d . . . . .
H22J H 0.729872 0.001824 -0.568983 0.128 Uiso 1 1 calc R U . . .
H22K H 0.757444 0.020970 -0.495286 0.128 Uiso 1 1 calc R U . . .
H22L H 0.808581 -0.005574 -0.475500 0.128 Uiso 1 1 calc R U . . .
C23A C 0.9033(8) 0.02687(14) -0.6850(6) 0.072(2) Uani 1 1 d . . . . .
H23G H 0.938953 0.010801 -0.688111 0.086 Uiso 1 1 calc R U . . .
H23H H 0.958042 0.038001 -0.707970 0.086 Uiso 1 1 calc R U . . .
C24A C 0.7613(9) 0.02787(17) -0.7379(7) 0.092(3) Uani 1 1 d . . . . .
H24J H 0.757459 0.022890 -0.795241 0.138 Uiso 1 1 calc R U . . .
H24K H 0.727674 0.044044 -0.738772 0.138 Uiso 1 1 calc R U . . .
H24L H 0.705855 0.017313 -0.714327 0.138 Uiso 1 1 calc R U . . .
C25A C 1.0221(7) 0.11628(13) -0.0920(3) 0.0527(15) Uani 1 1 d . . . . .
H25G H 1.077654 0.120548 -0.035440 0.063 Uiso 1 1 calc R U . . .
H25H H 1.073382 0.104937 -0.116758 0.063 Uiso 1 1 calc R U . . .
C26A C 0.8962(8) 0.10483(16) -0.0846(4) 0.0662(19) Uani 1 1 d . . . . .
H26J H 0.842500 0.100050 -0.140355 0.099 Uiso 1 1 calc R U . . .
H26K H 0.845201 0.116016 -0.060159 0.099 Uiso 1 1 calc R U . . .
H26L H 0.918355 0.090911 -0.048459 0.099 Uiso 1 1 calc R U . . .
C27A C 0.9797(6) 0.15919(13) -0.0978(4) 0.0527(16) Uani 1 1 d . . . . .
H27G H 0.943763 0.154803 -0.050114 0.063 Uiso 1 1 calc R U . . .
H27H H 0.914017 0.169762 -0.135056 0.063 Uiso 1 1 calc R U . . .
C28A C 1.1103(8) 0.17244(15) -0.0646(5) 0.069(2) Uani 1 1 d . . . . .
H28J H 1.147000 0.176727 -0.111358 0.103 Uiso 1 1 calc R U . . .
H28K H 1.174337 0.162383 -0.025140 0.103 Uiso 1 1 calc R U . . .
H28L H 1.093970 0.186778 -0.035713 0.103 Uiso 1 1 calc R U . . .
C1B C 0.4801(4) 0.19168(8) -0.5723(3) 0.0273(9) Uani 1 1 d . . . . .
N1B N 0.3852(5) 0.21070(8) -0.7910(3) 0.0367(9) Uani 1 1 d . . . . .
O1B O 0.6379(4) 0.15771(7) -0.1975(2) 0.0425(8) Uani 1 1 d . . . . .
H1B H 0.660081 0.143766 -0.204443 0.064 Uiso 1 1 calc R U . . .
C2B C 0.4496(5) 0.20626(9) -0.6407(3) 0.0317(10) Uani 1 1 d . . . . .
H2B H 0.459181 0.222842 -0.633193 0.038 Uiso 1 1 calc R U . . .
N2B N 0.5870(5) 0.20715(8) -0.2055(3) 0.0404(10) Uani 1 1 d . . . . .
O2B O 0.6157(4) 0.11945(7) -0.2684(2) 0.0402(8) Uani 1 1 d . . . . .
C3B C 0.4042(5) 0.19681(9) -0.7222(3) 0.0296(9) Uani 1 1 d . . . . .
O3B O 0.5215(3) 0.20296(6) -0.4975(2) 0.0318(7) Uani 1 1 d . . . . .
C4B C 0.3769(5) 0.17192(8) -0.7281(3) 0.0301(9) Uani 1 1 d . . . . .
H4B H 0.333876 0.165183 -0.781043 0.036 Uiso 1 1 calc R U . . .
C5B C 0.4117(5) 0.15791(8) -0.6591(3) 0.0292(9) Uani 1 1 d . . . . .
H5B H 0.394060 0.141492 -0.666130 0.035 Uiso 1 1 calc R U . . .
C6B C 0.4734(5) 0.16645(8) -0.5767(3) 0.0266(9) Uani 1 1 d . . . . .
C7B C 0.5207(4) 0.15325(8) -0.5014(3) 0.0267(9) Uani 1 1 d . . . . .
C8B C 0.5486(4) 0.16592(8) -0.4255(3) 0.0273(9) Uani 1 1 d . . . . .
C9B C 0.5817(5) 0.15496(9) -0.3445(3) 0.0303(9) Uani 1 1 d . . . . .
C10B C 0.6023(5) 0.16842(10) -0.2698(3) 0.0341(10) Uani 1 1 d . . . . .
C11B C 0.5837(5) 0.19390(9) -0.2737(3) 0.0350(10) Uani 1 1 d . . . . .
C12B C 0.5628(5) 0.20415(9) -0.3533(3) 0.0338(10) Uani 1 1 d . . . . .
H12B H 0.560529 0.220847 -0.358065 0.041 Uiso 1 1 calc R U . . .
C13B C 0.5453(5) 0.19064(8) -0.4251(3) 0.0292(9) Uani 1 1 d . . . . .
C14B C 0.5420(4) 0.12778(8) -0.4966(3) 0.0267(9) Uani 1 1 d . . . . .
C15B C 0.5457(4) 0.11348(8) -0.5654(3) 0.0280(9) Uani 1 1 d . . . . .
H15B H 0.535027 0.120542 -0.618889 0.034 Uiso 1 1 calc R U . . .
C16B C 0.5646(5) 0.08941(9) -0.5570(3) 0.0344(10) Uani 1 1 d . . . . .
H16B H 0.565826 0.080218 -0.604786 0.041 Uiso 1 1 calc R U . . .
C17B C 0.5817(5) 0.07843(9) -0.4801(3) 0.0347(10) Uani 1 1 d . . . . .
H17B H 0.589589 0.061757 -0.475966 0.042 Uiso 1 1 calc R U . . .
C18B C 0.5873(5) 0.09166(9) -0.4100(3) 0.0341(10) Uani 1 1 d . . . . .
H18B H 0.603527 0.084228 -0.356790 0.041 Uiso 1 1 calc R U . . .
C19B C 0.5692(4) 0.11620(8) -0.4168(3) 0.0293(9) Uani 1 1 d . . . . .
C20B C 0.5895(5) 0.12996(9) -0.3398(3) 0.0314(10) Uani 1 1 d . . . . .
C21B C 0.4292(7) 0.23536(10) -0.7852(4) 0.0467(13) Uani 1 1 d . . . . .
H21I H 0.461487 0.239207 -0.834772 0.056 Uiso 1 1 calc R U . . .
H21J H 0.505263 0.237280 -0.734725 0.056 Uiso 1 1 calc R U . . .
C22B C 0.3200(9) 0.25264(12) -0.7804(5) 0.0644(19) Uani 1 1 d . . . . .
H22M H 0.246074 0.251432 -0.831460 0.097 Uiso 1 1 calc R U . . .
H22N H 0.355995 0.268716 -0.775170 0.097 Uiso 1 1 calc R U . . .
H22O H 0.287253 0.248954 -0.731490 0.097 Uiso 1 1 calc R U . . .
C23B C 0.3320(6) 0.20140(10) -0.8760(3) 0.0387(11) Uani 1 1 d . . . . .
H23I H 0.286920 0.214271 -0.913392 0.046 Uiso 1 1 calc R U . . .
H23J H 0.264525 0.189112 -0.875355 0.046 Uiso 1 1 calc R U . . .
C24B C 0.4427(7) 0.19079(13) -0.9108(4) 0.0528(15) Uani 1 1 d . . . . .
H24M H 0.407267 0.187821 -0.971049 0.079 Uiso 1 1 calc R U . . .
H24N H 0.473659 0.175928 -0.881938 0.079 Uiso 1 1 calc R U . . .
H24O H 0.517746 0.201873 -0.901766 0.079 Uiso 1 1 calc R U . . .
C25B C 0.5773(6) 0.23301(10) -0.2129(4) 0.0461(13) Uani 1 1 d . . . . .
H25I H 0.626887 0.238410 -0.253039 0.055 Uiso 1 1 calc R U . . .
H25J H 0.620127 0.240163 -0.157714 0.055 Uiso 1 1 calc R U . . .
C26B C 0.4350(7) 0.24137(12) -0.2422(5) 0.0550(15) Uani 1 1 d . . . . .
H26M H 0.392660 0.234574 -0.297318 0.082 Uiso 1 1 calc R U . . .
H26N H 0.433518 0.258618 -0.246256 0.082 Uiso 1 1 calc R U . . .
H26O H 0.386010 0.236385 -0.201989 0.082 Uiso 1 1 calc R U . . .
C27B C 0.5672(6) 0.19800(13) -0.1261(4) 0.0498(14) Uani 1 1 d . . . . .
H27I H 0.532533 0.181669 -0.134762 0.060 Uiso 1 1 calc R U . . .
H27J H 0.499755 0.207789 -0.109210 0.060 Uiso 1 1 calc R U . . .
C28B C 0.6958(7) 0.19819(16) -0.0568(4) 0.0635(18) Uani 1 1 d . . . . .
H28M H 0.763953 0.189039 -0.074292 0.095 Uiso 1 1 calc R U . . .
H28N H 0.680314 0.191168 -0.006127 0.095 Uiso 1 1 calc R U . . .
H28O H 0.726781 0.214476 -0.045123 0.095 Uiso 1 1 calc R U . . .
C1C C 0.2422(5) 0.07647(8) -0.4958(3) 0.0316(10) Uani 1 1 d . . . . .
N1C N 0.2431(6) 0.03553(9) -0.6658(3) 0.0505(12) Uani 1 1 d D U . . .
O1C O 0.3164(4) 0.15000(7) -0.2028(2) 0.0425(9) Uani 1 1 d . . . . .
C2C C 0.2466(5) 0.05554(9) -0.5371(3) 0.0360(11) Uani 1 1 d . . . . .
H2CA H 0.254524 0.041034 -0.507412 0.043 Uiso 1 1 calc R U . . .
N2C N 0.3543(5) 0.10290(9) -0.1344(3) 0.0405(10) Uani 1 1 d . . . . .
O2C O 0.2682(4) 0.17657(6) -0.3215(2) 0.0371(8) Uani 1 1 d . . . . .
H2C H 0.271539 0.172004 -0.272690 0.056 Uiso 1 1 calc R U . . .
C3C C 0.2394(6) 0.05560(10) -0.6218(4) 0.0418(12) Uani 1 1 d . . . . .
O3C O 0.2554(3) 0.07417(6) -0.4115(2) 0.0311(7) Uani 1 1 d . . . . .
C4C C 0.2323(5) 0.07798(10) -0.6626(3) 0.0381(11) Uani 1 1 d . . . . .
H4C H 0.232817 0.078617 -0.719865 0.046 Uiso 1 1 calc R U . . .
C5C C 0.2247(5) 0.09855(9) -0.6205(3) 0.0324(10) Uani 1 1 d . . . . .
H5C H 0.219651 0.113087 -0.649716 0.039 Uiso 1 1 calc R U . . .
C6C C 0.2243(5) 0.09890(8) -0.5353(3) 0.0283(9) Uani 1 1 d . . . . .
C7C C 0.2166(4) 0.11921(8) -0.4851(3) 0.0251(9) Uani 1 1 d . . . . .
C8C C 0.2473(4) 0.11624(8) -0.3981(3) 0.0270(9) Uani 1 1 d . . . . .
C9C C 0.2632(4) 0.13514(8) -0.3398(3) 0.0283(9) Uani 1 1 d . . . . .
C10C C 0.2977(5) 0.13181(9) -0.2527(3) 0.0334(10) Uani 1 1 d . . . . .
C11C C 0.3184(5) 0.10741(9) -0.2178(3) 0.0333(10) Uani 1 1 d . . . . .
C12C C 0.3020(5) 0.08928(9) -0.2766(3) 0.0335(10) Uani 1 1 d . . . . .
H12C H 0.314576 0.073455 -0.257214 0.040 Uiso 1 1 calc R U . . .
C13C C 0.2681(4) 0.09344(8) -0.3621(3) 0.0275(9) Uani 1 1 d . . . . .
C14C C 0.1823(4) 0.14331(8) -0.5178(3) 0.0262(9) Uani 1 1 d . . . . .
C15C C 0.1201(5) 0.14825(9) -0.6020(3) 0.0293(9) Uani 1 1 d . . . . .
H15C H 0.093056 0.135560 -0.640296 0.035 Uiso 1 1 calc R U . . .
C16C C 0.0970(5) 0.17128(9) -0.6311(3) 0.0337(10) Uani 1 1 d . . . . .
H16C H 0.056075 0.174264 -0.688709 0.040 Uiso 1 1 calc R U . . .
C17C C 0.1341(5) 0.18993(9) -0.5751(3) 0.0367(11) Uani 1 1 d . . . . .
H17C H 0.123955 0.205663 -0.595495 0.044 Uiso 1 1 calc R U . . .
C18C C 0.1846(5) 0.18597(8) -0.4917(3) 0.0332(10) Uani 1 1 d . . . . .
H18C H 0.204370 0.198879 -0.453763 0.040 Uiso 1 1 calc R U . . .
C19C C 0.2080(4) 0.16250(9) -0.4611(3) 0.0286(9) Uani 1 1 d . . . . .
C20C C 0.2478(4) 0.15873(8) -0.3715(3) 0.0271(9) Uani 1 1 d . . . . .
C21C C 0.2525(7) 0.01219(11) -0.6233(5) 0.0579(17) Uani 1 1 d . . . . .
H21A H 0.210774 0.000077 -0.665234 0.070 Uiso 1 1 calc R U . . .
H21B H 0.201187 0.012799 -0.580756 0.070 Uiso 1 1 calc R U . . .
C22C C 0.3948(9) 0.00492(15) -0.5811(6) 0.078(2) Uani 1 1 d . . . . .
H22A H 0.445301 0.003644 -0.623232 0.118 Uiso 1 1 calc R U . . .
H22B H 0.394565 -0.010368 -0.553549 0.118 Uiso 1 1 calc R U . . .
H22C H 0.436623 0.016782 -0.539239 0.118 Uiso 1 1 calc R U . . .
C23C C 0.229(2) 0.0338(5) -0.7551(8) 0.055(4) Uani 0.436(16) 1 d D U P A 1
H23A H 0.163936 0.045717 -0.785737 0.066 Uiso 0.436(16) 1 calc R U P A 1
H23B H 0.195644 0.017950 -0.775892 0.066 Uiso 0.436(16) 1 calc R U P A 1
C24C C 0.3698(15) 0.0383(2) -0.7688(10) 0.052(4) Uani 0.436(16) 1 d D U P A 1
H24A H 0.369764 0.033520 -0.825684 0.077 Uiso 0.436(16) 1 calc R U P A 1
H24B H 0.436775 0.029095 -0.727953 0.077 Uiso 0.436(16) 1 calc R U P A 1
H24C H 0.391602 0.055115 -0.761171 0.077 Uiso 0.436(16) 1 calc R U P A 1
C25C C 0.3892(6) 0.07852(11) -0.1064(4) 0.0490(14) Uani 1 1 d . . . . .
H25A H 0.320506 0.067789 -0.140370 0.059 Uiso 1 1 calc R U . . .
H25B H 0.386391 0.077063 -0.047325 0.059 Uiso 1 1 calc R U . . .
C26C C 0.5236(7) 0.07062(13) -0.1129(5) 0.0635(18) Uani 1 1 d . . . . .
H26A H 0.528859 0.072495 -0.170778 0.095 Uiso 1 1 calc R U . . .
H26B H 0.536742 0.053989 -0.096586 0.095 Uiso 1 1 calc R U . . .
H26C H 0.593221 0.080177 -0.075455 0.095 Uiso 1 1 calc R U . . .
C27C C 0.3719(6) 0.12067(12) -0.0672(4) 0.0493(14) Uani 1 1 d . . . . .
H27A H 0.349840 0.113405 -0.018144 0.059 Uiso 1 1 calc R U . . .
H27B H 0.308189 0.133767 -0.087079 0.059 Uiso 1 1 calc R U . . .
C28C C 0.5126(7) 0.13062(13) -0.0398(4) 0.0604(17) Uani 1 1 d . . . . .
H28A H 0.532039 0.139210 -0.086585 0.091 Uiso 1 1 calc R U . . .
H28B H 0.576750 0.117687 -0.022671 0.091 Uiso 1 1 calc R U . . .
H28C H 0.519850 0.141386 0.007531 0.091 Uiso 1 1 calc R U . . .
C29C C 0.2671(17) 0.0366(4) -0.7484(7) 0.057(3) Uani 0.564(16) 1 d D U P A 2
H29A H 0.323693 0.022992 -0.754742 0.069 Uiso 0.564(16) 1 calc R U P A 2
H29B H 0.317226 0.051156 -0.752584 0.069 Uiso 0.564(16) 1 calc R U P A 2
C30C C 0.1359(13) 0.0361(2) -0.8215(8) 0.063(4) Uani 0.564(16) 1 d D U P A 2
H30A H 0.155946 0.040915 -0.873780 0.095 Uiso 0.564(16) 1 calc R U P A 2
H30B H 0.070671 0.047046 -0.808923 0.095 Uiso 0.564(16) 1 calc R U P A 2
H30C H 0.098751 0.020125 -0.827798 0.095 Uiso 0.564(16) 1 calc R U P A 2
C1D C 0.8860(5) 0.30869(9) -0.2939(3) 0.0343(10) Uani 1 1 d . . . . .
N1D N 0.9816(5) 0.28720(8) -0.0789(3) 0.0417(10) Uani 1 1 d . . . . .
O1D O 0.7357(5) 0.34730(9) -0.6629(3) 0.0564(11) Uani 1 1 d . . . . .
C2D C 0.9146(5) 0.29303(9) -0.2276(3) 0.0344(10) Uani 1 1 d . . . . .
H2DA H 0.899936 0.276621 -0.237535 0.041 Uiso 1 1 calc R U . . .
N2D N 0.7489(8) 0.29706(12) -0.6634(4) 0.0702(17) Uani 1 1 d D U . . .
O2D O 0.7740(5) 0.38469(8) -0.5846(3) 0.0511(10) Uani 1 1 d . . . . .
H2D H 0.760393 0.375126 -0.624758 0.077 Uiso 1 1 calc R U . . .
C3D C 0.9651(5) 0.30137(9) -0.1457(4) 0.0362(11) Uani 1 1 d . . . . .
O3D O 0.8382(4) 0.29817(6) -0.3701(2) 0.0377(8) Uani 1 1 d . . . . .
C4D C 0.9976(5) 0.32608(9) -0.1360(3) 0.0355(11) Uani 1 1 d . . . . .
H4D H 1.041771 0.332011 -0.082011 0.043 Uiso 1 1 calc R U . . .
C5D C 0.9663(5) 0.34116(9) -0.2025(3) 0.0317(10) Uani 1 1 d . . . . .
H5D H 0.988872 0.357364 -0.193431 0.038 Uiso 1 1 calc R U . . .
C6D C 0.9007(5) 0.33342(8) -0.2856(3) 0.0301(10) Uani 1 1 d . . . . .
C7D C 0.8538(4) 0.34763(8) -0.3584(3) 0.0301(10) Uani 1 1 d . . . . .
C8D C 0.8197(5) 0.33605(9) -0.4363(3) 0.0337(10) Uani 1 1 d . . . . .
C9D C 0.7900(5) 0.34789(10) -0.5150(4) 0.0383(11) Uani 1 1 d . . . . .
C10D C 0.7631(6) 0.33568(11) -0.5915(4) 0.0455(13) Uani 1 1 d . . . . .
C11D C 0.7666(7) 0.30969(12) -0.5922(4) 0.0522(15) Uani 1 1 d . . . . .
C12D C 0.7881(6) 0.29859(11) -0.5151(4) 0.0463(13) Uani 1 1 d . . . . .
H12D H 0.783441 0.281878 -0.513155 0.056 Uiso 1 1 calc R U . . .
C13D C 0.8160(5) 0.31116(9) -0.4413(3) 0.0369(11) Uani 1 1 d . . . . .
C14D C 0.8388(4) 0.37354(8) -0.3601(3) 0.0301(10) Uani 1 1 d . . . . .
C15D C 0.8390(5) 0.38687(9) -0.2887(3) 0.0345(10) Uani 1 1 d . . . . .
H15D H 0.846989 0.379065 -0.236765 0.041 Uiso 1 1 calc R U . . .
C16D C 0.8277(5) 0.41141(9) -0.2926(4) 0.0394(11) Uani 1 1 d . . . . .
H16D H 0.826835 0.420029 -0.243480 0.047 Uiso 1 1 calc R U . . .
C17D C 0.8177(6) 0.42328(10) -0.3666(4) 0.0459(13) Uani 1 1 d . . . . .
H17D H 0.815910 0.440031 -0.368257 0.055 Uiso 1 1 calc R U . . .
C18D C 0.8104(6) 0.41020(10) -0.4395(4) 0.0440(13) Uani 1 1 d . . . . .
H18D H 0.800054 0.418199 -0.491270 0.053 Uiso 1 1 calc R U . . .
C19D C 0.8179(5) 0.38591(9) -0.4374(3) 0.0351(11) Uani 1 1 d . . . . .
C20D C 0.7942(5) 0.37337(10) -0.5159(4) 0.0382(11) Uani 1 1 d . . . . .
C21D C 0.9322(7) 0.26273(10) -0.0875(4) 0.0520(15) Uani 1 1 d . . . . .
H21C H 0.851576 0.261846 -0.135593 0.062 Uiso 1 1 calc R U . . .
H21D H 0.905291 0.258368 -0.036380 0.062 Uiso 1 1 calc R U . . .
C22D C 1.0343(10) 0.24495(13) -0.1006(6) 0.076(2) Uani 1 1 d . . . . .
H22D H 1.053785 0.248018 -0.154478 0.113 Uiso 1 1 calc R U . . .
H22E H 0.998203 0.228976 -0.100770 0.113 Uiso 1 1 calc R U . . .
H22F H 1.116722 0.246398 -0.055190 0.113 Uiso 1 1 calc R U . . .
C23D C 1.0389(6) 0.29538(12) 0.0070(4) 0.0520(15) Uani 1 1 d . . . . .
H23C H 1.110572 0.306944 0.007429 0.062 Uiso 1 1 calc R U . . .
H23D H 1.079865 0.281832 0.042340 0.062 Uiso 1 1 calc R U . . .
C24D C 0.9374(8) 0.30653(14) 0.0437(4) 0.0604(17) Uani 1 1 d . . . . .
H24D H 0.900406 0.320526 0.010961 0.091 Uiso 1 1 calc R U . . .
H24E H 0.979753 0.311139 0.101836 0.091 Uiso 1 1 calc R U . . .
H24F H 0.865349 0.295248 0.042550 0.091 Uiso 1 1 calc R U . . .
C25D C 0.7664(9) 0.27077(14) -0.6594(5) 0.070(2) Uani 1 1 d . . . . .
H25C H 0.715534 0.264167 -0.621897 0.084 Uiso 1 1 calc R U . . .
H25D H 0.728236 0.264118 -0.716118 0.084 Uiso 1 1 calc R U . . .
C26D C 0.9089(12) 0.26325(17) -0.6287(7) 0.087(3) Uani 1 1 d . . . . .
H26D H 0.959047 0.268998 -0.667259 0.130 Uiso 1 1 calc R U . . .
H26E H 0.913507 0.245998 -0.626032 0.130 Uiso 1 1 calc R U . . .
H26F H 0.947646 0.269820 -0.572729 0.130 Uiso 1 1 calc R U . . .
C27D C 0.6839(12) 0.3052(3) -0.7510(7) 0.062(4) Uani 0.564(19) 1 d D U P B 1
H27C H 0.621923 0.293124 -0.782691 0.075 Uiso 0.564(19) 1 calc R U P B 1
H27D H 0.633911 0.320088 -0.750674 0.075 Uiso 0.564(19) 1 calc R U P B 1
C28D C 0.7992(16) 0.3090(3) -0.7880(10) 0.075(5) Uani 0.564(19) 1 d D U P B 1
H28D H 0.767992 0.317123 -0.841948 0.113 Uiso 0.564(19) 1 calc R U P B 1
H28E H 0.837564 0.293684 -0.796609 0.113 Uiso 0.564(19) 1 calc R U P B 1
H28F H 0.867580 0.318570 -0.749723 0.113 Uiso 0.564(19) 1 calc R U P B 1
C29D C 0.8005(17) 0.3064(4) -0.7404(10) 0.066(5) Uani 0.436(19) 1 d D U P B 2
H29C H 0.853565 0.320987 -0.724249 0.080 Uiso 0.436(19) 1 calc R U P B 2
H29D H 0.858488 0.294377 -0.756390 0.080 Uiso 0.436(19) 1 calc R U P B 2
C30D C 0.682(2) 0.3113(6) -0.8127(10) 0.104(9) Uani 0.436(19) 1 d D U P B 2
H30D H 0.709143 0.310364 -0.865146 0.156 Uiso 0.436(19) 1 calc R U P B 2
H30E H 0.647742 0.327066 -0.806833 0.156 Uiso 0.436(19) 1 calc R U P B 2
H30F H 0.612505 0.299536 -0.813706 0.156 Uiso 0.436(19) 1 calc R U P B 2
C1E C 0.4814(6) 0.41341(11) -0.3798(4) 0.0455(13) Uani 1 1 d . . . . .
N1E N 0.4986(8) 0.46363(11) -0.2385(5) 0.081(2) Uani 1 1 d . . . . .
O1E O 0.3959(6) 0.32563(9) -0.6169(3) 0.0610(12) Uani 1 1 d . . . . .
H1E H 0.439205 0.314957 -0.586180 0.091 Uiso 1 1 calc R U . . .
C2E C 0.4830(6) 0.43640(11) -0.3519(5) 0.0555(17) Uani 1 1 d . . . . .
H2E H 0.474142 0.449023 -0.390711 0.067 Uiso 1 1 calc R U . . .
N2E N 0.3801(6) 0.36689(13) -0.7141(4) 0.0627(16) Uani 1 1 d . . . . .
O2E O 0.4496(5) 0.30620(7) -0.4791(3) 0.0563(11) Uani 1 1 d . . . . .
C3E C 0.4973(7) 0.44125(13) -0.2679(5) 0.0619(18) Uani 1 1 d . . . . .
O3E O 0.4622(4) 0.41088(7) -0.4637(3) 0.0465(9) Uani 1 1 d . . . . .
C4E C 0.5033(7) 0.42156(13) -0.2124(5) 0.0637(19) Uani 1 1 d . . . . .
H4E H 0.506243 0.424257 -0.155299 0.076 Uiso 1 1 calc R U . . .
C5E C 0.5047(6) 0.39911(11) -0.2408(4) 0.0489(14) Uani 1 1 d . . . . .
H5E H 0.509360 0.386526 -0.202247 0.059 Uiso 1 1 calc R U . . .
C6E C 0.4996(5) 0.39352(10) -0.3253(4) 0.0408(12) Uani 1 1 d . . . . .
C7E C 0.5069(5) 0.37075(10) -0.3598(4) 0.0368(11) Uani 1 1 d . . . . .
C8E C 0.4726(5) 0.36912(9) -0.4477(3) 0.0357(11) Uani 1 1 d . . . . .
C9E C 0.4552(6) 0.34712(10) -0.4915(4) 0.0396(12) Uani 1 1 d . . . . .
C10E C 0.4195(6) 0.34560(11) -0.5785(4) 0.0464(13) Uani 1 1 d . . . . .
C11E C 0.4069(6) 0.36724(13) -0.6294(4) 0.0493(15) Uani 1 1 d . . . . .
C12E C 0.4196(6) 0.38838(11) -0.5845(4) 0.0445(13) Uani 1 1 d . . . . .
H12E H 0.406903 0.402820 -0.614717 0.053 Uiso 1 1 calc R U . . .
C13E C 0.4497(5) 0.38913(11) -0.4989(4) 0.0430(13) Uani 1 1 d . . . . .
C14E C 0.5472(5) 0.34902(10) -0.3097(3) 0.0350(11) Uani 1 1 d . . . . .
C15E C 0.6112(6) 0.34913(11) -0.2241(4) 0.0443(13) Uani 1 1 d . . . . .
H15E H 0.635738 0.363666 -0.195565 0.053 Uiso 1 1 calc R U . . .
C16E C 0.6392(6) 0.32794(12) -0.1804(4) 0.0501(14) Uani 1 1 d . . . . .
H16E H 0.681066 0.328203 -0.121873 0.060 Uiso 1 1 calc R U . . .
C17E C 0.6078(6) 0.30683(11) -0.2201(5) 0.0517(15) Uani 1 1 d . . . . .
H17E H 0.623802 0.292557 -0.188947 0.062 Uiso 1 1 calc R U . . .
C18E C 0.5520(6) 0.30629(11) -0.3065(4) 0.0474(13) Uani 1 1 d . . . . .
H18E H 0.533439 0.291569 -0.334600 0.057 Uiso 1 1 calc R U . . .
C19E C 0.5236(5) 0.32688(10) -0.3513(4) 0.0402(12) Uani 1 1 d . . . . .
C20E C 0.4734(6) 0.32595(10) -0.4437(4) 0.0422(12) Uani 1 1 d . . . . .
C21E C 0.4871(9) 0.48409(15) -0.2982(8) 0.087(3) Uani 1 1 d . . . . .
H21K H 0.422787 0.479991 -0.352239 0.104 Uiso 1 1 calc R U . . .
H21L H 0.451403 0.497949 -0.274868 0.104 Uiso 1 1 calc R U . . .
C22E C 0.6194(12) 0.49052(18) -0.3138(10) 0.110(4) Uani 1 1 d . . . . .
H22P H 0.606557 0.503555 -0.354042 0.165 Uiso 1 1 calc R U . . .
H22Q H 0.655584 0.476824 -0.336551 0.165 Uiso 1 1 calc R U . . .
H22R H 0.682214 0.495349 -0.260920 0.165 Uiso 1 1 calc R U . . .
C23E C 0.5206(16) 0.4688(2) -0.1481(9) 0.131(5) Uani 1 1 d . . . . .
H23K H 0.492058 0.485156 -0.141538 0.157 Uiso 1 1 calc R U . . .
H23L H 0.463917 0.458103 -0.124827 0.157 Uiso 1 1 calc R U . . .
C24E C 0.6559(17) 0.4660(3) -0.1012(13) 0.168(8) Uani 1 1 d . . . . .
H24P H 0.711490 0.477745 -0.119636 0.252 Uiso 1 1 calc R U . . .
H24Q H 0.686804 0.450145 -0.110111 0.252 Uiso 1 1 calc R U . . .
H24R H 0.662971 0.468298 -0.041447 0.252 Uiso 1 1 calc R U . . .
C25E C 0.3614(8) 0.38882(18) -0.7615(5) 0.074(2) Uani 1 1 d . . . . .
H25K H 0.311597 0.400097 -0.735473 0.089 Uiso 1 1 calc R U . . .
H25L H 0.306896 0.385679 -0.819362 0.089 Uiso 1 1 calc R U . . .
C26E C 0.4972(9) 0.4002(2) -0.7648(7) 0.097(3) Uani 1 1 d . . . . .
H26P H 0.479602 0.414638 -0.798696 0.145 Uiso 1 1 calc R U . . .
H26Q H 0.547340 0.389077 -0.790053 0.145 Uiso 1 1 calc R U . . .
H26R H 0.549680 0.404120 -0.707833 0.145 Uiso 1 1 calc R U . . .
C27E C 0.3881(9) 0.34590(19) -0.7657(5) 0.079(3) Uani 1 1 d . . . . .
H27K H 0.450260 0.334349 -0.730750 0.095 Uiso 1 1 calc R U . . .
H27L H 0.425827 0.350686 -0.812212 0.095 Uiso 1 1 calc R U . . .
C28E C 0.2520(11) 0.3339(2) -0.8026(6) 0.103(4) Uani 1 1 d . . . . .
H28P H 0.265165 0.319393 -0.831793 0.154 Uiso 1 1 calc R U . . .
H28Q H 0.193007 0.344584 -0.842276 0.154 Uiso 1 1 calc R U . . .
H28R H 0.211257 0.329958 -0.757238 0.154 Uiso 1 1 calc R U . . .
C1F C 0.1586(5) 0.42376(9) -0.3433(4) 0.0393(12) Uani 1 1 d . . . . .
N1F N 0.1673(8) 0.46236(11) -0.1640(5) 0.079(2) Uani 1 1 d . . . . .
O1F O 0.0594(5) 0.35514(9) -0.6509(3) 0.0545(11) Uani 1 1 d . . . . .
C2F C 0.1592(6) 0.44384(10) -0.2971(5) 0.0528(16) Uani 1 1 d . . . . .
H2FA H 0.156410 0.458812 -0.323231 0.063 Uiso 1 1 calc R U . . .
N2F N 0.0325(6) 0.40282(12) -0.7081(3) 0.0612(16) Uani 1 1 d . . . . .
O2F O 0.0973(4) 0.32648(7) -0.5371(3) 0.0479(10) Uani 1 1 d . . . . .
H2F H 0.125398 0.329797 -0.578932 0.072 Uiso 1 1 calc R U . . .
C3F C 0.1640(7) 0.44257(11) -0.2120(5) 0.0568(17) Uani 1 1 d . . . . .
O3F O 0.1443(4) 0.42722(6) -0.4261(3) 0.0432(9) Uani 1 1 d . . . . .
C4F C 0.1694(6) 0.41987(11) -0.1762(4) 0.0515(15) Uani 1 1 d . . . . .
H4F H 0.173186 0.418389 -0.118391 0.062 Uiso 1 1 calc R U . . .
C5F C 0.1692(5) 0.39995(10) -0.2229(4) 0.0409(12) Uani 1 1 d . . . . .
H5F H 0.169085 0.385056 -0.196604 0.049 Uiso 1 1 calc R U . . .
C6F C 0.1691(5) 0.40043(9) -0.3086(4) 0.0357(11) Uani 1 1 d . . . . .
C7F C 0.1716(5) 0.38094(9) -0.3627(3) 0.0315(10) Uani 1 1 d . . . . .
C8F C 0.1408(5) 0.38546(9) -0.4493(3) 0.0334(10) Uani 1 1 d . . . . .
C9F C 0.1186(5) 0.36753(10) -0.5104(3) 0.0343(11) Uani 1 1 d . . . . .
C10F C 0.0817(5) 0.37240(11) -0.5980(4) 0.0426(12) Uani 1 1 d . . . . .
C11F C 0.0685(6) 0.39716(12) -0.6261(4) 0.0491(15) Uani 1 1 d . . . . .
C12F C 0.0923(6) 0.41422(11) -0.5647(4) 0.0452(13) Uani 1 1 d . . . . .
H12F H 0.086392 0.430327 -0.581177 0.054 Uiso 1 1 calc R U . . .
C13F C 0.1246(5) 0.40888(10) -0.4800(4) 0.0394(12) Uani 1 1 d . . . . .
C14F C 0.1986(5) 0.35644(8) -0.3353(3) 0.0307(10) Uani 1 1 d . . . . .
C15F C 0.2601(5) 0.34978(9) -0.2536(3) 0.0322(10) Uani 1 1 d . . . . .
H15F H 0.292661 0.361654 -0.212768 0.039 Uiso 1 1 calc R U . . .
C16F C 0.2755(5) 0.32628(9) -0.2296(4) 0.0382(11) Uani 1 1 d . . . . .
H16F H 0.316720 0.322427 -0.172655 0.046 Uiso 1 1 calc R U . . .
C17F C 0.2318(5) 0.30845(9) -0.2869(4) 0.0403(12) Uani 1 1 d . . . . .
H17F H 0.237747 0.292421 -0.269636 0.048 Uiso 1 1 calc R U . . .
C18F C 0.1790(5) 0.31446(9) -0.3706(4) 0.0383(11) Uani 1 1 d . . . . .
H18F H 0.151752 0.302387 -0.411421 0.046 Uiso 1 1 calc R U . . .
C19F C 0.1656(5) 0.33795(9) -0.3952(3) 0.0326(10) Uani 1 1 d . . . . .
C20F C 0.1228(5) 0.34333(10) -0.4854(4) 0.0375(11) Uani 1 1 d . . . . .
C21F C 0.1656(10) 0.48607(13) -0.2017(7) 0.089(3) Uani 1 1 d . . . . .
H21E H 0.216972 0.485597 -0.244274 0.106 Uiso 1 1 calc R U . . .
H21F H 0.210445 0.497385 -0.157589 0.106 Uiso 1 1 calc R U . . .
C22F C 0.0258(12) 0.49468(17) -0.2425(8) 0.099(3) Uani 1 1 d . . . . .
H22G H -0.015805 0.484478 -0.290088 0.148 Uiso 1 1 calc R U . . .
H22H H 0.029678 0.510889 -0.262294 0.148 Uiso 1 1 calc R U . . .
H22I H -0.027177 0.494280 -0.201547 0.148 Uiso 1 1 calc R U . . .
C23F C 0.1519(12) 0.46103(15) -0.0792(6) 0.091(3) Uani 1 1 d . . . . .
H23E H 0.097590 0.446961 -0.074917 0.110 Uiso 1 1 calc R U . . .
H23F H 0.101882 0.475092 -0.068918 0.110 Uiso 1 1 calc R U . . .
C24F C 0.2834(19) 0.4597(2) -0.0111(8) 0.133(5) Uani 1 1 d . . . . .
H24G H 0.342219 0.448096 -0.027099 0.200 Uiso 1 1 calc R U . . .
H24H H 0.265871 0.454870 0.041920 0.200 Uiso 1 1 calc R U . . .
H24I H 0.326677 0.475179 -0.004142 0.200 Uiso 1 1 calc R U . . .
C25F C 0.0010(8) 0.42813(16) -0.7318(5) 0.076(2) Uani 1 1 d . . . . .
H25E H -0.000117 0.430542 -0.791202 0.091 Uiso 1 1 calc R U . . .
H25F H 0.071232 0.438405 -0.696776 0.091 Uiso 1 1 calc R U . . .
C26F C -0.1377(8) 0.43494(18) -0.7188(6) 0.086(3) Uani 1 1 d . . . . .
H26G H -0.208479 0.426488 -0.759618 0.129 Uiso 1 1 calc R U . . .
H26H H -0.151524 0.451969 -0.726729 0.129 Uiso 1 1 calc R U . . .
H26I H -0.140251 0.430639 -0.661872 0.129 Uiso 1 1 calc R U . . .
C27F C 0.0217(8) 0.38684(19) -0.7774(5) 0.077(2) Uani 1 1 d . . . . .
H27E H 0.082620 0.373313 -0.758623 0.092 Uiso 1 1 calc R U . . .
H27F H 0.050150 0.395055 -0.822588 0.092 Uiso 1 1 calc R U . . .
C28F C -0.1227(10) 0.3776(2) -0.8126(5) 0.091(3) Uani 1 1 d . . . . .
H28G H -0.124075 0.365609 -0.855359 0.137 Uiso 1 1 calc R U . . .
H28H H -0.181403 0.390727 -0.837632 0.137 Uiso 1 1 calc R U . . .
H28I H -0.154022 0.370693 -0.766961 0.137 Uiso 1 1 calc R U . . .

loop_
_atom_site_aniso_label
_atom_site_aniso_U_11
_atom_site_aniso_U_22
_atom_site_aniso_U_33
_atom_site_aniso_U_23
_atom_site_aniso_U_13
_atom_site_aniso_U_12
C1 0.062(4) 0.096(5) 0.043(4) -0.011(4) 0.020(3) -0.001(4)
F1 0.058(4) 0.111(5) 0.055(3) -0.004(4) 0.021(3) 0.004(4)
O1 0.092(6) 0.116(6) 0.049(4) 0.026(4) 0.019(4) 0.007(5)
C2 0.055(4) 0.094(6) 0.035(4) -0.003(4) 0.017(3) -0.006(5)
F2 0.094(5) 0.094(5) 0.081(5) -0.020(4) 0.040(4) -0.015(4)
O2 0.059(5) 0.106(6) 0.045(4) 0.013(4) 0.019(4) 0.001(4)
C3 0.077(6) 0.184(8) 0.091(6) 0.040(6) 0.019(5) 0.017(6)
F3 0.068(6) 0.118(6) 0.046(4) -0.017(4) 0.021(4) 0.011(4)
O3 0.091(4) 0.106(4) 0.058(3) -0.009(3) 0.038(3) -0.002(3)
C4 0.062(4) 0.073(4) 0.048(3) 0.005(3) 0.019(3) 0.005(3)
F4 0.108(7) 0.291(12) 0.289(13) 0.171(10) -0.037(8) -0.063(8)
O4 0.089(4) 0.141(5) 0.067(3) 0.043(3) 0.043(3) 0.057(4)
C5 0.040(3) 0.047(3) 0.057(3) 0.020(2) 0.023(3) 0.010(2)
F5 0.090(5) 0.333(12) 0.124(6) 0.055(7) 0.055(4) 0.114(7)
O5 0.0299(19) 0.047(2) 0.063(3) 0.0164(17) 0.0184(18) 0.0054(15)
C6 0.034(3) 0.036(3) 0.067(4) 0.020(2) 0.011(3) -0.002(2)
F6 0.085(4) 0.116(4) 0.089(4) 0.051(3) -0.013(3) 0.007(3)
O6 0.047(3) 0.052(2) 0.068(3) 0.008(2) 0.017(2) -0.0040(19)
C7 0.044(3) 0.037(3) 0.089(5) -0.016(3) 0.037(3) -0.008(2)
F7 0.038(2) 0.073(3) 0.211(6) 0.066(3) 0.043(3) 0.0064(19)
O7 0.040(2) 0.042(2) 0.067(3) -0.0076(17) 0.0254(19) -0.0014(16)
C8 0.041(3) 0.028(2) 0.073(4) -0.014(2) 0.035(3) -0.005(2)
F8 0.0328(19) 0.114(4) 0.085(3) 0.029(3) 0.0159(19) 0.015(2)
O8 0.040(2) 0.0397(19) 0.070(3) -0.0037(17) 0.032(2) 0.0002(16)
C9 0.106(7) 0.190(9) 0.050(5) -0.001(6) 0.025(5) -0.006(7)
F9 0.045(3) 0.161(5) 0.106(4) -0.048(4) 0.022(3) 0.009(3)
O9 0.124(8) 0.184(10) 0.071(6) 0.011(7) 0.021(6) -0.038(7)
C10 0.102(7) 0.205(9) 0.083(7) -0.011(7) 0.040(6) 0.013(8)
F10 0.064(3) 0.050(2) 0.171(5) -0.039(3) 0.075(3) -0.0245(19)
O10 0.073(6) 0.187(10) 0.102(7) 0.015(7) 0.035(5) 0.015(7)
C11 0.054(4) 0.073(4) 0.148(7) 0.057(4) 0.048(4) 0.026(3)
F11 0.040(2) 0.077(3) 0.091(3) -0.019(2) 0.018(2) 0.0006(18)
O11 0.061(3) 0.059(3) 0.138(6) 0.019(3) 0.028(4) -0.001(3)
C12 0.049(4) 0.053(4) 0.122(6) 0.041(4) 0.035(4) 0.015(3)
F12 0.054(2) 0.0532(19) 0.097(3) -0.0109(19) 0.053(2) 0.0004(16)
O12 0.040(3) 0.062(3) 0.119(5) 0.044(3) 0.027(3) 0.011(2)
C13 0.075(5) 0.117(5) 0.037(3) 0.000(3) 0.012(3) -0.007(4)
F13 0.090(6) 0.210(10) 0.099(6) -0.020(6) 0.049(5) 0.003(6)
O13 0.132(6) 0.104(5) 0.094(5) -0.049(4) 0.060(4) -0.027(4)
C14 0.081(4) 0.072(4) 0.043(3) -0.003(3) 0.036(3) -0.010(3)
F14 0.077(6) 0.225(12) 0.095(7) 0.005(7) 0.044(5) 0.035(7)
O14 0.059(3) 0.113(4) 0.067(3) -0.005(3) 0.012(3) -0.009(3)
C15 0.063(4) 0.080(5) 0.052(4) 0.011(3) 0.007(3) 0.019(4)
F15 0.190(14) 0.254(14) 0.154(11) -0.031(11) 0.062(10) 0.080(11)
O15 0.079(4) 0.145(6) 0.096(5) 0.052(4) 0.049(4) 0.019(4)
C16 0.053(4) 0.060(4) 0.043(3) 0.012(3) 0.019(3) 0.004(3)
F16 0.047(3) 0.141(5) 0.368(12) 0.165(7) 0.067(5) 0.022(3)
O16 0.063(3) 0.085(4) 0.111(5) 0.042(3) 0.045(3) 0.024(3)
C17 0.032(3) 0.040(3) 0.075(4) 0.014(3) 0.014(3) 0.000(2)
F17 0.066(4) 0.280(11) 0.182(8) -0.052(8) 0.028(5) 0.043(6)
O17 0.033(2) 0.062(2) 0.059(3) 0.008(2) 0.0073(18) 0.0005(18)
C18 0.031(3) 0.044(3) 0.060(3) 0.023(3) 0.016(2) 0.009(2)
F18 0.046(3) 0.157(5) 0.154(5) 0.082(5) 0.041(3) 0.030(3)
O18 0.0256(19) 0.046(2) 0.104(4) 0.013(2) 0.019(2) 0.0027(16)
C19 0.046(3) 0.058(4) 0.067(4) -0.015(3) 0.022(3) 0.010(3)
F19 0.117(5) 0.206(7) 0.061(3) -0.015(4) -0.026(3) 0.045(5)
O19 0.059(3) 0.046(2) 0.054(2) -0.0053(17) 0.028(2) -0.0047(18)
C20 0.045(3) 0.033(2) 0.066(4) -0.005(2) 0.023(3) -0.002(2)
F20 0.061(3) 0.129(4) 0.065(3) -0.011(3) 0.016(2) 0.006(3)
O20 0.037(2) 0.0386(18) 0.061(2) 0.0000(16) 0.0246(18) 0.0070(15)
C21 0.143(8) 0.170(8) 0.056(5) -0.019(5) 0.025(5) 0.002(7)
F21 0.089(4) 0.150(5) 0.106(4) -0.034(4) 0.033(3) -0.053(4)
O21 0.145(8) 0.114(6) 0.126(7) -0.021(5) 0.039(6) -0.009(5)
C22 0.132(8) 0.125(7) 0.065(5) -0.030(5) 0.018(5) 0.013(6)
F22 0.090(4) 0.214(7) 0.082(4) 0.053(4) 0.052(3) 0.090(5)
O22 0.151(9) 0.147(8) 0.237(12) -0.093(8) -0.005(9) 0.001(7)
C23 0.037(4) 0.059(4) 0.130(8) 0.035(4) 0.023(4) 0.007(3)
F23 0.067(3) 0.126(4) 0.066(3) 0.022(3) -0.006(2) 0.018(3)
O23 0.040(3) 0.097(4) 0.104(4) 0.044(4) 0.016(3) 0.008(3)
C24 0.030(3) 0.058(4) 0.104(6) 0.032(4) 0.012(4) 0.002(3)
F24 0.170(7) 0.056(3) 0.121(5) 0.003(3) 0.002(5) 0.026(3)
O24 0.037(3) 0.064(3) 0.148(6) 0.025(3) 0.030(3) 0.009(2)
F25 0.0354(18) 0.0509(19) 0.106(3) 0.0194(19) 0.0234(19) 0.0098(15)
F26 0.029(2) 0.155(5) 0.138(5) -0.068(4) 0.022(3) -0.008(3)
F27 0.050(2) 0.087(3) 0.163(5) 0.077(3) 0.053(3) 0.014(2)
F28 0.050(2) 0.068(2) 0.079(3) -0.0053(19) 0.0340(19) 0.0108(17)
F29 0.052(2) 0.080(3) 0.074(3) -0.004(2) 0.009(2) 0.013(2)
F30 0.054(2) 0.054(2) 0.151(5) -0.024(2) 0.054(3) -0.0148(18)
F31 0.171(10) 0.234(11) 0.268(13) -0.115(10) -0.004(9) -0.048(9)
F32 0.131(6) 0.209(8) 0.090(4) 0.035(5) 0.038(4) 0.018(6)
F33 0.209(11) 0.367(14) 0.076(5) 0.083(7) 0.032(5) 0.079(10)
F34 0.046(2) 0.076(3) 0.151(5) 0.036(3) 0.037(3) 0.014(2)
F35 0.034(3) 0.181(7) 0.166(7) -0.045(5) 0.017(3) -0.008(3)
F36 0.057(3) 0.112(4) 0.264(9) 0.126(5) 0.068(4) 0.027(3)
C1' 0.065(6) 0.113(7) 0.052(6) -0.006(6) 0.013(5) -0.004(6)
F1' 0.078(8) 0.132(11) 0.072(8) 0.012(9) -0.003(7) -0.001(9)
O1' 0.043(6) 0.084(7) 0.044(6) 0.001(6) 0.014(5) -0.013(6)
C2' 0.056(6) 0.100(7) 0.050(6) -0.002(6) 0.009(5) -0.008(6)
F2' 0.101(10) 0.139(11) 0.115(11) 0.009(9) 0.051(9) -0.007(9)
O2' 0.082(10) 0.109(10) 0.069(10) 0.001(9) 0.013(10) -0.003(9)
F3' 0.070(11) 0.164(13) 0.030(6) -0.026(8) 0.006(7) -0.023(10)
C9' 0.114(8) 0.199(9) 0.079(7) 0.003(7) 0.026(7) -0.006(8)
O9' 0.162(17) 0.256(18) 0.131(14) 0.006(15) 0.032(14) -0.021(16)
C10' 0.119(9) 0.203(10) 0.080(8) 0.000(9) 0.020(8) -0.010(9)
O10' 0.092(10) 0.176(12) 0.053(8) -0.018(9) -0.002(8) -0.018(10)
F13' 0.140(14) 0.203(16) 0.161(15) 0.004(13) 0.031(13) -0.033(13)
F14' 0.136(12) 0.214(15) 0.113(11) -0.003(12) 0.015(10) 0.011(12)
F15' 0.086(9) 0.207(12) 0.082(9) -0.009(9) 0.018(8) 0.009(10)
C1A 0.022(2) 0.034(2) 0.039(3) -0.0072(19) 0.0120(19) -0.0065(17)
N1A 0.047(3) 0.044(3) 0.077(4) -0.025(2) 0.011(3) -0.004(2)
O1A 0.055(2) 0.043(2) 0.044(2) -0.0156(16) 0.0161(18) 0.0048(17)
C2A 0.028(2) 0.036(2) 0.051(3) -0.006(2) 0.009(2) -0.0049(19)
N2A 0.034(2) 0.067(3) 0.029(2) -0.002(2) 0.0125(18) 0.006(2)
O2A 0.054(2) 0.0330(18) 0.050(2) -0.0083(15) 0.0132(18) 0.0023(16)
C3A 0.027(3) 0.042(3) 0.064(4) -0.021(3) 0.010(2) -0.004(2)
O3A 0.0253(16) 0.0325(16) 0.0361(17) 0.0007(13) 0.0114(13) -0.0026(12)
C4A 0.034(3) 0.051(3) 0.042(3) -0.017(2) 0.012(2) -0.005(2)
C5A 0.024(2) 0.045(3) 0.036(2) -0.012(2) 0.0114(18) -0.0076(19)
C6A 0.016(2) 0.033(2) 0.035(2) -0.0032(18) 0.0068(17) -0.0025(17)
C7A 0.0135(19) 0.034(2) 0.026(2) -0.0007(17) 0.0072(15) -0.0029(16)
C8A 0.017(2) 0.032(2) 0.036(2) 0.0024(18) 0.0126(17) -0.0009(16)
C9A 0.022(2) 0.034(2) 0.033(2) -0.0016(18) 0.0123(18) 0.0038(17)
C10A 0.027(2) 0.044(3) 0.033(2) -0.005(2) 0.0128(19) 0.0002(19)
C11A 0.025(2) 0.053(3) 0.024(2) -0.001(2) 0.0092(18) 0.004(2)
C12A 0.026(2) 0.049(3) 0.032(2) 0.007(2) 0.0148(19) 0.005(2)
C13A 0.022(2) 0.031(2) 0.030(2) 0.0005(17) 0.0114(18) -0.0017(17)
C14A 0.015(2) 0.036(2) 0.030(2) 0.0028(18) 0.0088(17) -0.0002(16)
C15A 0.021(2) 0.053(3) 0.031(2) 0.005(2) 0.0096(18) 0.0028(19)
C16A 0.028(2) 0.060(3) 0.037(3) 0.013(2) 0.016(2) 0.006(2)
C17A 0.026(3) 0.061(3) 0.051(3) 0.023(3) 0.018(2) 0.008(2)
C18A 0.028(2) 0.041(3) 0.052(3) 0.009(2) 0.020(2) 0.005(2)
C19A 0.022(2) 0.034(2) 0.039(3) 0.0020(19) 0.0171(19) -0.0022(17)
C20A 0.026(2) 0.030(2) 0.043(3) -0.0021(19) 0.015(2) 0.0010(17)
C21A 0.050(4) 0.036(3) 0.105(6) -0.019(3) 0.022(4) 0.000(3)
C22A 0.065(5) 0.048(4) 0.148(9) -0.012(4) 0.034(5) -0.007(3)
C23A 0.057(4) 0.065(4) 0.089(5) -0.042(4) 0.013(4) -0.008(3)
C24A 0.060(5) 0.082(5) 0.121(8) -0.037(5) 0.003(5) -0.019(4)
C25A 0.051(4) 0.084(4) 0.023(3) 0.007(3) 0.010(2) 0.008(3)
C26A 0.069(5) 0.095(5) 0.040(3) 0.010(3) 0.024(3) -0.008(4)
C27A 0.041(3) 0.081(4) 0.037(3) -0.019(3) 0.012(2) 0.015(3)
C28A 0.053(4) 0.082(5) 0.060(4) -0.029(4) -0.004(3) 0.013(3)
C1B 0.020(2) 0.032(2) 0.032(2) -0.0029(18) 0.0124(17) -0.0006(17)
N1B 0.038(2) 0.038(2) 0.036(2) 0.0087(17) 0.0138(18) 0.0030(17)
O1B 0.043(2) 0.055(2) 0.0295(18) 0.0016(15) 0.0090(15) 0.0024(17)
C2B 0.029(2) 0.034(2) 0.035(2) 0.0014(18) 0.0122(19) 0.0022(18)
N2B 0.036(2) 0.053(2) 0.035(2) -0.0093(18) 0.0136(18) -0.0069(19)
O2B 0.041(2) 0.048(2) 0.0334(18) 0.0111(15) 0.0138(15) 0.0093(16)
C3B 0.022(2) 0.039(2) 0.031(2) 0.0050(18) 0.0123(17) 0.0032(17)
O3B 0.0333(17) 0.0339(16) 0.0310(17) -0.0021(13) 0.0135(13) -0.0024(13)
C4B 0.021(2) 0.037(2) 0.036(2) 0.0007(18) 0.0139(18) 0.0009(18)
C5B 0.021(2) 0.032(2) 0.036(2) -0.0027(18) 0.0088(18) -0.0012(17)
C6B 0.023(2) 0.029(2) 0.030(2) 0.0017(17) 0.0123(17) -0.0009(17)
C7B 0.017(2) 0.033(2) 0.033(2) -0.0002(18) 0.0117(17) -0.0026(16)
C8B 0.016(2) 0.036(2) 0.032(2) -0.0004(18) 0.0108(17) -0.0024(17)
C9B 0.022(2) 0.040(2) 0.031(2) 0.0008(18) 0.0098(18) 0.0004(18)
C10B 0.025(2) 0.051(3) 0.027(2) 0.0004(19) 0.0095(18) 0.001(2)
C11B 0.025(2) 0.047(3) 0.035(3) -0.010(2) 0.0120(19) -0.007(2)
C12B 0.028(2) 0.043(3) 0.032(2) -0.0008(19) 0.0123(19) -0.0069(19)
C13B 0.022(2) 0.033(2) 0.035(2) 0.0010(18) 0.0131(18) -0.0015(17)
C14B 0.015(2) 0.035(2) 0.032(2) 0.0034(18) 0.0085(17) -0.0002(16)
C15B 0.015(2) 0.035(2) 0.035(2) 0.0008(18) 0.0071(17) -0.0019(16)
C16B 0.024(2) 0.037(2) 0.043(3) -0.003(2) 0.0104(19) -0.0008(18)
C17B 0.027(2) 0.033(2) 0.045(3) 0.003(2) 0.014(2) 0.0039(19)
C18B 0.021(2) 0.039(2) 0.044(3) 0.011(2) 0.0121(19) 0.0033(18)
C19B 0.019(2) 0.032(2) 0.039(3) 0.0062(18) 0.0110(18) -0.0006(17)
C20B 0.022(2) 0.045(3) 0.030(2) 0.0051(19) 0.0121(18) 0.0008(19)
C21B 0.059(4) 0.037(3) 0.046(3) 0.011(2) 0.018(3) -0.001(2)
C22B 0.085(5) 0.045(3) 0.063(4) 0.009(3) 0.018(4) 0.018(3)
C23B 0.039(3) 0.047(3) 0.029(2) 0.008(2) 0.009(2) 0.004(2)
C24B 0.044(3) 0.078(4) 0.042(3) -0.001(3) 0.022(3) 0.005(3)
C25B 0.045(3) 0.052(3) 0.047(3) -0.013(2) 0.023(3) -0.013(2)
C26B 0.054(4) 0.057(3) 0.063(4) -0.005(3) 0.031(3) 0.001(3)
C27B 0.036(3) 0.076(4) 0.041(3) -0.009(3) 0.018(2) 0.005(3)
C28B 0.053(4) 0.098(5) 0.042(3) -0.012(3) 0.018(3) 0.010(4)
C1C 0.022(2) 0.035(2) 0.040(3) -0.0017(19) 0.0125(19) 0.0002(18)
N1C 0.051(3) 0.048(2) 0.052(3) -0.020(2) 0.013(2) 0.003(2)
O1C 0.042(2) 0.049(2) 0.0338(19) -0.0085(15) 0.0057(15) -0.0004(16)
C2C 0.031(3) 0.036(2) 0.041(3) -0.0043(19) 0.010(2) 0.0011(19)
N2C 0.034(2) 0.056(3) 0.033(2) 0.0078(18) 0.0117(18) 0.0013(19)
O2C 0.0349(19) 0.0360(17) 0.0396(19) -0.0069(14) 0.0087(15) 0.0014(14)
C3C 0.033(3) 0.040(3) 0.053(3) -0.007(2) 0.012(2) 0.003(2)
O3C 0.0270(17) 0.0320(16) 0.0356(17) 0.0018(13) 0.0105(13) 0.0002(12)
C4C 0.030(2) 0.050(3) 0.038(3) -0.009(2) 0.016(2) -0.002(2)
C5C 0.022(2) 0.036(2) 0.039(3) -0.0041(19) 0.0092(19) -0.0011(18)
C6C 0.019(2) 0.035(2) 0.032(2) -0.0032(18) 0.0093(17) -0.0008(17)
C7C 0.0121(19) 0.031(2) 0.034(2) -0.0033(17) 0.0098(16) -0.0014(15)
C8C 0.019(2) 0.035(2) 0.029(2) 0.0007(18) 0.0111(17) -0.0001(17)
C9C 0.018(2) 0.033(2) 0.034(2) -0.0014(18) 0.0085(17) 0.0025(16)
C10C 0.024(2) 0.041(3) 0.035(3) 0.0016(19) 0.0079(18) 0.0033(19)
C11C 0.025(2) 0.045(3) 0.031(2) 0.0063(19) 0.0098(18) 0.0028(19)
C12C 0.026(2) 0.041(2) 0.034(3) 0.0088(19) 0.0111(19) 0.0042(19)
C13C 0.020(2) 0.030(2) 0.033(2) -0.0020(17) 0.0101(17) 0.0004(16)
C14C 0.018(2) 0.036(2) 0.028(2) 0.0013(17) 0.0117(17) -0.0009(17)
C15C 0.021(2) 0.038(2) 0.030(2) 0.0015(18) 0.0090(17) -0.0003(18)
C16C 0.022(2) 0.048(3) 0.033(2) 0.009(2) 0.0099(18) 0.0026(19)
C17C 0.030(2) 0.040(3) 0.044(3) 0.013(2) 0.016(2) 0.005(2)
C18C 0.024(2) 0.031(2) 0.048(3) -0.002(2) 0.016(2) 0.0013(18)
C19C 0.016(2) 0.035(2) 0.037(3) 0.0026(18) 0.0118(18) 0.0010(16)
C20C 0.016(2) 0.033(2) 0.033(2) -0.0041(18) 0.0082(17) -0.0007(16)
C21C 0.055(4) 0.042(3) 0.077(4) -0.018(3) 0.017(3) -0.003(3)
C22C 0.072(5) 0.074(5) 0.084(5) -0.010(4) 0.011(4) 0.032(4)
C23C 0.053(8) 0.047(7) 0.057(6) -0.020(5) 0.000(6) 0.004(7)
C24C 0.057(8) 0.045(6) 0.064(8) -0.014(5) 0.035(6) -0.004(6)
C25C 0.049(3) 0.056(3) 0.037(3) 0.014(2) 0.003(2) -0.003(3)
C26C 0.050(4) 0.066(4) 0.061(4) 0.004(3) -0.009(3) 0.014(3)
C27C 0.047(3) 0.071(4) 0.030(3) 0.003(2) 0.011(2) 0.007(3)
C28C 0.048(4) 0.074(4) 0.048(3) -0.009(3) -0.006(3) 0.003(3)
C29C 0.058(8) 0.047(6) 0.060(5) -0.023(5) 0.005(5) 0.000(6)
C30C 0.064(7) 0.070(7) 0.053(6) -0.027(5) 0.008(5) -0.001(6)
C1D 0.029(2) 0.035(2) 0.043(3) -0.003(2) 0.016(2) -0.0004(19)
N1D 0.036(2) 0.045(2) 0.048(3) 0.0119(19) 0.0185(19) 0.0041(19)
O1D 0.051(3) 0.084(3) 0.036(2) 0.009(2) 0.0141(18) 0.007(2)
C2D 0.034(3) 0.033(2) 0.042(3) 0.0017(19) 0.018(2) 0.0012(19)
N2D 0.094(5) 0.081(4) 0.040(3) -0.019(3) 0.025(3) -0.010(3)
O2D 0.047(2) 0.063(3) 0.044(2) 0.0171(18) 0.0140(18) 0.0109(19)
C3D 0.024(2) 0.040(3) 0.048(3) 0.007(2) 0.016(2) 0.0052(19)
O3D 0.043(2) 0.0328(17) 0.042(2) -0.0034(14) 0.0206(16) -0.0073(15)
C4D 0.025(2) 0.044(3) 0.038(3) 0.002(2) 0.009(2) -0.0015(19)
C5D 0.026(2) 0.036(2) 0.037(3) 0.0026(19) 0.0150(19) 0.0009(18)
C6D 0.024(2) 0.033(2) 0.037(3) 0.0019(19) 0.0138(19) 0.0002(18)
C7D 0.017(2) 0.036(2) 0.039(3) 0.0012(19) 0.0102(18) -0.0009(17)
C8D 0.022(2) 0.041(3) 0.041(3) 0.001(2) 0.0127(19) -0.0023(19)
C9D 0.025(2) 0.053(3) 0.038(3) 0.003(2) 0.011(2) -0.002(2)
C10D 0.037(3) 0.062(3) 0.038(3) -0.001(2) 0.012(2) -0.004(3)
C11D 0.055(4) 0.060(4) 0.045(3) -0.013(3) 0.021(3) -0.011(3)
C12D 0.051(3) 0.051(3) 0.042(3) -0.013(2) 0.021(3) -0.015(3)
C13D 0.029(2) 0.044(3) 0.041(3) 0.000(2) 0.017(2) -0.007(2)
C14D 0.016(2) 0.035(2) 0.041(3) 0.0066(19) 0.0107(18) 0.0017(17)
C15D 0.027(2) 0.036(2) 0.045(3) 0.001(2) 0.016(2) 0.0005(19)
C16D 0.029(3) 0.035(2) 0.059(3) 0.002(2) 0.019(2) 0.0017(19)
C17D 0.034(3) 0.036(3) 0.069(4) 0.013(2) 0.018(3) 0.005(2)
C18D 0.030(3) 0.043(3) 0.061(4) 0.020(3) 0.017(2) 0.006(2)
C19D 0.020(2) 0.047(3) 0.042(3) 0.008(2) 0.0141(19) 0.0063(19)
C20D 0.018(2) 0.051(3) 0.047(3) 0.012(2) 0.011(2) 0.005(2)
C21D 0.064(4) 0.040(3) 0.057(4) 0.011(2) 0.024(3) -0.005(3)
C22D 0.088(6) 0.053(4) 0.091(6) 0.022(4) 0.033(5) 0.023(4)
C23D 0.040(3) 0.068(4) 0.046(3) 0.020(3) 0.008(3) 0.006(3)
C24D 0.064(4) 0.071(4) 0.051(4) -0.001(3) 0.023(3) -0.015(3)
C25D 0.075(5) 0.071(4) 0.074(5) -0.029(4) 0.041(4) -0.038(4)
C26D 0.112(8) 0.080(5) 0.094(6) -0.006(5) 0.071(6) -0.004(5)
C27D 0.047(7) 0.096(9) 0.045(6) -0.018(5) 0.015(5) 0.006(6)
C28D 0.077(10) 0.109(11) 0.052(8) 0.003(7) 0.038(7) 0.021(8)
C29D 0.058(10) 0.111(13) 0.038(8) -0.013(8) 0.026(7) -0.001(8)
C30D 0.068(13) 0.21(3) 0.036(9) -0.006(11) 0.019(8) 0.029(14)
C1E 0.024(3) 0.054(3) 0.061(4) 0.004(3) 0.017(2) 0.000(2)
N1E 0.079(5) 0.047(3) 0.115(6) -0.027(3) 0.019(4) -0.014(3)
O1E 0.066(3) 0.067(3) 0.049(3) -0.006(2) 0.013(2) 0.002(2)
C2E 0.032(3) 0.045(3) 0.091(5) -0.007(3) 0.017(3) -0.010(2)
N2E 0.039(3) 0.108(5) 0.044(3) 0.008(3) 0.017(2) 0.004(3)
O2E 0.064(3) 0.041(2) 0.064(3) -0.0025(18) 0.018(2) 0.0011(19)
C3E 0.036(3) 0.063(4) 0.083(5) -0.021(4) 0.009(3) -0.011(3)
O3E 0.033(2) 0.041(2) 0.065(3) 0.0075(17) 0.0130(18) -0.0021(15)
C4E 0.046(4) 0.059(4) 0.084(5) -0.023(3) 0.014(3) -0.015(3)
C5E 0.035(3) 0.056(3) 0.053(3) -0.010(3) 0.006(2) -0.011(2)
C6E 0.020(2) 0.048(3) 0.056(3) -0.005(2) 0.012(2) -0.008(2)
C7E 0.016(2) 0.048(3) 0.050(3) 0.002(2) 0.015(2) -0.0028(19)
C8E 0.024(2) 0.044(3) 0.043(3) 0.000(2) 0.015(2) 0.004(2)
C9E 0.031(3) 0.050(3) 0.041(3) 0.003(2) 0.017(2) 0.008(2)
C10E 0.040(3) 0.055(3) 0.048(3) -0.007(3) 0.019(2) 0.005(2)
C11E 0.025(3) 0.084(4) 0.042(3) 0.015(3) 0.014(2) 0.007(3)
C12E 0.031(3) 0.054(3) 0.050(3) 0.014(2) 0.015(2) 0.003(2)
C13E 0.019(2) 0.054(3) 0.060(4) 0.012(3) 0.016(2) 0.005(2)
C14E 0.017(2) 0.049(3) 0.043(3) 0.002(2) 0.0155(19) 0.0028(19)
C15E 0.033(3) 0.054(3) 0.046(3) -0.004(2) 0.012(2) -0.002(2)
C16E 0.036(3) 0.071(4) 0.042(3) 0.012(3) 0.010(2) 0.009(3)
C17E 0.030(3) 0.050(3) 0.079(4) 0.023(3) 0.022(3) 0.010(2)
C18E 0.047(3) 0.045(3) 0.059(4) 0.004(2) 0.029(3) 0.002(2)
C19E 0.031(3) 0.040(3) 0.056(3) -0.001(2) 0.023(2) -0.004(2)
C20E 0.038(3) 0.040(3) 0.052(3) -0.008(2) 0.017(2) -0.002(2)
C21E 0.058(5) 0.057(4) 0.143(9) -0.025(5) 0.024(5) -0.005(4)
C22E 0.084(7) 0.065(5) 0.183(13) -0.008(6) 0.039(8) -0.013(5)
C23E 0.140(12) 0.075(6) 0.155(12) -0.061(7) 0.002(9) -0.011(7)
C24E 0.120(12) 0.125(11) 0.217(19) -0.053(11) -0.024(12) -0.046(9)
C25E 0.050(4) 0.123(7) 0.050(4) 0.033(4) 0.016(3) 0.009(4)
C26E 0.051(5) 0.155(10) 0.092(6) 0.044(6) 0.034(4) -0.003(5)
C27E 0.066(5) 0.134(8) 0.040(4) 0.002(4) 0.018(3) 0.029(5)
C28E 0.076(6) 0.167(10) 0.058(5) -0.042(6) 0.006(4) 0.011(6)
C1F 0.027(2) 0.034(2) 0.059(3) -0.002(2) 0.015(2) 0.0001(19)
N1F 0.081(5) 0.057(3) 0.102(5) -0.034(3) 0.032(4) -0.003(3)
O1F 0.050(3) 0.073(3) 0.038(2) -0.0068(19) 0.0079(18) 0.003(2)
C2F 0.039(3) 0.035(3) 0.088(5) -0.009(3) 0.024(3) -0.001(2)
N2F 0.040(3) 0.102(4) 0.039(3) 0.024(3) 0.007(2) 0.005(3)
O2F 0.043(2) 0.056(2) 0.044(2) -0.0141(17) 0.0109(17) -0.0018(18)
C3F 0.046(3) 0.048(3) 0.079(5) -0.027(3) 0.021(3) -0.004(3)
O3F 0.032(2) 0.0341(18) 0.066(3) 0.0053(16) 0.0173(17) 0.0013(14)
C4F 0.042(3) 0.053(3) 0.062(4) -0.020(3) 0.018(3) -0.002(3)
C5F 0.030(3) 0.044(3) 0.052(3) -0.012(2) 0.017(2) -0.004(2)
C6F 0.024(2) 0.035(2) 0.053(3) -0.003(2) 0.018(2) -0.0001(18)
C7F 0.016(2) 0.038(2) 0.043(3) 0.003(2) 0.0123(19) -0.0011(18)
C8F 0.014(2) 0.037(2) 0.050(3) 0.002(2) 0.0121(19) 0.0021(17)
C9F 0.019(2) 0.050(3) 0.035(3) -0.001(2) 0.0110(18) 0.0025(19)
C10F 0.026(3) 0.062(3) 0.040(3) 0.006(2) 0.010(2) 0.005(2)
C11F 0.027(3) 0.075(4) 0.046(3) 0.021(3) 0.010(2) 0.010(3)
C12F 0.027(3) 0.054(3) 0.057(4) 0.016(3) 0.015(2) 0.007(2)
C13F 0.022(2) 0.045(3) 0.053(3) 0.009(2) 0.015(2) 0.002(2)
C14F 0.018(2) 0.031(2) 0.047(3) -0.0034(19) 0.0147(19) 0.0001(17)
C15F 0.020(2) 0.038(2) 0.042(3) 0.0031(19) 0.0150(19) -0.0009(18)
C16F 0.026(2) 0.041(3) 0.050(3) 0.009(2) 0.014(2) 0.004(2)
C17F 0.029(3) 0.033(2) 0.064(4) 0.007(2) 0.022(2) 0.0035(19)
C18F 0.027(2) 0.033(2) 0.057(3) -0.002(2) 0.015(2) 0.0014(19)
C19F 0.019(2) 0.034(2) 0.047(3) -0.003(2) 0.0121(19) -0.0020(17)
C20F 0.021(2) 0.046(3) 0.046(3) -0.006(2) 0.010(2) 0.000(2)
C21F 0.092(7) 0.045(4) 0.127(8) -0.035(4) 0.027(6) -0.002(4)
C22F 0.096(8) 0.071(5) 0.133(9) -0.021(5) 0.035(7) 0.014(5)
C23F 0.128(9) 0.062(5) 0.088(6) -0.035(4) 0.036(6) 0.001(5)
C24F 0.183(16) 0.121(10) 0.095(8) -0.028(7) 0.037(9) -0.030(10)
C25F 0.048(4) 0.092(5) 0.077(5) 0.050(4) 0.000(3) 0.003(4)
C26F 0.044(4) 0.106(7) 0.099(6) 0.044(5) 0.003(4) 0.016(4)
C27F 0.051(4) 0.136(8) 0.045(4) 0.024(4) 0.016(3) 0.003(4)
C28F 0.075(6) 0.138(8) 0.053(4) 0.025(5) 0.005(4) -0.022(6)

loop_
_atom_type_symbol
_atom_type_description
_atom_type_scat_dispersion_real
_atom_type_scat_dispersion_imag
_atom_type_scat_source
C C 0.0181 0.0091 'International Tables Vol C Tables 4.2.6.8 and 6.1.1.4'
H H 0.0000 0.0000 'International Tables Vol C Tables 4.2.6.8 and 6.1.1.4'
F F 0.0727 0.0534 'International Tables Vol C Tables 4.2.6.8 and 6.1.1.4'
N N 0.0311 0.0180 'International Tables Vol C Tables 4.2.6.8 and 6.1.1.4'
O O 0.0492 0.0322 'International Tables Vol C Tables 4.2.6.8 and 6.1.1.4'

loop_
_exptl_crystal_face_index_h
_exptl_crystal_face_index_k
_exptl_crystal_face_index_l
_exptl_crystal_face_perp_dist
6 2 1 0.1380
0 -3 -10 0.0824
-7 -1 3 0.4344
0 -1 10 0.0655
0 -37 0 0.0581
7 -7 -3 0.1432
0 37 1 0.0525

loop_
_geom_angle_atom_site_label_1
_geom_angle_atom_site_label_2
_geom_angle_atom_site_label_3
_geom_angle
_geom_angle_site_symmetry_1
_geom_angle_site_symmetry_3
_geom_angle_publ_flag
F1 C1 C2 111.6(8) . . ?
F1 C1 F2 103.8(9) . . ?
F2 C1 C2 112.5(9) . . ?
F3 C1 F1 105.9(9) . . ?
F3 C1 C2 113.0(9) . . ?
F3 C1 F2 109.5(10) . . ?
O1 C2 C1 110.3(8) . . ?
O1 C2 O2 127.7(10) . . ?
O2 C2 C1 122.0(9) . . ?
F4 C3 C4 104.3(9) . . ?
F5 C3 C4 116.4(8) . . ?
F5 C3 F4 100.9(11) . . ?
F6 C3 C4 118.8(8) . . ?
F6 C3 F4 100.4(9) . . ?
F6 C3 F5 112.3(9) . . ?
O3 C4 C3 119.3(7) . . ?
O3 C4 O4 129.5(7) . . ?
O4 C4 C3 111.2(6) . . ?
F7 C5 C6 110.6(4) . . ?
F7 C5 F8 105.9(6) . . ?
F7 C5 F9 109.3(6) . . ?
F8 C5 C6 112.6(5) . . ?
F8 C5 F9 105.2(5) . . ?
F9 C5 C6 113.0(6) . . ?
O5 C6 C5 112.0(5) . . ?
O6 C6 C5 118.1(6) . . ?
O6 C6 O5 129.9(6) . . ?
F10 C7 C8 108.1(5) . . ?
F11 C7 C8 113.5(6) . . ?
F11 C7 F10 107.3(6) . . ?
F11 C7 F12 108.5(5) . . ?
F12 C7 C8 113.1(6) . . ?
F12 C7 F10 105.9(5) . . ?
O7 C8 C7 117.4(6) . . ?
O7 C8 O8 128.8(5) . . ?
O8 C8 C7 113.7(5) . . ?
O9 C9 C10 116.3(13) . . ?
O10 C9 O9 130.4(16) . . ?
O10 C9 C10 113.1(12) . . ?
F13 C10 C9 109.1(12) . . ?
F13 C10 F15 108.0(13) . . ?
F14 C10 C9 109.1(12) . . ?
F14 C10 F13 103.0(11) . . ?
F14 C10 F15 116.0(14) . . ?
F15 C10 C9 111.2(12) . . ?
F16 C11 C12 110.5(6) . . ?
F16 C11 F18 107.6(9) . . ?
F17 C11 C12 114.4(8) . . ?
F17 C11 F16 106.0(9) . . ?
F17 C11 F18 104.9(7) . . ?
F18 C11 C12 113.0(6) . . ?
O11 C12 C11 116.6(8) . . ?
O11 C12 O12 131.2(8) . . ?
O12 C12 C11 112.2(8) . . ?
F19 C13 C14 114.0(8) . . ?
F19 C13 F20 112.4(9) . . ?
F19 C13 F21 101.7(8) . . ?
F20 C13 C14 113.1(7) . . ?
F20 C13 F21 107.2(7) . . ?
F21 C13 C14 107.4(8) . . ?
O13 C14 C13 112.6(7) . . ?
O13 C14 O14 128.4(8) . . ?
O14 C14 C13 119.0(7) . . ?
C14 O14 H14 109.5 . . ?
F22 C15 C16 111.1(6) . . ?
F22 C15 F23 106.1(7) . . ?
F23 C15 C16 110.0(6) . . ?
F24 C15 C16 112.6(8) . . ?
F24 C15 F22 111.0(8) . . ?
F24 C15 F23 105.8(6) . . ?
O15 C16 C15 114.6(6) . . ?
O15 C16 O16 128.9(7) . . ?
O16 C16 C15 116.4(6) . . ?
C16 O16 H16 109.5 . . ?
F25 C17 C18 113.4(5) . . ?
F25 C17 F26 106.7(5) . . ?
F25 C17 F27 106.9(6) . . ?
F26 C17 C18 113.0(6) . . ?
F26 C17 F27 106.3(6) . . ?
F27 C17 C18 110.3(5) . . ?
O17 C18 C17 118.4(6) . . ?
O17 C18 O18 129.8(6) . . ?
O18 C18 C17 111.8(5) . . ?
C18 O18 H18 109.5 . . ?
F28 C19 C20 113.7(6) . . ?
F28 C19 F29 108.6(5) . . ?
F29 C19 C20 110.4(6) . . ?
F30 C19 C20 108.8(5) . . ?
F30 C19 F28 107.3(6) . . ?
F30 C19 F29 107.9(6) . . ?
O19 C20 C19 118.0(6) . . ?
O19 C20 O20 130.1(6) . . ?
O20 C20 C19 111.7(6) . . ?
C20 O20 H20 109.5 . . ?
F31 C21 C22 111.8(11) . . ?
F31 C21 F32 108.6(12) . . ?
F32 C21 C22 113.7(9) . . ?
F33 C21 C22 113.6(11) . . ?
F33 C21 F31 105.5(11) . . ?
F33 C21 F32 102.9(10) . . ?
O21 C22 C21 116.4(10) . . ?
O21 C22 O22 122.4(13) . . ?
O22 C22 C21 119.8(10) . . ?
C22 O22 H22 109.5 . . ?
F34 C23 C24 111.8(7) . . ?
F34 C23 F35 105.1(7) . . ?
F35 C23 C24 112.0(8) . . ?
F36 C23 C24 111.2(6) . . ?
F36 C23 F34 106.9(9) . . ?
F36 C23 F35 109.5(8) . . ?
O23 C24 C23 116.8(9) . . ?
O23 C24 O24 130.6(7) . . ?
O24 C24 C23 112.6(8) . . ?
C24 O24 H24 109.5 . . ?
F1' C1' C2' 110.2(16) . . ?
F1' C1' F2' 106.4(19) . . ?
F2' C1' C2' 113.6(17) . . ?
F3' C1' F1' 112.7(19) . . ?
F3' C1' C2' 114.1(17) . . ?
F3' C1' F2' 99.2(18) . . ?
O1' C2' C1' 113.5(16) . . ?
O1' C2' O2' 129(2) . . ?
O2' C2' C1' 117.1(19) . . ?
F13' C9' C10' 114(2) . . ?
F13' C9' F14' 110(2) . . ?
F14' C9' C10' 104.2(18) . . ?
F15' C9' C10' 117(2) . . ?
F15' C9' F13' 98(2) . . ?
F15' C9' F14' 114(2) . . ?
O9' C10' C9' 115(3) . . ?
O9' C10' O10' 117(3) . . ?
O10' C10' C9' 99.3(19) . . ?
C2A C1A O3A 113.8(5) . . ?
C2A C1A C6A 125.4(5) . . ?
O3A C1A C6A 120.8(4) . . ?
C3A N1A C21A 121.2(6) . . ?
C3A N1A C23A 120.5(6) . . ?
C21A N1A C23A 118.3(5) . . ?
C1A C2A H2AA 120.1 . . ?
C1A C2A C3A 119.8(5) . . ?
C3A C2A H2AA 120.1 . . ?
C11A N2A C25A 120.1(5) . . ?
C11A N2A C27A 125.8(5) . . ?
C25A N2A C27A 113.6(5) . . ?
C20A O2A H2A 109.5 . . ?
N1A C3A C2A 122.3(6) . . ?
N1A C3A C4A 121.2(6) . . ?
C2A C3A C4A 116.4(5) . . ?
C13A O3A C1A 120.1(4) . . ?
C3A C4A H4A 119.3 . . ?
C5A C4A C3A 121.5(5) . . ?
C5A C4A H4A 119.3 . . ?
C4A C5A H5A 118.2 . . ?
C4A C5A C6A 123.6(5) . . ?
C6A C5A H5A 118.2 . . ?
C1A C6A C5A 112.8(4) . . ?
C1A C6A C7A 119.7(4) . . ?
C5A C6A C7A 127.5(4) . . ?
C6A C7A C14A 125.5(4) . . ?
C8A C7A C6A 116.5(4) . . ?
C8A C7A C14A 117.9(4) . . ?
C7A C8A C9A 123.2(4) . . ?
C7A C8A C13A 121.2(4) . . ?
C13A C8A C9A 115.6(4) . . ?
C8A C9A C20A 118.5(4) . . ?
C10A C9A C8A 122.3(4) . . ?
C10A C9A C20A 119.2(4) . . ?
O1A C10A C9A 119.8(5) . . ?
O1A C10A C11A 119.8(5) . . ?
C9A C10A C11A 120.3(4) . . ?
N2A C11A C10A 122.6(5) . . ?
N2A C11A C12A 121.3(5) . . ?
C12A C11A C10A 116.2(4) . . ?
C11A C12A H12A 119.0 . . ?
C13A C12A C11A 122.1(5) . . ?
C13A C12A H12A 119.0 . . ?
O3A C13A C8A 120.6(4) . . ?
O3A C13A C12A 115.9(4) . . ?
C12A C13A C8A 123.4(4) . . ?
C15A C14A C7A 123.7(4) . . ?
C19A C14A C7A 118.5(4) . . ?
C19A C14A C15A 117.7(4) . . ?
C14A C15A H15A 119.4 . . ?
C16A C15A C14A 121.3(5) . . ?
C16A C15A H15A 119.4 . . ?
C15A C16A H16A 119.5 . . ?
C15A C16A C17A 121.0(5) . . ?
C17A C16A H16A 119.5 . . ?
C16A C17A H17A 120.5 . . ?
C18A C17A C16A 119.0(5) . . ?
C18A C17A H17A 120.5 . . ?
C17A C18A H18A 119.7 . . ?
C17A C18A C19A 120.6(5) . . ?
C19A C18A H18A 119.7 . . ?
C14A C19A C18A 120.0(5) . . ?
C14A C19A C20A 122.2(4) . . ?
C18A C19A C20A 117.7(5) . . ?
O2A C20A C9A 120.6(5) . . ?
O2A C20A C19A 120.8(5) . . ?
C9A C20A C19A 118.5(4) . . ?
N1A C21A H21G 108.8 . . ?
N1A C21A H21H 108.8 . . ?
N1A C21A C22A 113.6(7) . . ?
H21G C21A H21H 107.7 . . ?
C22A C21A H21G 108.8 . . ?
C22A C21A H21H 108.8 . . ?
C21A C22A H22J 109.5 . . ?
C21A C22A H22K 109.5 . . ?
C21A C22A H22L 109.5 . . ?
H22J C22A H22K 109.5 . . ?
H22J C22A H22L 109.5 . . ?
H22K C22A H22L 109.5 . . ?
N1A C23A H23G 109.1 . . ?
N1A C23A H23H 109.1 . . ?
N1A C23A C24A 112.5(7) . . ?
H23G C23A H23H 107.8 . . ?
C24A C23A H23G 109.1 . . ?
C24A C23A H23H 109.1 . . ?
C23A C24A H24J 109.5 . . ?
C23A C24A H24K 109.5 . . ?
C23A C24A H24L 109.5 . . ?
H24J C24A H24K 109.5 . . ?
H24J C24A H24L 109.5 . . ?
H24K C24A H24L 109.5 . . ?
N2A C25A H25G 109.3 . . ?
N2A C25A H25H 109.3 . . ?
N2A C25A C26A 111.8(6) . . ?
H25G C25A H25H 107.9 . . ?
C26A C25A H25G 109.3 . . ?
C26A C25A H25H 109.3 . . ?
C25A C26A H26J 109.5 . . ?
C25A C26A H26K 109.5 . . ?
C25A C26A H26L 109.5 . . ?
H26J C26A H26K 109.5 . . ?
H26J C26A H26L 109.5 . . ?
H26K C26A H26L 109.5 . . ?
N2A C27A H27G 109.0 . . ?
N2A C27A H27H 109.0 . . ?
N2A C27A C28A 113.1(5) . . ?
H27G C27A H27H 107.8 . . ?
C28A C27A H27G 109.0 . . ?
C28A C27A H27H 109.0 . . ?
C27A C28A H28J 109.5 . . ?
C27A C28A H28K 109.5 . . ?
C27A C28A H28L 109.5 . . ?
H28J C28A H28K 109.5 . . ?
H28J C28A H28L 109.5 . . ?
H28K C28A H28L 109.5 . . ?
C2B C1B C6B 124.3(4) . . ?
O3B C1B C2B 114.6(4) . . ?
O3B C1B C6B 121.1(4) . . ?
C3B N1B C21B 121.8(5) . . ?
C3B N1B C23B 122.1(4) . . ?
C23B N1B C21B 115.9(4) . . ?
C10B O1B H1B 109.5 . . ?
C1B C2B H2B 119.8 . . ?
C1B C2B C3B 120.4(4) . . ?
C3B C2B H2B 119.8 . . ?
C11B N2B C25B 120.0(5) . . ?
C11B N2B C27B 124.8(5) . . ?
C25B N2B C27B 113.6(5) . . ?
N1B C3B C2B 121.3(5) . . ?
N1B C3B C4B 122.1(5) . . ?
C2B C3B C4B 116.6(4) . . ?
C13B O3B C1B 120.2(4) . . ?
C3B C4B H4B 119.6 . . ?
C5B C4B C3B 120.9(5) . . ?
C5B C4B H4B 119.6 . . ?
C4B C5B H5B 118.1 . . ?
C4B C5B C6B 123.8(4) . . ?
C6B C5B H5B 118.1 . . ?
C5B C6B C1B 113.0(4) . . ?
C7B C6B C1B 118.7(4) . . ?
C7B C6B C5B 128.3(4) . . ?
C6B C7B C14B 125.4(4) . . ?
C8B C7B C6B 116.9(4) . . ?
C8B C7B C14B 117.7(4) . . ?
C7B C8B C9B 123.6(4) . . ?
C13B C8B C7B 121.1(4) . . ?
C13B C8B C9B 115.3(4) . . ?
C10B C9B C8B 121.6(4) . . ?
C10B C9B C20B 119.7(5) . . ?
C20B C9B C8B 118.6(4) . . ?
O1B C10B C9B 119.2(5) . . ?
O1B C10B C11B 120.3(5) . . ?
C9B C10B C11B 120.5(5) . . ?
N2B C11B C10B 122.9(5) . . ?
N2B C11B C12B 121.2(5) . . ?
C12B C11B C10B 116.0(5) . . ?
C11B C12B H12B 119.0 . . ?
C13B C12B C11B 121.9(5) . . ?
C13B C12B H12B 119.0 . . ?
O3B C13B C8B 120.7(4) . . ?
O3B C13B C12B 115.2(4) . . ?
C12B C13B C8B 124.1(5) . . ?
C15B C14B C7B 124.2(4) . . ?
C15B C14B C19B 116.2(4) . . ?
C19B C14B C7B 119.5(4) . . ?
C14B C15B H15B 119.3 . . ?
C16B C15B C14B 121.4(5) . . ?
C16B C15B H15B 119.3 . . ?
C15B C16B H16B 119.4 . . ?
C15B C16B C17B 121.2(5) . . ?
C17B C16B H16B 119.4 . . ?
C16B C17B H17B 120.1 . . ?
C18B C17B C16B 119.9(5) . . ?
C18B C17B H17B 120.1 . . ?
C17B C18B H18B 120.0 . . ?
C17B C18B C19B 120.1(5) . . ?
C19B C18B H18B 120.0 . . ?
C14B C19B C20B 120.4(4) . . ?
C18B C19B C14B 121.1(5) . . ?
C18B C19B C20B 118.4(4) . . ?
O2B C20B C9B 120.5(5) . . ?
O2B C20B C19B 120.0(4) . . ?
C9B C20B C19B 119.5(4) . . ?
N1B C21B H21I 108.9 . . ?
N1B C21B H21J 108.9 . . ?
N1B C21B C22B 113.4(6) . . ?
H21I C21B H21J 107.7 . . ?
C22B C21B H21I 108.9 . . ?
C22B C21B H21J 108.9 . . ?
C21B C22B H22M 109.5 . . ?
C21B C22B H22N 109.5 . . ?
C21B C22B H22O 109.5 . . ?
H22M C22B H22N 109.5 . . ?
H22M C22B H22O 109.5 . . ?
H22N C22B H22O 109.5 . . ?
N1B C23B H23I 109.2 . . ?
N1B C23B H23J 109.2 . . ?
N1B C23B C24B 111.9(5) . . ?
H23I C23B H23J 107.9 . . ?
C24B C23B H23I 109.2 . . ?
C24B C23B H23J 109.2 . . ?
C23B C24B H24M 109.5 . . ?
C23B C24B H24N 109.5 . . ?
C23B C24B H24O 109.5 . . ?
H24M C24B H24N 109.5 . . ?
H24M C24B H24O 109.5 . . ?
H24N C24B H24O 109.5 . . ?
N2B C25B H25I 109.1 . . ?
N2B C25B H25J 109.1 . . ?
N2B C25B C26B 112.4(5) . . ?
H25I C25B H25J 107.9 . . ?
C26B C25B H25I 109.1 . . ?
C26B C25B H25J 109.1 . . ?
C25B C26B H26M 109.5 . . ?
C25B C26B H26N 109.5 . . ?
C25B C26B H26O 109.5 . . ?
H26M C26B H26N 109.5 . . ?
H26M C26B H26O 109.5 . . ?
H26N C26B H26O 109.5 . . ?
N2B C27B H27I 109.3 . . ?
N2B C27B H27J 109.3 . . ?
N2B C27B C28B 111.6(5) . . ?
H27I C27B H27J 108.0 . . ?
C28B C27B H27I 109.3 . . ?
C28B C27B H27J 109.3 . . ?
C27B C28B H28M 109.5 . . ?
C27B C28B H28N 109.5 . . ?
C27B C28B H28O 109.5 . . ?
H28M C28B H28N 109.5 . . ?
H28M C28B H28O 109.5 . . ?
H28N C28B H28O 109.5 . . ?
C2C C1C C6C 124.1(5) . . ?
O3C C1C C2C 114.6(4) . . ?
O3C C1C C6C 121.3(4) . . ?
C3C N1C C21C 120.0(5) . . ?
C3C N1C C23C 126.4(13) . . ?
C3C N1C C29C 120.5(10) . . ?
C23C N1C C21C 113.4(12) . . ?
C29C N1C C21C 118.2(10) . . ?
C1C C2C H2CA 120.0 . . ?
C1C C2C C3C 120.1(5) . . ?
C3C C2C H2CA 120.0 . . ?
C11C N2C C25C 118.4(5) . . ?
C11C N2C C27C 125.7(5) . . ?
C25C N2C C27C 115.7(4) . . ?
C20C O2C H2C 109.5 . . ?
N1C C3C C2C 122.7(5) . . ?
N1C C3C C4C 119.8(5) . . ?
C2C C3C C4C 117.5(5) . . ?
C13C O3C C1C 120.4(4) . . ?
C3C C4C H4C 119.4 . . ?
C5C C4C C3C 121.2(5) . . ?
C5C C4C H4C 119.4 . . ?
C4C C5C H5C 118.8 . . ?
C4C C5C C6C 122.4(5) . . ?
C6C C5C H5C 118.8 . . ?
C1C C6C C7C 118.3(4) . . ?
C5C C6C C1C 114.4(4) . . ?
C5C C6C C7C 127.2(4) . . ?
C6C C7C C14C 125.2(4) . . ?
C8C C7C C6C 117.8(4) . . ?
C8C C7C C14C 117.0(4) . . ?
C7C C8C C9C 124.1(4) . . ?
C7C C8C C13C 120.7(4) . . ?
C13C C8C C9C 115.2(4) . . ?
C8C C9C C20C 118.3(4) . . ?
C10C C9C C8C 123.2(4) . . ?
C10C C9C C20C 118.5(4) . . ?
O1C C10C C9C 119.9(5) . . ?
O1C C10C C11C 120.5(5) . . ?
C9C C10C C11C 119.6(4) . . ?
N2C C11C C10C 122.8(5) . . ?
N2C C11C C12C 121.4(5) . . ?
C12C C11C C10C 115.8(4) . . ?
C11C C12C H12C 118.7 . . ?
C13C C12C C11C 122.5(5) . . ?
C13C C12C H12C 118.7 . . ?
O3C C13C C8C 120.4(4) . . ?
O3C C13C C12C 116.0(4) . . ?
C12C C13C C8C 123.6(4) . . ?
C15C C14C C7C 123.5(4) . . ?
C15C C14C C19C 117.5(4) . . ?
C19C C14C C7C 119.0(4) . . ?
C14C C15C H15C 119.2 . . ?
C16C C15C C14C 121.6(5) . . ?
C16C C15C H15C 119.2 . . ?
C15C C16C H16C 120.2 . . ?
C15C C16C C17C 119.5(5) . . ?
C17C C16C H16C 120.2 . . ?
C16C C17C H17C 119.5 . . ?
C18C C17C C16C 121.0(5) . . ?
C18C C17C H17C 119.5 . . ?
C17C C18C H18C 120.0 . . ?
C17C C18C C19C 119.9(5) . . ?
C19C C18C H18C 120.0 . . ?
C14C C19C C18C 120.0(4) . . ?
C14C C19C C20C 121.2(4) . . ?
C18C C19C C20C 118.6(4) . . ?
O2C C20C C9C 121.0(4) . . ?
O2C C20C C19C 119.7(4) . . ?
C9C C20C C19C 119.3(4) . . ?
N1C C21C H21A 108.9 . . ?
N1C C21C H21B 108.9 . . ?
N1C C21C C22C 113.1(6) . . ?
H21A C21C H21B 107.8 . . ?
C22C C21C H21A 108.9 . . ?
C22C C21C H21B 108.9 . . ?
C21C C22C H22A 109.5 . . ?
C21C C22C H22B 109.5 . . ?
C21C C22C H22C 109.5 . . ?
H22A C22C H22B 109.5 . . ?
H22A C22C H22C 109.5 . . ?
H22B C22C H22C 109.5 . . ?
N1C C23C H23A 110.4 . . ?
N1C C23C H23B 110.4 . . ?
N1C C23C C24C 106.8(12) . . ?
H23A C23C H23B 108.6 . . ?
C24C C23C H23A 110.4 . . ?
C24C C23C H23B 110.4 . . ?
C23C C24C H24A 109.5 . . ?
C23C C24C H24B 109.5 . . ?
C23C C24C H24C 109.5 . . ?
H24A C24C H24B 109.5 . . ?
H24A C24C H24C 109.5 . . ?
H24B C24C H24C 109.5 . . ?
N2C C25C H25A 108.6 . . ?
N2C C25C H25B 108.6 . . ?
N2C C25C C26C 114.6(5) . . ?
H25A C25C H25B 107.6 . . ?
C26C C25C H25A 108.6 . . ?
C26C C25C H25B 108.6 . . ?
C25C C26C H26A 109.5 . . ?
C25C C26C H26B 109.5 . . ?
C25C C26C H26C 109.5 . . ?
H26A C26C H26B 109.5 . . ?
H26A C26C H26C 109.5 . . ?
H26B C26C H26C 109.5 . . ?
N2C C27C H27A 108.9 . . ?
N2C C27C H27B 108.9 . . ?
N2C C27C C28C 113.3(5) . . ?
H27A C27C H27B 107.7 . . ?
C28C C27C H27A 108.9 . . ?
C28C C27C H27B 108.9 . . ?
C27C C28C H28A 109.5 . . ?
C27C C28C H28B 109.5 . . ?
C27C C28C H28C 109.5 . . ?
H28A C28C H28B 109.5 . . ?
H28A C28C H28C 109.5 . . ?
H28B C28C H28C 109.5 . . ?
N1C C29C H29A 108.9 . . ?
N1C C29C H29B 108.9 . . ?
N1C C29C C30C 113.3(12) . . ?
H29A C29C H29B 107.7 . . ?
C30C C29C H29A 108.9 . . ?
C30C C29C H29B 108.9 . . ?
C29C C30C H30A 109.5 . . ?
C29C C30C H30B 109.5 . . ?
C29C C30C H30C 109.5 . . ?
H30A C30C H30B 109.5 . . ?
H30A C30C H30C 109.5 . . ?
H30B C30C H30C 109.5 . . ?
C2D C1D C6D 124.5(5) . . ?
O3D C1D C2D 113.7(4) . . ?
O3D C1D C6D 121.8(5) . . ?
C3D N1D C21D 121.4(5) . . ?
C3D N1D C23D 122.7(5) . . ?
C23D N1D C21D 115.7(5) . . ?
C1D C2D H2DA 120.1 . . ?
C1D C2D C3D 119.9(5) . . ?
C3D C2D H2DA 120.1 . . ?
C11D N2D C25D 120.2(6) . . ?
C11D N2D C27D 127.0(8) . . ?
C11D N2D C29D 121.6(9) . . ?
C25D N2D C29D 107.5(9) . . ?
C27D N2D C25D 111.5(7) . . ?
C20D O2D H2D 109.5 . . ?
N1D C3D C2D 121.9(5) . . ?
N1D C3D C4D 121.2(5) . . ?
C2D C3D C4D 116.9(5) . . ?
C13D O3D C1D 120.1(4) . . ?
C3D C4D H4D 119.3 . . ?
C5D C4D C3D 121.5(5) . . ?
C5D C4D H4D 119.3 . . ?
C4D C5D H5D 118.9 . . ?
C4D C5D C6D 122.2(5) . . ?
C6D C5D H5D 118.9 . . ?
C1D C6D C5D 114.2(4) . . ?
C1D C6D C7D 118.4(5) . . ?
C7D C6D C5D 127.4(4) . . ?
C6D C7D C14D 126.2(5) . . ?
C8D C7D C6D 117.2(4) . . ?
C8D C7D C14D 116.6(5) . . ?
C7D C8D C9D 123.9(5) . . ?
C7D C8D C13D 121.2(5) . . ?
C13D C8D C9D 114.9(5) . . ?
C8D C9D C20D 118.8(5) . . ?
C10D C9D C8D 122.3(5) . . ?
C10D C9D C20D 118.8(5) . . ?
O1D C10D C9D 120.4(6) . . ?
O1D C10D C11D 119.6(5) . . ?
C9D C10D C11D 120.0(5) . . ?
N2D C11D C10D 122.7(6) . . ?
N2D C11D C12D 120.9(6) . . ?
C12D C11D C10D 116.4(5) . . ?
C11D C12D H12D 119.1 . . ?
C13D C12D C11D 121.7(6) . . ?
C13D C12D H12D 119.2 . . ?
O3D C13D C8D 119.6(5) . . ?
O3D C13D C12D 115.9(5) . . ?
C12D C13D C8D 124.5(5) . . ?
C15D C14D C7D 122.9(5) . . ?
C15D C14D C19D 117.2(5) . . ?
C19D C14D C7D 119.8(5) . . ?
C14D C15D H15D 119.4 . . ?
C16D C15D C14D 121.1(5) . . ?
C16D C15D H15D 119.4 . . ?
C15D C16D H16D 119.6 . . ?
C17D C16D C15D 120.9(6) . . ?
C17D C16D H16D 119.6 . . ?
C16D C17D H17D 120.6 . . ?
C16D C17D C18D 118.7(5) . . ?
C18D C17D H17D 120.6 . . ?
C17D C18D H18D 119.4 . . ?
C19D C18D C17D 121.2(5) . . ?
C19D C18D H18D 119.4 . . ?
C14D C19D C20D 120.9(5) . . ?
C18D C19D C14D 120.5(5) . . ?
C18D C19D C20D 118.4(5) . . ?
O2D C20D C9D 121.0(6) . . ?
O2D C20D C19D 120.2(5) . . ?
C19D C20D C9D 118.8(5) . . ?
N1D C21D H21C 108.8 . . ?
N1D C21D H21D 108.8 . . ?
N1D C21D C22D 113.7(6) . . ?
H21C C21D H21D 107.7 . . ?
C22D C21D H21C 108.8 . . ?
C22D C21D H21D 108.8 . . ?
C21D C22D H22D 109.5 . . ?
C21D C22D H22E 109.5 . . ?
C21D C22D H22F 109.5 . . ?
H22D C22D H22E 109.5 . . ?
H22D C22D H22F 109.5 . . ?
H22E C22D H22F 109.5 . . ?
N1D C23D H23C 109.1 . . ?
N1D C23D H23D 109.1 . . ?
N1D C23D C24D 112.5(5) . . ?
H23C C23D H23D 107.8 . . ?
C24D C23D H23C 109.1 . . ?
C24D C23D H23D 109.1 . . ?
C23D C24D H24D 109.5 . . ?
C23D C24D H24E 109.5 . . ?
C23D C24D H24F 109.5 . . ?
H24D C24D H24E 109.5 . . ?
H24D C24D H24F 109.5 . . ?
H24E C24D H24F 109.5 . . ?
N2D C25D H25C 108.9 . . ?
N2D C25D H25D 108.9 . . ?
H25C C25D H25D 107.7 . . ?
C26D C25D N2D 113.3(6) . . ?
C26D C25D H25C 108.9 . . ?
C26D C25D H25D 108.9 . . ?
C25D C26D H26D 109.5 . . ?
C25D C26D H26E 109.5 . . ?
C25D C26D H26F 109.5 . . ?
H26D C26D H26E 109.5 . . ?
H26D C26D H26F 109.5 . . ?
H26E C26D H26F 109.5 . . ?
N2D C27D H27C 111.0 . . ?
N2D C27D H27D 111.0 . . ?
H27C C27D H27D 109.0 . . ?
C28D C27D N2D 103.7(10) . . ?
C28D C27D H27C 111.0 . . ?
C28D C27D H27D 111.0 . . ?
C27D C28D H28D 109.5 . . ?
C27D C28D H28E 109.5 . . ?
C27D C28D H28F 109.5 . . ?
H28D C28D H28E 109.5 . . ?
H28D C28D H28F 109.5 . . ?
H28E C28D H28F 109.5 . . ?
N2D C29D H29C 109.9 . . ?
N2D C29D H29D 109.9 . . ?
H29C C29D H29D 108.3 . . ?
C30D C29D N2D 108.8(14) . . ?
C30D C29D H29C 109.9 . . ?
C30D C29D H29D 109.9 . . ?
C29D C30D H30D 109.5 . . ?
C29D C30D H30E 109.5 . . ?
C29D C30D H30F 109.5 . . ?
H30D C30D H30E 109.5 . . ?
H30D C30D H30F 109.5 . . ?
H30E C30D H30F 109.5 . . ?
C2E C1E C6E 123.2(6) . . ?
O3E C1E C2E 115.3(6) . . ?
O3E C1E C6E 121.5(5) . . ?
C3E N1E C21E 119.5(8) . . ?
C3E N1E C23E 122.0(9) . . ?
C23E N1E C21E 118.3(7) . . ?
C10E O1E H1E 109.5 . . ?
C1E C2E H2E 119.6 . . ?
C1E C2E C3E 120.7(7) . . ?
C3E C2E H2E 119.6 . . ?
C11E N2E C25E 120.4(7) . . ?
C11E N2E C27E 125.6(7) . . ?
C25E N2E C27E 113.3(6) . . ?
N1E C3E C2E 122.2(8) . . ?
N1E C3E C4E 120.2(8) . . ?
C2E C3E C4E 117.5(6) . . ?
C13E O3E C1E 120.5(5) . . ?
C3E C4E H4E 119.7 . . ?
C5E C4E C3E 120.7(8) . . ?
C5E C4E H4E 119.7 . . ?
C4E C5E H5E 118.4 . . ?
C4E C5E C6E 123.3(7) . . ?
C6E C5E H5E 118.4 . . ?
C5E C6E C1E 114.2(5) . . ?
C5E C6E C7E 127.2(6) . . ?
C7E C6E C1E 118.6(5) . . ?
C6E C7E C14E 124.7(5) . . ?
C8E C7E C6E 116.7(5) . . ?
C8E C7E C14E 118.7(5) . . ?
C7E C8E C9E 123.0(5) . . ?
C13E C8E C7E 121.9(5) . . ?
C13E C8E C9E 115.0(5) . . ?
C10E C9E C8E 122.8(5) . . ?
C10E C9E C20E 118.9(5) . . ?
C20E C9E C8E 118.3(5) . . ?
O1E C10E C9E 121.9(6) . . ?
O1E C10E C11E 118.2(6) . . ?
C9E C10E C11E 119.9(6) . . ?
N2E C11E C10E 122.8(7) . . ?
N2E C11E C12E 121.8(6) . . ?
C12E C11E C10E 115.4(5) . . ?
C11E C12E H12E 118.7 . . ?
C13E C12E C11E 122.7(5) . . ?
C13E C12E H12E 118.7 . . ?
O3E C13E C8E 119.8(5) . . ?
O3E C13E C12E 116.2(5) . . ?
C12E C13E C8E 123.9(6) . . ?
C15E C14E C7E 123.5(5) . . ?
C15E C14E C19E 118.0(5) . . ?
C19E C14E C7E 118.5(5) . . ?
C14E C15E H15E 120.0 . . ?
C16E C15E C14E 120.0(6) . . ?
C16E C15E H15E 120.0 . . ?
C15E C16E H16E 119.4 . . ?
C17E C16E C15E 121.2(6) . . ?
C17E C16E H16E 119.4 . . ?
C16E C17E H17E 120.2 . . ?
C16E C17E C18E 119.6(5) . . ?
C18E C17E H17E 120.2 . . ?
C17E C18E H18E 119.8 . . ?
C19E C18E C17E 120.5(6) . . ?
C19E C18E H18E 119.8 . . ?
C14E C19E C20E 120.0(5) . . ?
C18E C19E C14E 120.3(6) . . ?
C18E C19E C20E 119.6(5) . . ?
O2E C20E C9E 120.8(6) . . ?
O2E C20E C19E 119.0(5) . . ?
C9E C20E C19E 120.2(5) . . ?
N1E C21E H21K 109.1 . . ?
N1E C21E H21L 109.1 . . ?
H21K C21E H21L 107.8 . . ?
C22E C21E N1E 112.5(8) . . ?
C22E C21E H21K 109.1 . . ?
C22E C21E H21L 109.1 . . ?
C21E C22E H22P 109.5 . . ?
C21E C22E H22Q 109.5 . . ?
C21E C22E H22R 109.5 . . ?
H22P C22E H22Q 109.5 . . ?
H22P C22E H22R 109.5 . . ?
H22Q C22E H22R 109.5 . . ?
N1E C23E H23K 108.9 . . ?
N1E C23E H23L 108.9 . . ?
H23K C23E H23L 107.7 . . ?
C24E C23E N1E 113.2(15) . . ?
C24E C23E H23K 108.9 . . ?
C24E C23E H23L 108.9 . . ?
C23E C24E H24P 109.5 . . ?
C23E C24E H24Q 109.5 . . ?
C23E C24E H24R 109.5 . . ?
H24P C24E H24Q 109.5 . . ?
H24P C24E H24R 109.5 . . ?
H24Q C24E H24R 109.5 . . ?
N2E C25E H25K 109.1 . . ?
N2E C25E H25L 109.1 . . ?
N2E C25E C26E 112.4(7) . . ?
H25K C25E H25L 107.9 . . ?
C26E C25E H25K 109.1 . . ?
C26E C25E H25L 109.1 . . ?
C25E C26E H26P 109.5 . . ?
C25E C26E H26Q 109.5 . . ?
C25E C26E H26R 109.5 . . ?
H26P C26E H26Q 109.5 . . ?
H26P C26E H26R 109.5 . . ?
H26Q C26E H26R 109.5 . . ?
N2E C27E H27K 108.9 . . ?
N2E C27E H27L 108.9 . . ?
N2E C27E C28E 113.5(7) . . ?
H27K C27E H27L 107.7 . . ?
C28E C27E H27K 108.9 . . ?
C28E C27E H27L 108.9 . . ?
C27E C28E H28P 109.5 . . ?
C27E C28E H28Q 109.5 . . ?
C27E C28E H28R 109.5 . . ?
H28P C28E H28Q 109.5 . . ?
H28P C28E H28R 109.5 . . ?
H28Q C28E H28R 109.5 . . ?
C2F C1F C6F 123.6(6) . . ?
O3F C1F C2F 115.3(5) . . ?
O3F C1F C6F 121.0(5) . . ?
C3F N1F C21F 120.2(8) . . ?
C3F N1F C23F 121.6(7) . . ?
C23F N1F C21F 117.5(6) . . ?
C1F C2F H2FA 119.6 . . ?
C1F C2F C3F 120.9(6) . . ?
C3F C2F H2FA 119.6 . . ?
C11F N2F C25F 118.3(7) . . ?
C11F N2F C27F 126.4(7) . . ?
C27F N2F C25F 115.3(6) . . ?
C20F O2F H2F 109.5 . . ?
N1F C3F C2F 122.1(7) . . ?
N1F C3F C4F 120.7(7) . . ?
C2F C3F C4F 117.2(5) . . ?
C13F O3F C1F 120.9(4) . . ?
C3F C4F H4F 119.3 . . ?
C5F C4F C3F 121.4(6) . . ?
C5F C4F H4F 119.3 . . ?
C4F C5F H5F 118.4 . . ?
C4F C5F C6F 123.3(6) . . ?
C6F C5F H5F 118.4 . . ?
C5F C6F C1F 113.4(5) . . ?
C5F C6F C7F 128.1(5) . . ?
C7F C6F C1F 118.4(5) . . ?
C6F C7F C14F 125.1(5) . . ?
C8F C7F C6F 117.5(5) . . ?
C8F C7F C14F 117.4(5) . . ?
C7F C8F C9F 123.3(5) . . ?
C7F C8F C13F 120.7(5) . . ?
C9F C8F C13F 116.0(5) . . ?
C8F C9F C10F 122.6(5) . . ?
C8F C9F C20F 119.8(5) . . ?
C10F C9F C20F 117.4(5) . . ?
O1F C10F C9F 119.6(5) . . ?
O1F C10F C11F 121.6(5) . . ?
C9F C10F C11F 118.8(5) . . ?
N2F C11F C10F 121.4(7) . . ?
N2F C11F C12F 121.5(6) . . ?
C12F C11F C10F 117.0(5) . . ?
C11F C12F H12F 118.7 . . ?
C11F C12F C13F 122.7(6) . . ?
C13F C12F H12F 118.7 . . ?
O3F C13F C8F 120.2(5) . . ?
O3F C13F C12F 116.9(5) . . ?
C12F C13F C8F 122.8(6) . . ?
C15F C14F C7F 124.1(4) . . ?
C15F C14F C19F 116.3(4) . . ?
C19F C14F C7F 119.6(5) . . ?
C14F C15F H15F 119.0 . . ?
C14F C15F C16F 122.0(5) . . ?
C16F C15F H15F 119.0 . . ?
C15F C16F H16F 119.5 . . ?
C17F C16F C15F 121.0(5) . . ?
C17F C16F H16F 119.5 . . ?
C16F C17F H17F 120.8 . . ?
C16F C17F C18F 118.5(5) . . ?
C18F C17F H17F 120.8 . . ?
C17F C18F H18F 119.7 . . ?
C17F C18F C19F 120.6(5) . . ?
C19F C18F H18F 119.7 . . ?
C14F C19F C20F 120.4(5) . . ?
C18F C19F C14F 121.1(5) . . ?
C18F C19F C20F 118.4(5) . . ?
O2F C20F C9F 123.0(5) . . ?
O2F C20F C19F 118.9(5) . . ?
C9F C20F C19F 118.1(5) . . ?
N1F C21F H21E 109.1 . . ?
N1F C21F H21F 109.1 . . ?
N1F C21F C22F 112.6(8) . . ?
H21E C21F H21F 107.8 . . ?
C22F C21F H21E 109.1 . . ?
C22F C21F H21F 109.1 . . ?
C21F C22F H22G 109.5 . . ?
C21F C22F H22H 109.5 . . ?
C21F C22F H22I 109.5 . . ?
H22G C22F H22H 109.5 . . ?
H22G C22F H22I 109.5 . . ?
H22H C22F H22I 109.5 . . ?
N1F C23F H23E 108.7 . . ?
N1F C23F H23F 108.7 . . ?
N1F C23F C24F 114.1(11) . . ?
H23E C23F H23F 107.6 . . ?
C24F C23F H23E 108.7 . . ?
C24F C23F H23F 108.7 . . ?
C23F C24F H24G 109.5 . . ?
C23F C24F H24H 109.5 . . ?
C23F C24F H24I 109.5 . . ?
H24G C24F H24H 109.5 . . ?
H24G C24F H24I 109.5 . . ?
H24H C24F H24I 109.5 . . ?
N2F C25F H25E 109.6 . . ?
N2F C25F H25F 109.6 . . ?
N2F C25F C26F 110.2(6) . . ?
H25E C25F H25F 108.1 . . ?
C26F C25F H25E 109.6 . . ?
C26F C25F H25F 109.6 . . ?
C25F C26F H26G 109.5 . . ?
C25F C26F H26H 109.5 . . ?
C25F C26F H26I 109.5 . . ?
H26G C26F H26H 109.5 . . ?
H26G C26F H26I 109.5 . . ?
H26H C26F H26I 109.5 . . ?
N2F C27F H27E 109.2 . . ?
N2F C27F H27F 109.2 . . ?
N2F C27F C28F 111.9(7) . . ?
H27E C27F H27F 107.9 . . ?
C28F C27F H27E 109.2 . . ?
C28F C27F H27F 109.2 . . ?
C27F C28F H28G 109.5 . . ?
C27F C28F H28H 109.5 . . ?
C27F C28F H28I 109.5 . . ?
H28G C28F H28H 109.5 . . ?
H28G C28F H28I 109.5 . . ?
H28H C28F H28I 109.5 . . ?

loop_
_geom_bond_atom_site_label_1
_geom_bond_atom_site_label_2
_geom_bond_distance
_geom_bond_site_symmetry_2
_geom_bond_publ_flag
F1 C1 1.326(11) . ?
O1 C2 1.207(10) . ?
C2 C1 1.522(12) . ?
F2 C1 1.353(11) . ?
O2 C2 1.222(11) . ?
F3 C1 1.319(10) . ?
O3 C4 1.200(8) . ?
C4 C3 1.503(12) . ?
F4 C3 1.387(12) . ?
O4 C4 1.244(8) . ?
F5 C3 1.287(11) . ?
O5 C6 1.277(8) . ?
C6 C5 1.541(8) . ?
F6 C3 1.272(9) . ?
O6 C6 1.217(8) . ?
C7 C8 1.540(8) . ?
F7 C5 1.301(7) . ?
O7 C8 1.213(8) . ?
F8 C5 1.316(7) . ?
O8 C8 1.285(8) . ?
C9 C10 1.550(17) . ?
F9 C5 1.326(8) . ?
O9 C9 1.226(13) . ?
F10 C7 1.358(7) . ?
O10 C9 1.220(13) . ?
F11 C7 1.318(9) . ?
O11 C12 1.219(9) . ?
C12 C11 1.558(10) . ?
F12 C7 1.342(8) . ?
O12 C12 1.234(9) . ?
C13 C14 1.535(12) . ?
F13 C10 1.370(13) . ?
O13 C14 1.208(9) . ?
F14 C10 1.337(13) . ?
O14 C14 1.216(9) . ?
O14 H14 0.8400 . ?
F15 C10 1.393(14) . ?
C16 C15 1.521(10) . ?
C16 O15 1.204(9) . ?
F16 C11 1.286(9) . ?
O16 C16 1.206(8) . ?
O16 H16 0.8400 . ?
C17 F26 1.315(9) . ?
F17 C11 1.273(10) . ?
O17 C18 1.206(8) . ?
C18 C17 1.536(8) . ?
F18 C11 1.288(9) . ?
O18 C18 1.284(8) . ?
O18 H18 0.8400 . ?
F19 C13 1.258(10) . ?
O19 C20 1.213(8) . ?
C20 C19 1.577(9) . ?
F20 C13 1.289(10) . ?
O20 C20 1.277(8) . ?
O20 H20 0.8400 . ?
F21 C13 1.390(12) . ?
O21 C22 1.153(11) . ?
C22 C21 1.511(15) . ?
F22 C15 1.342(10) . ?
O22 C22 1.229(11) . ?
O22 H22 0.8400 . ?
F23 C15 1.362(9) . ?
O23 C24 1.222(11) . ?
C24 C23 1.554(10) . ?
F24 C15 1.301(10) . ?
O24 C24 1.234(11) . ?
O24 H24 0.8400 . ?
F25 C17 1.308(7) . ?
F27 C17 1.325(8) . ?
F28 C19 1.334(8) . ?
F29 C19 1.349(9) . ?
F30 C19 1.330(8) . ?
F31 C21 1.337(12) . ?
F32 C21 1.355(11) . ?
F33 C21 1.310(11) . ?
F34 C23 1.318(10) . ?
F35 C23 1.320(12) . ?
F36 C23 1.299(10) . ?
C1' F1' 1.322(16) . ?
C1' C2' 1.53(2) . ?
C1' F2' 1.332(17) . ?
C2' O1' 1.203(17) . ?
C2' O2' 1.205(17) . ?
F3' C1' 1.304(17) . ?
C9' C10' 1.55(3) . ?
C9' F14' 1.392(19) . ?
C9' F15' 1.363(19) . ?
C10' O9' 1.25(2) . ?
O10' C10' 1.27(2) . ?
F13' C9' 1.365(19) . ?
N1A C3A 1.358(7) . ?
N1A C21A 1.458(10) . ?
N1A C23A 1.492(10) . ?
O1A C10A 1.313(6) . ?
C2A C1A 1.374(7) . ?
C2A H2AA 0.9500 . ?
C2A C3A 1.402(9) . ?
N2A C11A 1.342(7) . ?
N2A C25A 1.474(8) . ?
N2A C27A 1.478(8) . ?
O2A H2A 0.8400 . ?
O2A C20A 1.256(6) . ?
C3A C4A 1.432(9) . ?
O3A C1A 1.376(6) . ?
O3A C13A 1.348(6) . ?
C4A H4A 0.9500 . ?
C5A C4A 1.355(8) . ?
C5A H5A 0.9500 . ?
C6A C1A 1.410(7) . ?
C6A C5A 1.422(7) . ?
C7A C6A 1.428(6) . ?
C8A C7A 1.402(7) . ?
C9A C8A 1.426(7) . ?
C9A C10A 1.401(7) . ?
C11A C10A 1.468(7) . ?
C11A C12A 1.398(8) . ?
C12A H12A 0.9500 . ?
C13A C8A 1.410(6) . ?
C13A C12A 1.386(7) . ?
C14A C7A 1.485(6) . ?
C15A C14A 1.405(7) . ?
C15A H15A 0.9500 . ?
C15A C16A 1.373(8) . ?
C16A H16A 0.9500 . ?
C16A C17A 1.389(9) . ?
C17A H17A 0.9500 . ?
C18A C17A 1.378(9) . ?
C18A H18A 0.9500 . ?
C19A C14A 1.399(7) . ?
C19A C18A 1.417(7) . ?
C20A C9A 1.447(7) . ?
C20A C19A 1.448(7) . ?
C21A H21G 0.9900 . ?
C21A H21H 0.9900 . ?
C21A C22A 1.541(12) . ?
C22A H22J 0.9800 . ?
C22A H22K 0.9800 . ?
C22A H22L 0.9800 . ?
C23A H23G 0.9900 . ?
C23A H23H 0.9900 . ?
C23A C24A 1.500(12) . ?
C24A H24J 0.9800 . ?
C24A H24K 0.9800 . ?
C24A H24L 0.9800 . ?
C25A H25G 0.9900 . ?
C25A H25H 0.9900 . ?
C25A C26A 1.492(10) . ?
C26A H26J 0.9800 . ?
C26A H26K 0.9800 . ?
C26A H26L 0.9800 . ?
C27A H27G 0.9900 . ?
C27A H27H 0.9900 . ?
C27A C28A 1.518(10) . ?
C28A H28J 0.9800 . ?
C28A H28K 0.9800 . ?
C28A H28L 0.9800 . ?
C1B C2B 1.369(7) . ?
C1B C6B 1.433(6) . ?
N1B C3B 1.354(6) . ?
N1B C21B 1.466(7) . ?
N1B C23B 1.465(7) . ?
O1B H1B 0.8400 . ?
O1B C10B 1.304(6) . ?
C2B H2B 0.9500 . ?
C2B C3B 1.410(7) . ?
N2B C11B 1.347(7) . ?
N2B C25B 1.473(8) . ?
N2B C27B 1.478(8) . ?
O2B C20B 1.285(6) . ?
O3B C1B 1.357(6) . ?
O3B C13B 1.351(6) . ?
C4B C3B 1.438(7) . ?
C4B H4B 0.9500 . ?
C5B C4B 1.358(7) . ?
C5B H5B 0.9500 . ?
C5B C6B 1.428(7) . ?
C6B C7B 1.424(6) . ?
C7B C8B 1.408(7) . ?
C9B C8B 1.435(7) . ?
C9B C10B 1.419(7) . ?
C9B C20B 1.421(7) . ?
C10B C11B 1.457(8) . ?
C11B C12B 1.403(7) . ?
C12B H12B 0.9500 . ?
C13B C8B 1.402(7) . ?
C13B C12B 1.384(7) . ?
C14B C7B 1.460(6) . ?
C14B C15B 1.408(7) . ?
C15B H15B 0.9500 . ?
C16B C15B 1.380(7) . ?
C16B H16B 0.9500 . ?
C16B C17B 1.385(8) . ?
C17B H17B 0.9500 . ?
C18B C17B 1.369(8) . ?
C18B H18B 0.9500 . ?
C19B C14B 1.434(7) . ?
C19B C18B 1.405(7) . ?
C19B C20B 1.460(7) . ?
C21B H21I 0.9900 . ?
C21B H21J 0.9900 . ?
C21B C22B 1.515(10) . ?
C22B H22M 0.9800 . ?
C22B H22N 0.9800 . ?
C22B H22O 0.9800 . ?
C23B H23I 0.9900 . ?
C23B H23J 0.9900 . ?
C24B C23B 1.538(8) . ?
C24B H24M 0.9800 . ?
C24B H24N 0.9800 . ?
C24B H24O 0.9800 . ?
C25B H25I 0.9900 . ?
C25B H25J 0.9900 . ?
C25B C26B 1.502(10) . ?
C26B H26M 0.9800 . ?
C26B H26N 0.9800 . ?
C26B H26O 0.9800 . ?
C27B H27I 0.9900 . ?
C27B H27J 0.9900 . ?
C27B C28B 1.509(9) . ?
C28B H28M 0.9800 . ?
C28B H28N 0.9800 . ?
C28B H28O 0.9800 . ?
C1C C2C 1.376(7) . ?
N1C C3C 1.356(7) . ?
N1C C21C 1.490(9) . ?
N1C C23C 1.449(13) . ?
N1C C29C 1.454(12) . ?
O1C C10C 1.303(6) . ?
C2C H2CA 0.9500 . ?
N2C C25C 1.472(8) . ?
N2C C27C 1.476(8) . ?
O2C H2C 0.8400 . ?
O2C C20C 1.288(6) . ?
C3C C2C 1.384(8) . ?
O3C C1C 1.371(6) . ?
O3C C13C 1.349(6) . ?
C4C C3C 1.430(8) . ?
C4C H4C 0.9500 . ?
C5C C4C 1.372(7) . ?
C5C H5C 0.9500 . ?
C5C C6C 1.411(7) . ?
C6C C1C 1.420(7) . ?
C6C C7C 1.434(6) . ?
C7C C14C 1.477(6) . ?
C8C C7C 1.400(7) . ?
C9C C8C 1.422(6) . ?
C9C C10C 1.401(7) . ?
C9C C20C 1.430(7) . ?
C11C N2C 1.355(7) . ?
C11C C10C 1.492(7) . ?
C11C C12C 1.394(8) . ?
C12C H12C 0.9500 . ?
C13C C8C 1.415(6) . ?
C13C C12C 1.384(7) . ?
C14C C19C 1.415(7) . ?
C15C C14C 1.399(6) . ?
C15C H15C 0.9500 . ?
C15C C16C 1.390(7) . ?
C16C H16C 0.9500 . ?
C16C C17C 1.390(8) . ?
C17C H17C 0.9500 . ?
C18C C17C 1.358(8) . ?
C18C H18C 0.9500 . ?
C18C C19C 1.421(7) . ?
C20C C19C 1.444(7) . ?
C21C H21A 0.9900 . ?
C21C H21B 0.9900 . ?
C21C C22C 1.511(11) . ?
C22C H22A 0.9800 . ?
C22C H22B 0.9800 . ?
C22C H22C 0.9800 . ?
C23C H23A 0.9900 . ?
C23C H23B 0.9900 . ?
C23C C24C 1.562(17) . ?
C24C H24A 0.9800 . ?
C24C H24B 0.9800 . ?
C24C H24C 0.9800 . ?
C25C H25A 0.9900 . ?
C25C H25B 0.9900 . ?
C25C C26C 1.494(10) . ?
C26C H26A 0.9800 . ?
C26C H26B 0.9800 . ?
C26C H26C 0.9800 . ?
C27C H27A 0.9900 . ?
C27C H27B 0.9900 . ?
C27C C28C 1.516(10) . ?
C28C H28A 0.9800 . ?
C28C H28B 0.9800 . ?
C28C H28C 0.9800 . ?
C29C H29A 0.9900 . ?
C29C H29B 0.9900 . ?
C30C C29C 1.562(17) . ?
C30C H30A 0.9800 . ?
C30C H30B 0.9800 . ?
C30C H30C 0.9800 . ?
C1D C2D 1.381(7) . ?
N1D C3D 1.340(7) . ?
N1D C21D 1.473(8) . ?
N1D C23D 1.462(8) . ?
O1D C10D 1.315(7) . ?
C2D H2DA 0.9500 . ?
C2D C3D 1.398(8) . ?
N2D C11D 1.348(8) . ?
N2D C25D 1.501(11) . ?
N2D C27D 1.500(14) . ?
N2D C29D 1.599(17) . ?
O2D H2D 0.8400 . ?
O2D C20D 1.274(7) . ?
O3D C1D 1.363(6) . ?
O3D C13D 1.357(7) . ?
C4D C3D 1.440(7) . ?
C4D H4D 0.9500 . ?
C4D C5D 1.363(7) . ?
C5D H5D 0.9500 . ?
C6D C1D 1.413(7) . ?
C6D C5D 1.430(7) . ?
C7D C6D 1.423(7) . ?
C7D C8D 1.405(7) . ?
C7D C14D 1.477(7) . ?
C8D C9D 1.424(8) . ?
C8D C13D 1.413(8) . ?
C9D C10D 1.405(8) . ?
C10D C11D 1.475(9) . ?
C12D C11D 1.386(9) . ?
C12D H12D 0.9500 . ?
C13D C12D 1.376(8) . ?
C14D C15D 1.402(7) . ?
C14D C19D 1.424(7) . ?
C15D H15D 0.9500 . ?
C15D C16D 1.397(7) . ?
C16D H16D 0.9500 . ?
C16D C17D 1.378(9) . ?
C17D H17D 0.9500 . ?
C18D C17D 1.400(10) . ?
C18D H18D 0.9500 . ?
C19D C18D 1.380(8) . ?
C20D C9D 1.446(8) . ?
C20D C19D 1.442(8) . ?
C21D H21C 0.9900 . ?
C21D H21D 0.9900 . ?
C21D C22D 1.519(11) . ?
C22D H22D 0.9800 . ?
C22D H22E 0.9800 . ?
C22D H22F 0.9800 . ?
C23D H23C 0.9900 . ?
C23D H23D 0.9900 . ?
C23D C24D 1.489(10) . ?
C24D H24D 0.9800 . ?
C24D H24E 0.9800 . ?
C24D H24F 0.9800 . ?
C25D H25C 0.9900 . ?
C25D H25D 0.9900 . ?
C25D C26D 1.490(14) . ?
C26D H26D 0.9800 . ?
C26D H26E 0.9800 . ?
C26D H26F 0.9800 . ?
C27D H27C 0.9900 . ?
C27D H27D 0.9900 . ?
C27D C28D 1.497(17) . ?
C28D H28D 0.9800 . ?
C28D H28E 0.9800 . ?
C28D H28F 0.9800 . ?
C29D H29C 0.9900 . ?
C29D H29D 0.9900 . ?
C29D C30D 1.49(2) . ?
C30D H30D 0.9800 . ?
C30D H30E 0.9800 . ?
C30D H30F 0.9800 . ?
C1E C2E 1.382(9) . ?
C1E C6E 1.424(9) . ?
N1E C3E 1.358(9) . ?
N1E C21E 1.508(13) . ?
N1E C23E 1.481(17) . ?
O1E H1E 0.8400 . ?
C2E H2E 0.9500 . ?
C2E C3E 1.385(11) . ?
N2E C11E 1.354(8) . ?
N2E C25E 1.455(10) . ?
N2E C27E 1.480(12) . ?
O2E C20E 1.258(7) . ?
O3E C1E 1.357(8) . ?
O3E C13E 1.355(8) . ?
C4E C3E 1.436(12) . ?
C4E H4E 0.9500 . ?
C5E C4E 1.358(9) . ?
C5E H5E 0.9500 . ?
C6E C5E 1.421(9) . ?
C7E C6E 1.421(8) . ?
C7E C8E 1.406(8) . ?
C7E C14E 1.481(8) . ?
C8E C9E 1.430(8) . ?
C8E C13E 1.397(8) . ?
C9E C10E 1.390(9) . ?
C9E C20E 1.422(8) . ?
C10E O1E 1.290(8) . ?
C10E C11E 1.474(9) . ?
C12E C11E 1.397(10) . ?
C12E H12E 0.9500 . ?
C13E C12E 1.368(9) . ?
C14E C15E 1.395(8) . ?
C14E C19E 1.422(8) . ?
C15E H15E 0.9500 . ?
C16E C15E 1.392(9) . ?
C16E H16E 0.9500 . ?
C17E C16E 1.362(10) . ?
C17E H17E 0.9500 . ?
C17E C18E 1.392(10) . ?
C18E H18E 0.9500 . ?
C19E C18E 1.372(8) . ?
C19E C20E 1.478(9) . ?
C21E H21K 0.9900 . ?
C21E H21L 0.9900 . ?
C22E C21E 1.507(15) . ?
C22E H22P 0.9800 . ?
C22E H22Q 0.9800 . ?
C22E H22R 0.9800 . ?
C23E H23K 0.9900 . ?
C23E H23L 0.9900 . ?
C23E C24E 1.42(2) . ?
C24E H24P 0.9800 . ?
C24E H24Q 0.9800 . ?
C24E H24R 0.9800 . ?
C25E H25K 0.9900 . ?
C25E H25L 0.9900 . ?
C25E C26E 1.564(12) . ?
C26E H26P 0.9800 . ?
C26E H26Q 0.9800 . ?
C26E H26R 0.9800 . ?
C27E H27K 0.9900 . ?
C27E H27L 0.9900 . ?
C28E C27E 1.540(15) . ?
C28E H28P 0.9800 . ?
C28E H28Q 0.9800 . ?
C28E H28R 0.9800 . ?
C1F C2F 1.370(8) . ?
N1F C3F 1.370(8) . ?
N1F C21F 1.481(12) . ?
N1F C23F 1.456(13) . ?
O1F C10F 1.292(8) . ?
C2F H2FA 0.9500 . ?
C2F C3F 1.397(11) . ?
N2F C11F 1.347(8) . ?
N2F C25F 1.500(10) . ?
N2F C27F 1.442(12) . ?
O2F H2F 0.8400 . ?
O2F C20F 1.263(7) . ?
C3F C4F 1.412(10) . ?
O3F C1F 1.353(8) . ?
O3F C13F 1.349(7) . ?
C4F H4F 0.9500 . ?
C5F C4F 1.368(8) . ?
C5F H5F 0.9500 . ?
C6F C1F 1.435(7) . ?
C6F C5F 1.418(8) . ?
C7F C6F 1.426(7) . ?
C7F C8F 1.406(8) . ?
C8F C9F 1.409(7) . ?
C8F C13F 1.416(7) . ?
C9F C10F 1.424(8) . ?
C10F C11F 1.474(9) . ?
C12F C11F 1.376(10) . ?
C12F H12F 0.9500 . ?
C13F C12F 1.386(9) . ?
C14F C7F 1.465(7) . ?
C14F C15F 1.385(7) . ?
C15F H15F 0.9500 . ?
C16F C15F 1.387(7) . ?
C16F H16F 0.9500 . ?
C17F C16F 1.378(8) . ?
C17F H17F 0.9500 . ?
C17F C18F 1.389(9) . ?
C18F H18F 0.9500 . ?
C19F C14F 1.420(7) . ?
C19F C18F 1.389(7) . ?
C19F C20F 1.470(8) . ?
C20F C9F 1.431(8) . ?
C21F H21E 0.9900 . ?
C21F H21F 0.9900 . ?
C21F C22F 1.507(15) . ?
C22F H22G 0.9800 . ?
C22F H22H 0.9800 . ?
C22F H22I 0.9800 . ?
C23F H23E 0.9900 . ?
C23F H23F 0.9900 . ?
C23F C24F 1.522(19) . ?
C24F H24G 0.9800 . ?
C24F H24H 0.9800 . ?
C24F H24I 0.9800 . ?
C25F H25E 0.9900 . ?
C25F H25F 0.9900 . ?
C25F C26F 1.559(12) . ?
C26F H26G 0.9800 . ?
C26F H26H 0.9800 . ?
C26F H26I 0.9800 . ?
C27F H27E 0.9900 . ?
C27F H27F 0.9900 . ?
C27F C28F 1.545(12) . ?
C28F H28G 0.9800 . ?
C28F H28H 0.9800 . ?
C28F H28I 0.9800 . ?

loop_
_geom_hbond_atom_site_label_D
_geom_hbond_atom_site_label_H
_geom_hbond_atom_site_label_A
_geom_hbond_distance_DH
_geom_hbond_distance_HA
_geom_hbond_distance_DA
_geom_hbond_angle_DHA
_geom_hbond_site_symmetry_A
_geom_hbond_publ_flag
O16 H16 O4 0.84 1.80 2.456(7) 133.1 . yes
O18 H18 O5 0.84 1.60 2.442(5) 174.4 1_655 yes
O20 H20 O8 0.84 1.61 2.450(5) 173.7 . yes
O24 H24 O12 0.84 1.72 2.455(7) 144.7 . yes
O2A H2A O1A 0.84 1.69 2.446(6) 148.7 . yes
O1B H1B O2B 0.84 1.72 2.448(6) 143.0 . yes
O2C H2C O1C 0.84 1.68 2.419(5) 145.4 . yes
O2D H2D O1D 0.84 1.69 2.461(7) 150.8 . yes
O1E H1E O2E 0.84 1.82 2.460(7) 132.2 . yes
O2F H2F O1F 0.84 1.88 2.438(7) 123.1 . yes

loop_
_geom_torsion_atom_site_label_1
_geom_torsion_atom_site_label_2
_geom_torsion_atom_site_label_3
_geom_torsion_atom_site_label_4
_geom_torsion
_geom_torsion_site_symmetry_1
_geom_torsion_site_symmetry_2
_geom_torsion_site_symmetry_3
_geom_torsion_site_symmetry_4
_geom_torsion_publ_flag
O1 C2 C1 F1 178.9(10) . . . . ?
O1 C2 C1 F2 -64.9(12) . . . . ?
O1 C2 C1 F3 59.7(13) . . . . ?
O2 C2 C1 F1 1.4(15) . . . . ?
O2 C2 C1 F2 117.6(12) . . . . ?
O2 C2 C1 F3 -117.8(13) . . . . ?
O3 C4 C3 F4 107.2(11) . . . . ?
O3 C4 C3 F5 -142.7(10) . . . . ?
O3 C4 C3 F6 -3.5(15) . . . . ?
O4 C4 C3 F4 -72.2(11) . . . . ?
O4 C4 C3 F5 37.9(13) . . . . ?
O4 C4 C3 F6 177.1(10) . . . . ?
O5 C6 C5 F7 -76.2(7) . . . . ?
O5 C6 C5 F8 42.0(7) . . . . ?
O5 C6 C5 F9 161.0(5) . . . . ?
O6 C6 C5 F7 103.4(7) . . . . ?
O6 C6 C5 F8 -138.3(6) . . . . ?
O6 C6 C5 F9 -19.4(7) . . . . ?
O9 C9 C10 F13 19.6(18) . . . . ?
O9 C9 C10 F14 131.4(15) . . . . ?
O9 C9 C10 F15 -99.4(16) . . . . ?
F10 C7 C8 O7 -90.9(7) . . . . ?
F10 C7 C8 O8 86.3(7) . . . . ?
O10 C9 C10 F13 -165.2(14) . . . . ?
O10 C9 C10 F14 -53.5(18) . . . . ?
O10 C9 C10 F15 75.7(17) . . . . ?
F11 C7 C8 O7 28.0(7) . . . . ?
F11 C7 C8 O8 -154.8(5) . . . . ?
O11 C12 C11 F16 -102.7(10) . . . . ?
O11 C12 C11 F17 16.9(11) . . . . ?
O11 C12 C11 F18 136.8(8) . . . . ?
F12 C7 C8 O7 152.2(5) . . . . ?
F12 C7 C8 O8 -30.7(7) . . . . ?
O12 C12 C11 F16 75.6(10) . . . . ?
O12 C12 C11 F17 -164.9(8) . . . . ?
O12 C12 C11 F18 -45.0(9) . . . . ?
O15 C16 C15 F22 161.3(8) . . . . ?
O15 C16 C15 F23 -81.6(10) . . . . ?
O15 C16 C15 F24 36.1(10) . . . . ?
O16 C16 C15 F22 -20.6(11) . . . . ?
O16 C16 C15 F23 96.5(8) . . . . ?
O16 C16 C15 F24 -145.8(8) . . . . ?
O17 C18 C17 F25 33.3(8) . . . . ?
O17 C18 C17 F26 154.8(6) . . . . ?
O17 C18 C17 F27 -86.4(7) . . . . ?
O18 C18 C17 F25 -147.1(6) . . . . ?
O18 C18 C17 F26 -25.6(7) . . . . ?
O18 C18 C17 F27 93.1(7) . . . . ?
F19 C13 C14 O13 51.3(12) . . . . ?
F19 C13 C14 O14 -127.7(9) . . . . ?
O19 C20 C19 F28 -154.5(6) . . . . ?
O19 C20 C19 F29 -32.2(8) . . . . ?
O19 C20 C19 F30 86.0(7) . . . . ?
F20 C13 C14 O13 -178.6(8) . . . . ?
F20 C13 C14 O14 2.4(11) . . . . ?
O20 C20 C19 F28 30.3(7) . . . . ?
O20 C20 C19 F29 152.6(5) . . . . ?
O20 C20 C19 F30 -89.2(7) . . . . ?
F21 C13 C14 O13 -60.6(9) . . . . ?
F21 C13 C14 O14 120.5(8) . . . . ?
O21 C22 C21 F31 -158.7(12) . . . . ?
O21 C22 C21 F32 -35.3(15) . . . . ?
O21 C22 C21 F33 82.0(14) . . . . ?
O22 C22 C21 F31 34.0(17) . . . . ?
O22 C22 C21 F32 157.4(13) . . . . ?
O22 C22 C21 F33 -85.3(16) . . . . ?
O23 C24 C23 F34 -34.1(10) . . . . ?
O23 C24 C23 F35 -151.8(8) . . . . ?
O23 C24 C23 F36 85.3(10) . . . . ?
O24 C24 C23 F34 147.8(8) . . . . ?
O24 C24 C23 F35 30.1(9) . . . . ?
O24 C24 C23 F36 -92.7(11) . . . . ?
F1' C1' C2' O1' -105(2) . . . . ?
F1' C1' C2' O2' 77(3) . . . . ?
F2' C1' C2' O1' 14(3) . . . . ?
F2' C1' C2' O2' -163(3) . . . . ?
F3' C1' C2' O1' 127(2) . . . . ?
F3' C1' C2' O2' -51(3) . . . . ?
F13' C9' C10' O9' -7(4) . . . . ?
F13' C9' C10' O10' -134(3) . . . . ?
F14' C9' C10' O9' 112(4) . . . . ?
F14' C9' C10' O10' -14(3) . . . . ?
F15' C9' C10' O9' -121(4) . . . . ?
F15' C9' C10' O10' 113(3) . . . . ?
C1A C2A C3A N1A -179.6(5) . . . . ?
C1A C2A C3A C4A 4.0(8) . . . . ?
C1A O3A C13A C8A 6.8(6) . . . . ?
C1A O3A C13A C12A -175.4(4) . . . . ?
C1A C6A C5A C4A 6.0(7) . . . . ?
N1A C3A C4A C5A 178.4(5) . . . . ?
C2A C3A C4A C5A -5.2(8) . . . . ?
N2A C11A C10A O1A 4.7(8) . . . . ?
N2A C11A C10A C9A -177.3(5) . . . . ?
N2A C11A C12A C13A 179.0(5) . . . . ?
O2A C20A C9A C8A -177.3(4) . . . . ?
O2A C20A C9A C10A 0.7(7) . . . . ?
O2A C20A C19A C14A -178.2(5) . . . . ?
O2A C20A C19A C18A -2.2(7) . . . . ?
C3A N1A C21A C22A 79.4(8) . . . . ?
C3A N1A C23A C24A -77.6(9) . . . . ?
C3A C2A C1A O3A -178.1(4) . . . . ?
C3A C2A C1A C6A 2.4(8) . . . . ?
O3A C13A C8A C7A -0.7(7) . . . . ?
O3A C13A C8A C9A 179.5(4) . . . . ?
O3A C13A C12A C11A -178.8(4) . . . . ?
C5A C6A C1A C2A -7.3(7) . . . . ?
C5A C6A C1A O3A 173.3(4) . . . . ?
C6A C5A C4A C3A 0.0(8) . . . . ?
C7A C6A C1A C2A 174.9(5) . . . . ?
C7A C6A C1A O3A -4.5(6) . . . . ?
C7A C6A C5A C4A -176.4(5) . . . . ?
C8A C7A C6A C1A 10.1(6) . . . . ?
C8A C7A C6A C5A -167.3(4) . . . . ?
C8A C9A C10A O1A 175.4(4) . . . . ?
C8A C9A C10A C11A -2.6(7) . . . . ?
C8A C13A C12A C11A -1.0(7) . . . . ?
C9A C8A C7A C6A 172.1(4) . . . . ?
C9A C8A C7A C14A -7.7(6) . . . . ?
C9A C20A C19A C14A -2.7(7) . . . . ?
C9A C20A C19A C18A 173.3(4) . . . . ?
C10A C9A C8A C7A -179.8(4) . . . . ?
C10A C9A C8A C13A 0.0(7) . . . . ?
C10A C11A C12A C13A -1.6(7) . . . . ?
C11A N2A C25A C26A -84.9(7) . . . . ?
C11A N2A C27A C28A -97.3(7) . . . . ?
C12A C11A C10A O1A -174.6(5) . . . . ?
C12A C11A C10A C9A 3.3(7) . . . . ?
C12A C13A C8A C7A -178.4(4) . . . . ?
C12A C13A C8A C9A 1.8(7) . . . . ?
C13A O3A C1A C2A 176.3(4) . . . . ?
C13A O3A C1A C6A -4.2(6) . . . . ?
C13A C8A C7A C6A -7.6(6) . . . . ?
C13A C8A C7A C14A 172.5(4) . . . . ?
C14A C7A C6A C1A -170.1(4) . . . . ?
C14A C7A C6A C5A 12.4(7) . . . . ?
C14A C15A C16A C17A -3.0(8) . . . . ?
C14A C19A C18A C17A 0.8(7) . . . . ?
C15A C14A C7A C6A 15.5(7) . . . . ?
C15A C14A C7A C8A -164.7(4) . . . . ?
C15A C16A C17A C18A -2.4(8) . . . . ?
C16A C15A C14A C7A -176.2(4) . . . . ?
C16A C15A C14A C19A 7.1(7) . . . . ?
C18A C19A C14A C7A 177.2(4) . . . . ?
C18A C19A C14A C15A -6.0(7) . . . . ?
C19A C14A C7A C6A -167.8(4) . . . . ?
C19A C14A C7A C8A 12.0(6) . . . . ?
C19A C18A C17A C16A 3.5(8) . . . . ?
C19A C20A C9A C8A 7.2(7) . . . . ?
C19A C20A C9A C10A -174.9(4) . . . . ?
C20A C9A C8A C7A -1.9(7) . . . . ?
C20A C9A C8A C13A 177.9(4) . . . . ?
C20A C9A C10A O1A -2.5(7) . . . . ?
C20A C9A C10A C11A 179.6(4) . . . . ?
C20A C19A C14A C7A -7.0(7) . . . . ?
C20A C19A C14A C15A 169.9(4) . . . . ?
C20A C19A C18A C17A -175.3(5) . . . . ?
C21A N1A C3A C2A 3.6(9) . . . . ?
C21A N1A C3A C4A 179.9(6) . . . . ?
C21A N1A C23A C24A 99.3(8) . . . . ?
C23A N1A C3A C2A -179.5(6) . . . . ?
C23A N1A C3A C4A -3.3(9) . . . . ?
C23A N1A C21A C22A -97.5(8) . . . . ?
C25A N2A C11A C10A -178.2(5) . . . . ?
C25A N2A C11A C12A 1.1(8) . . . . ?
C25A N2A C27A C28A 91.6(7) . . . . ?
C27A N2A C11A C10A 11.2(8) . . . . ?
C27A N2A C11A C12A -169.4(5) . . . . ?
C27A N2A C25A C26A 86.8(7) . . . . ?
C1B C2B C3B N1B -173.9(4) . . . . ?
C1B C2B C3B C4B 7.3(7) . . . . ?
C1B O3B C13B C8B 10.2(7) . . . . ?
C1B O3B C13B C12B -168.6(4) . . . . ?
C1B C6B C7B C8B 11.1(6) . . . . ?
C1B C6B C7B C14B -169.1(4) . . . . ?
O1B C10B C11B N2B -7.6(8) . . . . ?
O1B C10B C11B C12B 171.9(5) . . . . ?
C2B C1B C6B C5B -9.2(7) . . . . ?
C2B C1B C6B C7B 173.7(4) . . . . ?
N2B C11B C12B C13B -173.2(5) . . . . ?
C3B N1B C21B C22B -94.9(6) . . . . ?
C3B N1B C23B C24B -85.2(6) . . . . ?
O3B C1B C2B C3B -179.4(4) . . . . ?
O3B C1B C6B C5B 172.4(4) . . . . ?
O3B C1B C6B C7B -4.7(7) . . . . ?
O3B C13B C8B C7B -3.2(7) . . . . ?
O3B C13B C8B C9B 176.9(4) . . . . ?
O3B C13B C12B C11B 177.8(4) . . . . ?
C4B C5B C6B C1B 7.2(7) . . . . ?
C4B C5B C6B C7B -176.0(5) . . . . ?
C5B C4B C3B N1B 172.0(5) . . . . ?
C5B C4B C3B C2B -9.2(7) . . . . ?
C5B C6B C7B C8B -165.5(4) . . . . ?
C5B C6B C7B C14B 14.3(8) . . . . ?
C6B C1B C2B C3B 2.1(7) . . . . ?
C6B C5B C4B C3B 1.7(7) . . . . ?
C6B C7B C8B C9B 172.4(4) . . . . ?
C6B C7B C8B C13B -7.4(7) . . . . ?
C7B C14B C15B C16B -179.2(4) . . . . ?
C8B C9B C10B O1B -177.0(4) . . . . ?
C8B C9B C10B C11B 3.1(7) . . . . ?
C8B C9B C20B O2B -178.3(4) . . . . ?
C8B C9B C20B C19B 2.4(7) . . . . ?
C8B C13B C12B C11B -1.0(8) . . . . ?
C9B C10B C11B N2B 172.3(5) . . . . ?
C9B C10B C11B C12B -8.3(7) . . . . ?
C10B C9B C8B C7B -176.7(4) . . . . ?
C10B C9B C8B C13B 3.2(7) . . . . ?
C10B C9B C20B O2B -0.3(7) . . . . ?
C10B C9B C20B C19B -179.6(4) . . . . ?
C10B C11B C12B C13B 7.3(7) . . . . ?
C11B N2B C25B C26B 83.7(6) . . . . ?
C11B N2B C27B C28B 109.1(7) . . . . ?
C12B C13B C8B C7B 175.5(4) . . . . ?
C12B C13B C8B C9B -4.4(7) . . . . ?
C13B O3B C1B C2B 175.3(4) . . . . ?
C13B O3B C1B C6B -6.2(7) . . . . ?
C14B C7B C8B C9B -7.4(7) . . . . ?
C14B C7B C8B C13B 172.7(4) . . . . ?
C14B C19B C18B C17B 1.2(7) . . . . ?
C14B C19B C20B O2B -179.0(4) . . . . ?
C14B C19B C20B C9B 0.2(7) . . . . ?
C15B C14B C7B C6B 14.0(7) . . . . ?
C15B C14B C7B C8B -166.2(4) . . . . ?
C15B C16B C17B C18B -3.5(8) . . . . ?
C17B C16B C15B C14B -0.6(7) . . . . ?
C18B C19B C14B C7B 178.6(4) . . . . ?
C18B C19B C14B C15B -5.0(6) . . . . ?
C18B C19B C20B O2B -4.0(7) . . . . ?
C18B C19B C20B C9B 175.3(4) . . . . ?
C19B C14B C7B C6B -170.0(4) . . . . ?
C19B C14B C7B C8B 9.8(6) . . . . ?
C19B C14B C15B C16B 4.7(6) . . . . ?
C19B C18B C17B C16B 3.1(7) . . . . ?
C20B C9B C8B C7B 1.3(7) . . . . ?
C20B C9B C8B C13B -178.8(4) . . . . ?
C20B C9B C10B O1B 5.0(7) . . . . ?
C20B C9B C10B C11B -174.8(4) . . . . ?
C20B C19B C14B C7B -6.5(6) . . . . ?
C20B C19B C14B C15B 169.9(4) . . . . ?
C20B C19B C18B C17B -173.8(4) . . . . ?
C21B N1B C3B C2B 9.2(8) . . . . ?
C21B N1B C3B C4B -172.0(5) . . . . ?
C21B N1B C23B C24B 88.9(6) . . . . ?
C23B N1B C3B C2B -177.0(5) . . . . ?
C23B N1B C3B C4B 1.7(7) . . . . ?
C23B N1B C21B C22B 91.0(6) . . . . ?
C25B N2B C11B C10B 175.5(5) . . . . ?
C25B N2B C11B C12B -4.0(7) . . . . ?
C25B N2B C27B C28B -85.6(7) . . . . ?
C27B N2B C11B C10B -20.1(8) . . . . ?
C27B N2B C11B C12B 160.5(5) . . . . ?
C27B N2B C25B C26B -82.3(6) . . . . ?
C1C O3C C13C C8C 9.8(6) . . . . ?
C1C O3C C13C C12C -170.1(4) . . . . ?
C1C C6C C7C C8C 9.4(6) . . . . ?
C1C C6C C7C C14C -172.3(4) . . . . ?
N1C C3C C2C C1C -179.9(5) . . . . ?
N2C C11C C10C O1C 1.4(8) . . . . ?
N2C C11C C10C C9C 178.8(5) . . . . ?
N2C C11C C12C C13C -178.7(5) . . . . ?
O2C C20C C19C C14C -178.8(4) . . . . ?
O2C C20C C19C C18C -3.7(6) . . . . ?
C3C N1C C21C C22C -86.3(8) . . . . ?
C3C N1C C23C C24C 85(2) . . . . ?
C3C N1C C29C C30C -96.1(14) . . . . ?
O3C C1C C2C C3C -177.6(5) . . . . ?
O3C C13C C8C C7C -1.6(7) . . . . ?
O3C C13C C8C C9C 179.8(4) . . . . ?
O3C C13C C12C C11C -179.9(4) . . . . ?
C4C C3C C2C C1C 2.2(8) . . . . ?
C4C C5C C6C C1C 4.4(7) . . . . ?
C4C C5C C6C C7C -179.9(5) . . . . ?
C5C C4C C3C N1C 178.2(5) . . . . ?
C5C C4C C3C C2C -3.8(8) . . . . ?
C5C C6C C1C C2C -6.2(7) . . . . ?
C5C C6C C1C O3C 174.4(4) . . . . ?
C5C C6C C7C C8C -166.1(4) . . . . ?
C5C C6C C7C C14C 12.2(7) . . . . ?
C6C C1C C2C C3C 3.0(8) . . . . ?
C6C C5C C4C C3C 0.4(8) . . . . ?
C6C C7C C14C C15C 17.1(7) . . . . ?
C6C C7C C14C C19C -165.6(4) . . . . ?
C7C C6C C1C C2C 177.7(4) . . . . ?
C7C C6C C1C O3C -1.7(6) . . . . ?
C7C C14C C19C C18C 175.6(4) . . . . ?
C7C C14C C19C C20C -9.4(6) . . . . ?
C8C C7C C14C C15C -164.6(4) . . . . ?
C8C C7C C14C C19C 12.7(6) . . . . ?
C8C C9C C10C O1C 177.0(4) . . . . ?
C8C C9C C10C C11C -0.4(7) . . . . ?
C8C C9C C20C O2C -176.2(4) . . . . ?
C8C C9C C20C C19C 4.2(6) . . . . ?
C8C C13C C12C C11C 0.2(8) . . . . ?
C9C C8C C7C C6C 170.4(4) . . . . ?
C9C C8C C7C C14C -8.0(6) . . . . ?
C9C C20C C19C C14C 0.8(6) . . . . ?
C9C C20C C19C C18C 175.9(4) . . . . ?
C10C C9C C8C C7C -178.1(4) . . . . ?
C10C C9C C8C C13C 0.4(7) . . . . ?
C10C C9C C20C O2C 1.6(7) . . . . ?
C10C C9C C20C C19C -178.0(4) . . . . ?
C10C C11C N2C C25C -172.2(5) . . . . ?
C10C C11C N2C C27C 2.9(8) . . . . ?
C10C C11C C12C C13C -0.2(7) . . . . ?
C11C N2C C25C C26C 75.1(7) . . . . ?
C11C N2C C27C C28C -88.8(7) . . . . ?
C12C C11C N2C C25C 6.2(7) . . . . ?
C12C C11C N2C C27C -178.8(5) . . . . ?
C12C C11C C10C O1C -177.0(5) . . . . ?
C12C C11C C10C C9C 0.3(7) . . . . ?
C12C C13C C8C C7C 178.3(4) . . . . ?
C12C C13C C8C C9C -0.3(7) . . . . ?
C13C O3C C1C C2C 172.4(4) . . . . ?
C13C O3C C1C C6C -8.2(6) . . . . ?
C13C C8C C7C C6C -8.0(6) . . . . ?
C13C C8C C7C C14C 173.6(4) . . . . ?
C14C C15C C16C C17C -1.2(7) . . . . ?
C15C C14C C19C C18C -7.0(6) . . . . ?
C15C C14C C19C C20C 168.1(4) . . . . ?
C15C C16C C17C C18C -4.3(8) . . . . ?
C16C C15C C14C C7C -176.0(4) . . . . ?
C16C C15C C14C C19C 6.7(7) . . . . ?
C17C C18C C19C C14C 1.9(7) . . . . ?
C17C C18C C19C C20C -173.3(4) . . . . ?
C19C C18C C17C C16C 3.9(8) . . . . ?
C20C C9C C8C C7C -0.4(7) . . . . ?
C20C C9C C8C C13C 178.1(4) . . . . ?
C20C C9C C10C O1C -0.7(7) . . . . ?
C20C C9C C10C C11C -178.1(4) . . . . ?
C21C N1C C3C C2C 1.3(9) . . . . ?
C21C N1C C3C C4C 179.1(5) . . . . ?
C21C N1C C23C C24C -100.0(16) . . . . ?
C21C N1C C29C C30C 97.0(16) . . . . ?
C23C N1C C3C C2C 176.2(10) . . . . ?
C23C N1C C3C C4C -6.0(13) . . . . ?
C23C N1C C21C C22C 98.2(11) . . . . ?
C25C N2C C27C C28C 86.3(7) . . . . ?
C27C N2C C25C C26C -100.4(6) . . . . ?
C29C N1C C3C C2C -165.4(9) . . . . ?
C29C N1C C3C C4C 12.5(11) . . . . ?
C29C N1C C21C C22C 80.7(10) . . . . ?
C1D C2D C3D N1D 173.2(5) . . . . ?
C1D C2D C3D C4D -6.2(7) . . . . ?
C1D O3D C13D C8D -11.2(7) . . . . ?
C1D O3D C13D C12D 170.1(5) . . . . ?
C1D C6D C5D C4D -7.1(7) . . . . ?
O1D C10D C11D N2D 3.3(10) . . . . ?
O1D C10D C11D C12D -176.2(6) . . . . ?
O2D C20D C9D C8D 177.0(5) . . . . ?
O2D C20D C9D C10D 0.1(8) . . . . ?
O2D C20D C19D C14D 179.1(5) . . . . ?
O2D C20D C19D C18D 3.6(7) . . . . ?
C3D N1D C21D C22D 90.8(7) . . . . ?
C3D N1D C23D C24D 84.6(7) . . . . ?
C3D C4D C5D C6D -0.5(8) . . . . ?
O3D C1D C2D C3D 179.7(4) . . . . ?
O3D C13D C12D C11D -178.5(6) . . . . ?
C5D C4D C3D N1D -172.0(5) . . . . ?
C5D C4D C3D C2D 7.3(7) . . . . ?
C5D C6D C1D C2D 8.4(7) . . . . ?
C5D C6D C1D O3D -173.2(4) . . . . ?
C6D C1D C2D C3D -1.9(8) . . . . ?
C6D C7D C8D C9D -170.6(5) . . . . ?
C6D C7D C8D C13D 7.7(7) . . . . ?
C6D C7D C14D C15D -15.6(7) . . . . ?
C6D C7D C14D C19D 166.8(5) . . . . ?
C7D C6D C1D C2D -173.3(5) . . . . ?
C7D C6D C1D O3D 5.1(7) . . . . ?
C7D C6D C5D C4D 174.7(5) . . . . ?
C7D C8D C9D C10D 176.5(5) . . . . ?
C7D C8D C9D C20D -0.3(8) . . . . ?
C7D C8D C13D O3D 3.9(7) . . . . ?
C7D C8D C13D C12D -177.6(5) . . . . ?
C7D C14D C15D C16D 178.4(5) . . . . ?
C7D C14D C19D C18D -176.7(4) . . . . ?
C7D C14D C19D C20D 7.9(7) . . . . ?
C8D C7D C6D C1D -11.9(7) . . . . ?
C8D C7D C6D C5D 166.1(5) . . . . ?
C8D C7D C14D C15D 165.0(5) . . . . ?
C8D C7D C14D C19D -12.6(6) . . . . ?
C8D C9D C10D O1D 179.8(5) . . . . ?
C8D C9D C10D C11D -0.6(9) . . . . ?
C8D C13D C12D C11D 3.0(10) . . . . ?
C9D C8D C13D O3D -177.7(4) . . . . ?
C9D C8D C13D C12D 0.8(8) . . . . ?
C9D C10D C11D N2D -176.3(7) . . . . ?
C9D C10D C11D C12D 4.2(9) . . . . ?
C9D C20D C19D C14D 0.9(7) . . . . ?
C9D C20D C19D C18D -174.5(5) . . . . ?
C11D N2D C25D C26D -72.7(10) . . . . ?
C11D N2D C27D C28D 105.1(12) . . . . ?
C11D N2D C29D C30D -113.7(17) . . . . ?
C13D O3D C1D C2D -174.7(4) . . . . ?
C13D O3D C1D C6D 6.8(7) . . . . ?
C13D C8D C9D C10D -1.9(8) . . . . ?
C13D C8D C9D C20D -178.6(4) . . . . ?
C13D C12D C11D N2D 175.2(7) . . . . ?
C13D C12D C11D C10D -5.3(10) . . . . ?
C14D C7D C6D C1D 168.7(4) . . . . ?
C14D C7D C6D C5D -13.2(8) . . . . ?
C14D C7D C8D C9D 8.9(7) . . . . ?
C14D C7D C8D C13D -172.8(4) . . . . ?
C14D C15D C16D C17D -0.9(8) . . . . ?
C14D C19D C18D C17D -2.5(8) . . . . ?
C15D C14D C19D C18D 5.6(7) . . . . ?
C15D C14D C19D C20D -169.7(4) . . . . ?
C15D C16D C17D C18D 4.1(8) . . . . ?
C19D C14D C15D C16D -3.9(7) . . . . ?
C19D C18D C17D C16D -2.4(8) . . . . ?
C19D C20D C9D C8D -4.9(7) . . . . ?
C19D C20D C9D C10D 178.2(5) . . . . ?
C20D C9D C10D O1D -3.5(8) . . . . ?
C20D C9D C10D C11D 176.1(5) . . . . ?
C20D C19D C18D C17D 172.9(5) . . . . ?
C21D N1D C3D C2D -7.5(8) . . . . ?
C21D N1D C3D C4D 171.8(5) . . . . ?
C21D N1D C23D C24D -90.5(7) . . . . ?
C23D N1D C3D C2D 177.6(5) . . . . ?
C23D N1D C3D C4D -3.0(8) . . . . ?
C23D N1D C21D C22D -94.0(7) . . . . ?
C25D N2D C11D C10D 174.2(6) . . . . ?
C25D N2D C11D C12D -6.4(11) . . . . ?
C25D N2D C27D C28D -88.1(12) . . . . ?
C25D N2D C29D C30D 101.8(17) . . . . ?
C27D N2D C11D C10D -20.1(13) . . . . ?
C27D N2D C11D C12D 159.4(9) . . . . ?
C27D N2D C25D C26D 119.6(9) . . . . ?
C29D N2D C11D C10D 34.1(13) . . . . ?
C29D N2D C11D C12D -146.5(10) . . . . ?
C29D N2D C25D C26D 72.4(10) . . . . ?
C1E C2E C3E N1E -179.6(6) . . . . ?
C1E C2E C3E C4E -3.2(9) . . . . ?
C1E O3E C13E C8E -7.7(7) . . . . ?
C1E O3E C13E C12E 174.8(5) . . . . ?
C1E C6E C5E C4E -5.0(8) . . . . ?
O1E C10E C11E N2E -4.3(9) . . . . ?
O1E C10E C11E C12E 173.4(6) . . . . ?
C2E C1E C6E C5E 6.7(8) . . . . ?
C2E C1E C6E C7E -175.0(5) . . . . ?
C3E N1E C21E C22E -82.7(11) . . . . ?
C3E N1E C23E C24E 75.0(15) . . . . ?
O3E C1E C2E C3E 177.8(6) . . . . ?
O3E C1E C6E C5E -173.9(5) . . . . ?
O3E C1E C6E C7E 4.4(7) . . . . ?
O3E C13E C12E C11E 178.4(5) . . . . ?
C5E C4E C3E N1E -178.7(7) . . . . ?
C5E C4E C3E C2E 4.7(10) . . . . ?
C6E C1E C2E C3E -2.7(9) . . . . ?
C6E C5E C4E C3E -0.5(10) . . . . ?
C6E C7E C8E C9E -170.1(5) . . . . ?
C6E C7E C8E C13E 8.2(7) . . . . ?
C6E C7E C14E C15E -15.1(8) . . . . ?
C6E C7E C14E C19E 167.0(5) . . . . ?
C7E C6E C5E C4E 176.8(6) . . . . ?
C7E C8E C9E C10E 179.1(5) . . . . ?
C7E C8E C9E C20E 0.0(8) . . . . ?
C7E C8E C13E O3E 1.0(7) . . . . ?
C7E C8E C13E C12E 178.2(5) . . . . ?
C7E C14E C15E C16E 176.4(5) . . . . ?
C7E C14E C19E C18E -176.0(5) . . . . ?
C7E C14E C19E C20E 6.5(7) . . . . ?
C8E C7E C6E C1E -10.6(7) . . . . ?
C8E C7E C6E C5E 167.5(5) . . . . ?
C8E C7E C14E C15E 165.1(5) . . . . ?
C8E C7E C14E C19E -12.8(7) . . . . ?
C8E C9E C10E O1E -175.5(5) . . . . ?
C8E C9E C10E C11E 4.1(9) . . . . ?
C8E C9E C20E O2E 174.6(5) . . . . ?
C8E C9E C20E C19E -6.6(8) . . . . ?
C8E C13E C12E C11E 1.1(9) . . . . ?
C9E C8E C13E O3E 179.3(4) . . . . ?
C9E C8E C13E C12E -3.4(7) . . . . ?
C9E C10E C11E N2E 176.1(6) . . . . ?
C9E C10E C11E C12E -6.2(8) . . . . ?
C10E C9E C20E O2E -4.5(9) . . . . ?
C10E C9E C20E C19E 174.3(5) . . . . ?
C11E N2E C25E C26E 82.7(9) . . . . ?
C11E N2E C27E C28E 97.6(9) . . . . ?
C13E O3E C1E C2E -175.5(5) . . . . ?
C13E O3E C1E C6E 5.0(7) . . . . ?
C13E C8E C9E C10E 0.7(8) . . . . ?
C13E C8E C9E C20E -178.4(5) . . . . ?
C13E C12E C11E N2E -178.5(5) . . . . ?
C13E C12E C11E C10E 3.8(8) . . . . ?
C14E C7E C6E C1E 169.5(5) . . . . ?
C14E C7E C6E C5E -12.4(8) . . . . ?
C14E C7E C8E C9E 9.8(7) . . . . ?
C14E C7E C8E C13E -171.9(4) . . . . ?
C14E C19E C18E C17E -1.9(9) . . . . ?
C14E C19E C20E O2E -178.0(5) . . . . ?
C14E C19E C20E C9E 3.3(8) . . . . ?
C15E C14E C19E C18E 6.0(8) . . . . ?
C15E C14E C19E C20E -171.5(5) . . . . ?
C16E C17E C18E C19E -2.6(9) . . . . ?
C17E C16E C15E C14E 1.4(9) . . . . ?
C18E C17E C16E C15E 2.9(9) . . . . ?
C18E C19E C20E O2E 4.5(8) . . . . ?
C18E C19E C20E C9E -174.3(5) . . . . ?
C19E C14E C15E C16E -5.7(8) . . . . ?
C20E C9E C10E O1E 3.6(9) . . . . ?
C20E C9E C10E C11E -176.8(5) . . . . ?
C20E C19E C18E C17E 175.7(5) . . . . ?
C21E N1E C3E C2E -1.4(11) . . . . ?
C21E N1E C3E C4E -177.8(7) . . . . ?
C21E N1E C23E C24E -100.6(13) . . . . ?
C23E N1E C3E C2E -176.9(9) . . . . ?
C23E N1E C3E C4E 6.7(13) . . . . ?
C23E N1E C21E C22E 92.9(12) . . . . ?
C25E N2E C11E C10E 176.6(6) . . . . ?
C25E N2E C11E C12E -1.0(9) . . . . ?
C25E N2E C27E C28E -92.1(9) . . . . ?
C27E N2E C11E C10E -13.8(10) . . . . ?
C27E N2E C11E C12E 168.6(7) . . . . ?
C27E N2E C25E C26E -88.1(9) . . . . ?
C1F C2F C3F N1F 178.7(6) . . . . ?
C1F C2F C3F C4F 0.6(9) . . . . ?
C1F O3F C13F C8F -10.6(7) . . . . ?
C1F O3F C13F C12F 171.2(5) . . . . ?
C1F C6F C5F C4F -4.6(8) . . . . ?
N1F C3F C4F C5F -178.5(6) . . . . ?
O1F C10F C11F N2F 0.0(9) . . . . ?
O1F C10F C11F C12F 179.0(5) . . . . ?
C2F C3F C4F C5F -0.4(9) . . . . ?
O2F C20F C9F C8F 176.4(5) . . . . ?
O2F C20F C9F C10F 1.0(8) . . . . ?
C3F N1F C21F C22F 85.6(10) . . . . ?
C3F N1F C23F C24F 93.9(11) . . . . ?
O3F C1F C2F C3F 175.5(6) . . . . ?
O3F C13F C12F C11F -179.3(5) . . . . ?
C5F C6F C1F C2F 4.9(8) . . . . ?
C5F C6F C1F O3F -173.7(5) . . . . ?
C6F C1F C2F C3F -3.1(9) . . . . ?
C6F C5F C4F C3F 2.6(9) . . . . ?
C6F C7F C8F C9F -169.5(4) . . . . ?
C6F C7F C8F C13F 7.7(7) . . . . ?
C7F C6F C1F C2F -178.0(5) . . . . ?
C7F C6F C1F O3F 3.5(7) . . . . ?
C7F C6F C5F C4F 178.6(5) . . . . ?
C7F C8F C9F C10F 177.2(5) . . . . ?
C7F C8F C9F C20F 2.0(7) . . . . ?
C7F C8F C13F O3F 2.9(7) . . . . ?
C7F C8F C13F C12F -179.0(5) . . . . ?
C7F C14F C15F C16F 175.6(5) . . . . ?
C8F C7F C6F C1F -10.6(7) . . . . ?
C8F C7F C6F C5F 166.0(5) . . . . ?
C8F C9F C10F O1F -178.2(5) . . . . ?
C8F C9F C10F C11F 1.1(8) . . . . ?
C8F C13F C12F C11F 2.5(8) . . . . ?
C9F C8F C13F O3F -179.7(4) . . . . ?
C9F C8F C13F C12F -1.6(7) . . . . ?
C9F C10F C11F N2F -179.3(5) . . . . ?
C9F C10F C11F C12F -0.4(8) . . . . ?
C11F N2F C25F C26F -74.2(8) . . . . ?
C11F N2F C27F C28F 94.4(9) . . . . ?
C13F O3F C1F C2F -171.2(5) . . . . ?
C13F O3F C1F C6F 7.4(7) . . . . ?
C13F C8F C9F C10F -0.2(7) . . . . ?
C13F C8F C9F C20F -175.3(4) . . . . ?
C13F C12F C11F N2F 177.5(5) . . . . ?
C13F C12F C11F C10F -1.4(8) . . . . ?
C14F C7F C6F C1F 171.9(4) . . . . ?
C14F C7F C6F C5F -11.4(8) . . . . ?
C14F C7F C8F C9F 8.2(7) . . . . ?
C14F C7F C8F C13F -174.6(4) . . . . ?
C14F C19F C18F C17F -3.4(8) . . . . ?
C14F C19F C20F O2F 178.2(5) . . . . ?
C14F C19F C20F C9F 1.4(7) . . . . ?
C15F C14F C7F C6F -18.4(7) . . . . ?
C15F C14F C7F C8F 164.1(5) . . . . ?
C16F C17F C18F C19F -2.6(8) . . . . ?
C17F C16F C15F C14F 1.1(8) . . . . ?
C18F C17F C16F C15F 3.7(8) . . . . ?
C18F C19F C14F C7F -174.4(4) . . . . ?
C18F C19F C14F C15F 7.9(7) . . . . ?
C18F C19F C20F O2F 1.3(7) . . . . ?
C18F C19F C20F C9F -175.5(4) . . . . ?
C19F C14F C7F C6F 164.0(5) . . . . ?
C19F C14F C7F C8F -13.4(6) . . . . ?
C19F C14F C15F C16F -6.8(7) . . . . ?
C19F C20F C9F C8F -6.9(7) . . . . ?
C19F C20F C9F C10F 177.7(5) . . . . ?
C20F C9F C10F O1F -2.9(8) . . . . ?
C20F C9F C10F C11F 176.4(5) . . . . ?
C20F C19F C14F C7F 8.8(7) . . . . ?
C20F C19F C14F C15F -168.9(4) . . . . ?
C20F C19F C18F C17F 173.5(5) . . . . ?
C21F N1F C3F C2F 0.2(12) . . . . ?
C21F N1F C3F C4F 178.2(7) . . . . ?
C21F N1F C23F C24F -95.5(11) . . . . ?
C23F N1F C3F C2F 170.6(8) . . . . ?
C23F N1F C3F C4F -11.4(12) . . . . ?
C23F N1F C21F C22F -85.1(11) . . . . ?
C25F N2F C11F C10F 170.9(6) . . . . ?
C25F N2F C11F C12F -7.9(9) . . . . ?
C25F N2F C27F C28F -86.2(8) . . . . ?
C27F N2F C11F C10F -9.7(10) . . . . ?
C27F N2F C11F C12F 171.5(6) . . . . ?
C27F N2F C25F C26F 106.3(8) . . . . ?

loop_
_exptl_oxdiff_crystal_face_indexfrac_h
_exptl_oxdiff_crystal_face_indexfrac_k
_exptl_oxdiff_crystal_face_indexfrac_l
_exptl_oxdiff_crystal_face_x
_exptl_oxdiff_crystal_face_y
_exptl_oxdiff_crystal_face_z
6.3307 2.0026 0.7840 0.2825 0.1967 0.9389
0.0573 -3.2688 -10.3375 -0.8244 -0.5659 0.0138
-6.7256 -0.8292 3.2531 0.0265 0.0152 -0.9995
-0.0055 -0.5756 10.3545 0.7607 0.6490 -0.0090
-0.0938 -36.7897 -0.1291 -0.6486 0.7600 -0.0412
6.6243 -6.5389 -2.9062 -0.1311 0.1574 0.9788
0.2428 36.5117 1.1402 0.7235 -0.6875 0.0623
